data_4105743
loop_
_publ_author_name
'Masayuki Nihei'
'Yoshihiro Sekine'
'Naoki Suganami'
'Kento Nakazawa'
'Akiko Nakao'
'Hironori Nakao'
'Youichi Murakami'
'Hiroki Oshio'

_publ_contact_author_address
;Graduate School of Pure and Applied Sciences, University of Tsukuba
Tennodai 1-1-1, Tsukuba, Ibaraki 305-8571, Japan
;
_publ_contact_author_email oshio@chem.tsukuba.ac.jp
_publ_contact_author_fax +81-29-853-4238
_publ_contact_author_name 'Hiroki Oshio'
_publ_contact_author_phone +81-29-853-4238
_publ_section_title
;
 Controlled Intramolecular Electron Transfers in Cyanide-Bridged Molecular
 Squares by Chemical Modifications and External Stimuli
;
_journal_name_full 'Journal of the American Chemical Society'
_journal_page_first 3592
_journal_page_last 3600
_journal_paper_doi 10.1021/ja109721w
_journal_volume 133
_journal_year 2011
_chemical_formula_sum 'C220 H296 B4 Co4 F24 Fe4 N52 O4 P4'
_chemical_formula_weight 4815.33
_chemical_name_systematic
; 
 ? 
;
_space_group_IT_number 15
_symmetry_cell_setting monoclinic
_symmetry_space_group_name_Hall '-C 2yc'
_symmetry_space_group_name_H-M 'C 1 2/c 1'
_atom_sites_solution_hydrogens geom
_atom_sites_solution_primary direct
_atom_sites_solution_secondary difmap
_audit_creation_method SHELXL-97
_cell_angle_alpha 90.00
_cell_angle_beta 113.8840(8)
_cell_angle_gamma 90.00
_cell_formula_units_Z 8
_cell_length_a 49.4505(12)
_cell_length_b 38.6559(10)
_cell_length_c 29.9596(9)
_cell_measurement_temperature 298(2)
_cell_volume 52365(2)
_computing_structure_refinement 'SHELXL-97 (Sheldrick, 1997)'
_computing_structure_solution 'SHELXS-97 (Sheldrick, 1990)'
_diffrn_ambient_temperature 298(2)
_diffrn_detector_area_resol_mean 10
_diffrn_measured_fraction_theta_full 0.894
_diffrn_measured_fraction_theta_max 0.894
_diffrn_measurement_device_type 'IP area detector'
_diffrn_measurement_method 'omega scans'
_diffrn_radiation_monochromator 'Si (111)'
_diffrn_radiation_source synchrotron
_diffrn_radiation_type synchrotron
_diffrn_radiation_wavelength 1.00000
_diffrn_reflns_av_R_equivalents 0.0496
_diffrn_reflns_av_sigmaI/netI 0.0409
_diffrn_reflns_limit_h_max 54
_diffrn_reflns_limit_h_min -51
_diffrn_reflns_limit_k_max 42
_diffrn_reflns_limit_k_min -36
_diffrn_reflns_limit_l_max 22
_diffrn_reflns_limit_l_min -30
_diffrn_reflns_number 71193
_diffrn_reflns_theta_full 33.50
_diffrn_reflns_theta_max 33.50
_diffrn_reflns_theta_min 2.06
_exptl_absorpt_coefficient_mu 4.513
_exptl_absorpt_correction_type empirical
_exptl_crystal_colour red
_exptl_crystal_density_diffrn 1.222
_exptl_crystal_description plate
_exptl_crystal_F_000 20160
_exptl_crystal_size_max 0.2
_exptl_crystal_size_mid 0.2
_exptl_crystal_size_min 0.1
_refine_diff_density_max 2.806
_refine_diff_density_min -0.973
_refine_diff_density_rms 0.200
_refine_ls_extinction_coef 0.000038(11)
_refine_ls_extinction_expression Fc^*^=kFc[1+0.001xFc^2^\l^3^/sin(2\q)]^-1/4^
_refine_ls_extinction_method SHELXL
_refine_ls_goodness_of_fit_ref 1.754
_refine_ls_hydrogen_treatment constr
_refine_ls_matrix_type full
_refine_ls_number_parameters 3170
_refine_ls_number_reflns 32978
_refine_ls_number_restraints 2233
_refine_ls_restrained_S_all 1.781
_refine_ls_R_factor_all 0.2235
_refine_ls_R_factor_gt 0.1817
_refine_ls_shift/su_max 1.666
_refine_ls_shift/su_mean 0.014
_refine_ls_structure_factor_coef Fsqd
_refine_ls_weighting_details 'calc w=1/[\s^2^(Fo^2^)+(0.2000P)^2^+0.0000P] where P=(Fo^2^+2Fc^2^)/3'
_refine_ls_weighting_scheme calc
_refine_ls_wR_factor_gt 0.5003
_refine_ls_wR_factor_ref 0.5346
_reflns_number_gt 15142
_reflns_number_total 32978
_reflns_threshold_expression >2sigma(I)
_cod_data_source_file ja109721w_si_002_2.cif
_cod_data_source_block 100712_6
_cod_database_code 4105743

loop_
_symmetry_equiv_pos_as_xyz
'x, y, z'
'-x, y, -z+1/2'
'x+1/2, y+1/2, z'
'-x+1/2, y+1/2, -z+1/2'
'-x, -y, -z'
'x, -y, z-1/2'
'-x+1/2, -y+1/2, -z'
'x+1/2, -y+1/2, z-1/2'

loop_
_atom_site_label
_atom_site_type_symbol
_atom_site_fract_x
_atom_site_fract_y
_atom_site_fract_z
_atom_site_U_iso_or_equiv
_atom_site_adp_type
_atom_site_occupancy
_atom_site_symmetry_multiplicity
_atom_site_calc_flag
_atom_site_refinement_flags
_atom_site_disorder_assembly
_atom_site_disorder_group
C193 C 0.1357(4) 0.5949(5) 0.6230(7) 0.205(8) Uani 1 1 d DU . .
H1YU H 0.1506 0.6050 0.6517 0.308 Uiso 1 1 calc R . .
H3WQ H 0.1243 0.5786 0.6325 0.308 Uiso 1 1 calc R . .
H5YU H 0.1229 0.6127 0.6033 0.308 Uiso 1 1 calc R . .
C195 C 0.1286(4) 0.5674(5) 0.5585(7) 0.221(9) Uani 1 1 d DU . .
H2YU H 0.1166 0.5868 0.5419 0.331 Uiso 1 1 calc R . .
H4WQ H 0.1168 0.5513 0.5674 0.331 Uiso 1 1 calc R . .
H6YU H 0.1362 0.5561 0.5374 0.331 Uiso 1 1 calc R . .
C194 C 0.1657(4) 0.5499(4) 0.6122(6) 0.170(6) Uani 1 1 d DU . .
H19J H 0.1593 0.5322 0.5878 0.255 Uiso 1 1 calc R . .
H19K H 0.1638 0.5419 0.6411 0.255 Uiso 1 1 calc R . .
H19L H 0.1860 0.5555 0.6199 0.255 Uiso 1 1 calc R . .
C1 C -0.0992(3) 0.3291(4) 0.5976(6) 0.118(4) Uani 1 1 d U . .
C2 C -0.0814(5) 0.2974(6) 0.6165(10) 0.103(7) Uani 0.50 1 d PDU A 1
H2A H -0.0608 0.3033 0.6313 0.154 Uiso 0.50 1 calc PR A 1
H2B H -0.0848 0.2816 0.5900 0.154 Uiso 0.50 1 calc PR A 1
H2C H -0.0871 0.2867 0.6403 0.154 Uiso 0.50 1 calc PR A 1
C3 C -0.1105(9) 0.3435(10) 0.6312(13) 0.169(15) Uani 0.50 1 d PDU A 1
H3A H -0.1229 0.3268 0.6373 0.254 Uiso 0.50 1 calc PR A 1
H3B H -0.1217 0.3639 0.6172 0.254 Uiso 0.50 1 calc PR A 1
H3C H -0.0943 0.3493 0.6613 0.254 Uiso 0.50 1 calc PR A 1
C4 C -0.1214(4) 0.3181(6) 0.5614(7) 0.223(10) Uani 1 1 d DU A 1
H4A H -0.1150 0.3053 0.5401 0.334 Uiso 1 1 calc R A 1
H4B H -0.1333 0.3373 0.5440 0.334 Uiso 1 1 calc R A 1
H4C H -0.1330 0.3033 0.5727 0.334 Uiso 1 1 calc R A 1
C2D C -0.0943(10) 0.3013(14) 0.6069(19) 0.23(3) Uani 0.50 1 d PU A 2
H2D1 H -0.0860 0.2913 0.5860 0.343 Uiso 0.50 1 calc PR A 2
H2D2 H -0.1123 0.2895 0.6025 0.343 Uiso 0.50 1 calc PR A 2
H2D3 H -0.0805 0.2992 0.6403 0.343 Uiso 0.50 1 calc PR A 2
C3D C -0.1201(12) 0.3478(14) 0.6129(18) 0.24(3) Uani 0.50 1 d PU A 2
H3D1 H -0.1342 0.3318 0.6157 0.358 Uiso 0.50 1 calc PR A 2
H3D2 H -0.1304 0.3651 0.5890 0.358 Uiso 0.50 1 calc PR A 2
H3D3 H -0.1095 0.3588 0.6439 0.358 Uiso 0.50 1 calc PR A 2
C221 C -0.0752(4) 0.1719(4) -0.1358(6) 0.129(5) Uani 1 1 d U . .
C6 C -0.0891(7) 0.1509(8) -0.1820(10) 0.116(8) Uani 0.50 1 d PU B 3
H6A H -0.1030 0.1349 -0.1787 0.173 Uiso 0.50 1 calc PR B 3
H6B H -0.0740 0.1383 -0.1875 0.173 Uiso 0.50 1 calc PR B 3
H6C H -0.0991 0.1660 -0.2090 0.173 Uiso 0.50 1 calc PR B 3
C7 C -0.0956(6) 0.2013(8) -0.1275(10) 0.112(8) Uani 0.50 1 d PU B 4
H7A H -0.0994 0.2191 -0.1516 0.168 Uiso 0.50 1 calc PR B 4
H7B H -0.0857 0.2111 -0.0955 0.168 Uiso 0.50 1 calc PR B 4
H7C H -0.1140 0.1913 -0.1304 0.168 Uiso 0.50 1 calc PR B 4
C8 C -0.0490(4) 0.1902(4) -0.1417(6) 0.164(6) Uani 1 1 d U B 5
H8A H -0.0563 0.2041 -0.1707 0.246 Uiso 1 1 calc R B 5
H8B H -0.0355 0.1732 -0.1442 0.246 Uiso 1 1 calc R B 5
H8C H -0.0388 0.2047 -0.1139 0.246 Uiso 1 1 calc R B 5
C6D C -0.1044(8) 0.1592(12) -0.1806(15) 0.25(2) Uani 0.50 1 d PU B 6
H6D1 H -0.1047 0.1686 -0.2104 0.382 Uiso 0.50 1 calc PR B 6
H6D2 H -0.1215 0.1670 -0.1760 0.382 Uiso 0.50 1 calc PR B 6
H6D3 H -0.1045 0.1344 -0.1822 0.382 Uiso 0.50 1 calc PR B 6
C7D C -0.0849(9) 0.1935(12) -0.1335(16) 0.163(18) Uani 0.50 1 d PU B 7
H7D1 H -0.0761 0.2020 -0.1006 0.245 Uiso 0.50 1 calc PR B 7
H7D2 H -0.1056 0.1893 -0.1424 0.245 Uiso 0.50 1 calc PR B 7
H7D3 H -0.0826 0.2104 -0.1552 0.245 Uiso 0.50 1 calc PR B 7
C9 C -0.0990(3) 0.1745(5) 0.0985(7) 0.139(5) Uani 1 1 d U B .
C10 C -0.0845(4) 0.2037(5) 0.1088(7) 0.201(8) Uani 1 1 d DU . .
H10A H -0.0925 0.2190 0.0813 0.302 Uiso 1 1 calc R . .
H10B H -0.0640 0.1995 0.1163 0.302 Uiso 1 1 calc R . .
H10C H -0.0864 0.2142 0.1365 0.302 Uiso 1 1 calc R . .
C11 C -0.1193(4) 0.1903(6) 0.0677(7) 0.225(10) Uani 1 1 d DU . .
H11A H -0.1361 0.1752 0.0534 0.338 Uiso 1 1 calc R . .
H11B H -0.1133 0.1984 0.0429 0.338 Uiso 1 1 calc R . .
H11C H -0.1246 0.2096 0.0827 0.338 Uiso 1 1 calc R . .
C12 C -0.1154(5) 0.1671(5) 0.1205(8) 0.233(10) Uani 1 1 d DU . .
H12A H -0.1077 0.1778 0.1521 0.350 Uiso 1 1 calc R . .
H12B H -0.1159 0.1424 0.1242 0.350 Uiso 1 1 calc R . .
H12C H -0.1351 0.1754 0.1018 0.350 Uiso 1 1 calc R . .
C13 C 0.0573(3) 0.0037(4) 0.2562(5) 0.121(4) Uani 1 1 d U . .
C14 C 0.0854(8) 0.0169(10) 0.2854(13) 0.133(12) Uani 0.48(3) 1 d PU C 8
H14A H 0.0834 0.0390 0.2984 0.200 Uiso 0.48(3) 1 calc PR C 8
H14B H 0.0967 0.0195 0.2660 0.200 Uiso 0.48(3) 1 calc PR C 8
H14C H 0.0954 0.0012 0.3118 0.200 Uiso 0.48(3) 1 calc PR C 8
C15 C 0.0497(8) 0.0288(11) 0.2977(13) 0.170(16) Uani 0.48(3) 1 d PU C 9
H15A H 0.0528 0.0153 0.3263 0.255 Uiso 0.48(3) 1 calc PR C 9
H15B H 0.0294 0.0364 0.2831 0.255 Uiso 0.48(3) 1 calc PR C 9
H15C H 0.0625 0.0485 0.3066 0.255 Uiso 0.48(3) 1 calc PR C 9
C16 C 0.0488(10) -0.0295(11) 0.2703(16) 0.177(17) Uani 0.48(3) 1 d PU C 10
H16A H 0.0661 -0.0435 0.2860 0.265 Uiso 0.48(3) 1 calc PR C 10
H16B H 0.0352 -0.0412 0.2418 0.265 Uiso 0.48(3) 1 calc PR C 10
H16C H 0.0395 -0.0256 0.2925 0.265 Uiso 0.48(3) 1 calc PR C 10
C14D C 0.0874(6) 0.0046(9) 0.2696(12) 0.122(10) Uani 0.52(3) 1 d PU C 11
H14D H 0.0918 -0.0030 0.2427 0.183 Uiso 0.52(3) 1 calc PR C 11
H14E H 0.0969 -0.0105 0.2970 0.183 Uiso 0.52(3) 1 calc PR C 11
H14F H 0.0945 0.0277 0.2785 0.183 Uiso 0.52(3) 1 calc PR C 11
C15D C 0.0416(7) -0.0021(10) 0.2843(12) 0.150(13) Uani 0.52(3) 1 d PU C 12
H15D H 0.0208 -0.0018 0.2639 0.225 Uiso 0.52(3) 1 calc PR C 12
H15E H 0.0461 0.0156 0.3086 0.225 Uiso 0.52(3) 1 calc PR C 12
H15F H 0.0469 -0.0242 0.2999 0.225 Uiso 0.52(3) 1 calc PR C 12
C16D C 0.0677(10) -0.0370(11) 0.2471(16) 0.24(2) Uani 0.52(3) 1 d PU C 13
H16D H 0.0853 -0.0435 0.2747 0.358 Uiso 0.52(3) 1 calc PR C 13
H16E H 0.0716 -0.0371 0.2182 0.358 Uiso 0.52(3) 1 calc PR C 13
H16F H 0.0522 -0.0530 0.2433 0.358 Uiso 0.52(3) 1 calc PR C 13
C17 C 0.0816(4) 0.1782(5) 0.1763(8) 0.163(7) Uani 1 1 d U . .
C18 C 0.0813(18) 0.1950(18) 0.210(3) 0.24(4) Uani 0.30(2) 1 d PDU D 14
H18A H 0.0623 0.1927 0.2116 0.353 Uiso 0.30(2) 1 calc PR D 14
H18B H 0.0849 0.2189 0.2058 0.353 Uiso 0.30(2) 1 calc PR D 14
H18C H 0.0964 0.1867 0.2402 0.353 Uiso 0.30(2) 1 calc PR D 14
C19 C 0.1118(9) 0.1555(9) 0.1919(15) 0.121(18) Uani 0.30(2) 1 d PDU D 14
H19A H 0.1287 0.1702 0.2074 0.181 Uiso 0.30(2) 1 calc PR D 14
H19B H 0.1127 0.1452 0.1633 0.181 Uiso 0.30(2) 1 calc PR D 14
H19C H 0.1119 0.1375 0.2141 0.181 Uiso 0.30(2) 1 calc PR D 14
C20D C 0.0930(6) 0.2022(8) 0.1480(11) 0.189(12) Uani 0.70(2) 1 d PDU D 14
H20A H 0.1091 0.2156 0.1703 0.283 Uiso 0.70(2) 1 calc PR D 14
H20B H 0.0774 0.2174 0.1283 0.283 Uiso 0.70(2) 1 calc PR D 14
H20C H 0.0997 0.1889 0.1273 0.283 Uiso 0.70(2) 1 calc PR D 14
C18D C 0.0946(7) 0.1717(8) 0.2275(11) 0.189(13) Uani 0.70(2) 1 d PU D 15
H18D H 0.1096 0.1887 0.2434 0.284 Uiso 0.70(2) 1 calc PR D 15
H18E H 0.1034 0.1491 0.2335 0.284 Uiso 0.70(2) 1 calc PR D 15
H18F H 0.0797 0.1729 0.2402 0.284 Uiso 0.70(2) 1 calc PR D 15
C19D C 0.0593(12) 0.2027(15) 0.1821(19) 0.37(3) Uani 0.70(2) 1 d PU D 16
H19D H 0.0584 0.1987 0.2131 0.557 Uiso 0.70(2) 1 calc PR D 16
H19E H 0.0402 0.1986 0.1564 0.557 Uiso 0.70(2) 1 calc PR D 16
H19F H 0.0652 0.2261 0.1804 0.557 Uiso 0.70(2) 1 calc PR D 16
C20 C 0.0916(15) 0.2170(16) 0.174(3) 0.19(3) Uani 0.30(2) 1 d PU D 17
H20D H 0.1118 0.2173 0.1779 0.284 Uiso 0.30(2) 1 calc PR D 17
H20E H 0.0897 0.2300 0.2001 0.284 Uiso 0.30(2) 1 calc PR D 17
H20F H 0.0792 0.2270 0.1433 0.284 Uiso 0.30(2) 1 calc PR D 17
N1 N 0.1142(2) 0.0971(3) 0.0577(4) 0.111(3) Uani 1 1 d U . .
N2 N 0.08571(19) 0.0902(2) 0.0290(4) 0.103(3) Uani 1 1 d U . .
C21 C 0.0719(3) 0.1237(4) 0.0124(5) 0.122(4) Uani 1 1 d U . .
C22 C 0.0938(3) 0.1467(3) 0.0354(5) 0.119(4) Uani 1 1 d U . .
H22 H 0.0910 0.1705 0.0327 0.143 Uiso 1 1 calc R . .
C23 C 0.1190(3) 0.1328(4) 0.0613(5) 0.125(4) Uani 1 1 d U . .
N3 N 0.10976(18) 0.0318(3) 0.0050(3) 0.102(3) Uani 1 1 d U . .
N4 N 0.1360(2) 0.0436(2) 0.0406(4) 0.099(3) Uani 1 1 d U . .
C24 C 0.1594(3) 0.0328(3) 0.0311(5) 0.105(4) Uani 1 1 d U . .
C25 C 0.1486(2) 0.0133(3) -0.0101(4) 0.103(4) Uani 1 1 d U . .
H25 H 0.1597 0.0016 -0.0240 0.123 Uiso 1 1 calc R . .
C26 C 0.1177(2) 0.0140(3) -0.0277(4) 0.100(3) Uani 1 1 d U . .
N5 N 0.09364(18) 0.0285(2) 0.0830(3) 0.091(2) Uani 1 1 d U . .
N6 N 0.1212(2) 0.0442(2) 0.1101(4) 0.105(3) Uani 1 1 d U . .
C27 C 0.1309(3) 0.0319(4) 0.1568(5) 0.123(4) Uani 1 1 d U . .
C28 C 0.1113(3) 0.0107(4) 0.1617(5) 0.127(4) Uani 1 1 d U . .
H28 H 0.1126 -0.0003 0.1901 0.152 Uiso 1 1 calc R . .
C29 C 0.0879(2) 0.0083(3) 0.1151(4) 0.099(3) Uani 1 1 d U . .
C30 C 0.6751(3) 0.5762(4) 0.3663(5) 0.112(4) Uani 1 1 d U . .
C31 C 0.6571(4) 0.5957(5) 0.3205(7) 0.230(9) Uani 1 1 d U E 18
H31A H 0.6529 0.5809 0.2928 0.345 Uiso 1 1 calc R E 18
H31B H 0.6681 0.6155 0.3177 0.345 Uiso 1 1 calc R E 18
H31C H 0.6389 0.6033 0.3217 0.345 Uiso 1 1 calc R E 18
C32 C 0.6584(3) 0.5505(4) 0.3711(5) 0.177(6) Uani 1 1 d U E 19
H32A H 0.6674 0.5413 0.4035 0.266 Uiso 1 1 calc R E 19
H32B H 0.6568 0.5327 0.3479 0.266 Uiso 1 1 calc R E 19
H32C H 0.6391 0.5592 0.3652 0.266 Uiso 1 1 calc R E 19
C33 C 0.7020(4) 0.5598(4) 0.3592(6) 0.166(6) Uani 1 1 d U E 20
H33A H 0.6951 0.5426 0.3340 0.249 Uiso 1 1 calc R E 20
H33B H 0.7151 0.5493 0.3892 0.249 Uiso 1 1 calc R E 20
H33C H 0.7125 0.5776 0.3502 0.249 Uiso 1 1 calc R E 20
C34 C 0.6489(3) 0.5731(3) 0.5986(5) 0.095(3) Uani 1 1 d U . .
C35 C 0.6263(4) 0.5593(6) 0.5612(7) 0.221(9) Uani 1 1 d DU F 24
H35A H 0.6158 0.5436 0.5733 0.332 Uiso 1 1 calc R F 24
H35B H 0.6337 0.5470 0.5406 0.332 Uiso 1 1 calc R F 24
H35C H 0.6132 0.5774 0.5428 0.332 Uiso 1 1 calc R F 24
C36 C 0.6409(6) 0.5811(7) 0.6372(8) 0.127(9) Uani 0.50 1 d PDU F 24
H36A H 0.6564 0.5739 0.6674 0.190 Uiso 0.50 1 calc PR F 24
H36B H 0.6229 0.5694 0.6327 0.190 Uiso 0.50 1 calc PR F 24
H36C H 0.6381 0.6056 0.6380 0.190 Uiso 0.50 1 calc PR F 24
C37 C 0.6684(7) 0.5444(10) 0.6172(13) 0.131(12) Uani 0.50 1 d PDU F 24
H37A H 0.6596 0.5278 0.6312 0.196 Uiso 0.50 1 calc PR F 24
H37B H 0.6868 0.5523 0.6418 0.196 Uiso 0.50 1 calc PR F 24
H37C H 0.6719 0.5337 0.5911 0.196 Uiso 0.50 1 calc PR F 24
C36D C 0.6268(8) 0.5866(11) 0.6105(14) 0.193(16) Uani 0.50 1 d PU F 25
H36D H 0.6319 0.5832 0.6447 0.289 Uiso 0.50 1 calc PR F 25
H36E H 0.6085 0.5750 0.5919 0.289 Uiso 0.50 1 calc PR F 25
H36F H 0.6247 0.6109 0.6032 0.289 Uiso 0.50 1 calc PR F 25
C37D C 0.6598(11) 0.5440(17) 0.603(2) 0.24(3) Uani 0.50 1 d PU F 25
H37D H 0.6789 0.5440 0.6301 0.353 Uiso 0.50 1 calc PR F 25
H37E H 0.6620 0.5378 0.5738 0.353 Uiso 0.50 1 calc PR F 25
H37F H 0.6471 0.5276 0.6093 0.353 Uiso 0.50 1 calc PR F 25
C38 C 0.8306(5) 0.5721(5) 0.6757(8) 0.166(7) Uani 1 1 d U . .
C39 C 0.8632(9) 0.5947(10) 0.6895(15) 0.113(18) Uani 0.27(2) 1 d PDU G 26
H39A H 0.8796 0.5793 0.7042 0.169 Uiso 0.27(2) 1 calc PR G 26
H39B H 0.8645 0.6130 0.7119 0.169 Uiso 0.27(2) 1 calc PR G 26
H39C H 0.8634 0.6044 0.6602 0.169 Uiso 0.27(2) 1 calc PR G 26
C40 C 0.8395(10) 0.5391(10) 0.6789(18) 0.114(17) Uani 0.27(2) 1 d PDU G 26
H40A H 0.8582 0.5380 0.6763 0.172 Uiso 0.27(2) 1 calc PR G 26
H40B H 0.8251 0.5260 0.6529 0.172 Uiso 0.27(2) 1 calc PR G 26
H40C H 0.8415 0.5297 0.7098 0.172 Uiso 0.27(2) 1 calc PR G 26
C41 C 0.8415(14) 0.5764(15) 0.7349(19) 0.15(3) Uani 0.27(2) 1 d PDU G 26
H41A H 0.8323 0.5588 0.7468 0.226 Uiso 0.27(2) 1 calc PR G 26
H41B H 0.8359 0.5988 0.7421 0.226 Uiso 0.27(2) 1 calc PR G 26
H41C H 0.8626 0.5739 0.7506 0.226 Uiso 0.27(2) 1 calc PR G 26
C39D C 0.8442(11) 0.5717(14) 0.719(2) 0.35(3) Uani 0.73(2) 1 d PDU G 27
H39D H 0.8647 0.5674 0.7270 0.522 Uiso 0.73(2) 1 calc PR G 27
H39E H 0.8365 0.5538 0.7330 0.522 Uiso 0.73(2) 1 calc PR G 27
H39F H 0.8421 0.5936 0.7326 0.522 Uiso 0.73(2) 1 calc PR G 27
C40D C 0.8131(11) 0.5440(13) 0.6891(19) 0.37(3) Uani 0.73(2) 1 d PDU G 27
H40D H 0.8225 0.5394 0.7235 0.560 Uiso 0.73(2) 1 calc PR G 27
H40E H 0.8126 0.5232 0.6713 0.560 Uiso 0.73(2) 1 calc PR G 27
H40F H 0.7932 0.5519 0.6809 0.560 Uiso 0.73(2) 1 calc PR G 27
C41D C 0.8426(6) 0.5474(8) 0.6470(11) 0.200(13) Uani 0.73(2) 1 d PU G 28
H41D H 0.8581 0.5587 0.6409 0.301 Uiso 0.73(2) 1 calc PR G 28
H41E H 0.8268 0.5413 0.6164 0.301 Uiso 0.73(2) 1 calc PR G 28
H41F H 0.8503 0.5268 0.6658 0.301 Uiso 0.73(2) 1 calc PR G 28
C42 C 0.8086(3) 0.7466(4) 0.7572(5) 0.115(4) Uani 1 1 d U . .
C43 C 0.7986(8) 0.7255(11) 0.8010(14) 0.190(16) Uani 0.50 1 d PU H 29
H43A H 0.8043 0.7396 0.8298 0.285 Uiso 0.50 1 calc PR H 29
H43B H 0.8084 0.7036 0.8093 0.285 Uiso 0.50 1 calc PR H 29
H43C H 0.7775 0.7220 0.7875 0.285 Uiso 0.50 1 calc PR H 29
C44 C 0.8004(11) 0.7805(13) 0.7722(19) 0.23(2) Uani 0.50 1 d PU H 30
H44A H 0.8069 0.7810 0.8070 0.350 Uiso 0.50 1 calc PR H 30
H44B H 0.7793 0.7833 0.7571 0.350 Uiso 0.50 1 calc PR H 30
H44C H 0.8097 0.7989 0.7621 0.350 Uiso 0.50 1 calc PR H 30
C45 C 0.8379(3) 0.7373(4) 0.7790(6) 0.156(6) Uani 1 1 d U H 30
H45A H 0.8472 0.7492 0.8096 0.233 Uiso 1 1 calc R H 30
H45B H 0.8476 0.7434 0.7580 0.233 Uiso 1 1 calc R H 30
H45C H 0.8394 0.7128 0.7846 0.233 Uiso 1 1 calc R H 30
C43D C 0.7922(6) 0.7526(8) 0.7874(10) 0.117(8) Uani 0.50 1 d PU H 31
H43D H 0.7831 0.7750 0.7804 0.176 Uiso 0.50 1 calc PR H 31
H43E H 0.8054 0.7513 0.8213 0.176 Uiso 0.50 1 calc PR H 31
H43F H 0.7771 0.7352 0.7805 0.176 Uiso 0.50 1 calc PR H 31
C44D C 0.8193(7) 0.7852(8) 0.7462(11) 0.152(11) Uani 0.50 1 d PU H 31
H44D H 0.8319 0.7958 0.7765 0.228 Uiso 0.50 1 calc PR H 31
H44E H 0.8023 0.7995 0.7299 0.228 Uiso 0.50 1 calc PR H 31
H44F H 0.8301 0.7826 0.7259 0.228 Uiso 0.50 1 calc PR H 31
N7 N 0.64010(17) 0.7815(2) 0.4954(3) 0.090(2) Uani 1 1 d U . .
N8 N 0.61402(18) 0.7934(2) 0.4600(3) 0.089(2) Uani 1 1 d U . .
C46 C 0.5906(2) 0.7824(3) 0.4691(5) 0.101(3) Uani 1 1 d U . .
C47 C 0.6018(2) 0.7636(3) 0.5109(4) 0.102(3) Uani 1 1 d U . .
H47 H 0.5909 0.7523 0.5256 0.123 Uiso 1 1 calc R . .
C48 C 0.6327(2) 0.7644(3) 0.5280(4) 0.095(3) Uani 1 1 d U . .
N9 N 0.65627(15) 0.7778(2) 0.4169(3) 0.082(2) Uani 1 1 d U . .
N10 N 0.62908(17) 0.7941(2) 0.3904(3) 0.099(3) Uani 1 1 d U . .
C49 C 0.6188(2) 0.7823(3) 0.3431(4) 0.111(4) Uani 1 1 d U . .
C50 C 0.6388(2) 0.7612(3) 0.3390(4) 0.115(4) Uani 1 1 d U . .
H50 H 0.6374 0.7503 0.3105 0.138 Uiso 1 1 calc R . .
C51 C 0.6625(2) 0.7581(3) 0.3849(4) 0.087(3) Uani 1 1 d U . .
N11 N 0.66437(18) 0.8402(2) 0.4706(3) 0.095(3) Uani 1 1 d U . .
N12 N 0.6356(2) 0.8471(3) 0.4410(4) 0.104(3) Uani 1 1 d U . .
C52 C 0.6304(3) 0.8823(4) 0.4387(5) 0.119(4) Uani 1 1 d U . .
C53 C 0.6554(3) 0.8968(3) 0.4639(5) 0.113(4) Uani 1 1 d U . .
H53 H 0.6581 0.9206 0.4665 0.136 Uiso 1 1 calc R . .
C54 C 0.6778(3) 0.8730(3) 0.4869(5) 0.106(4) Uani 1 1 d U . .
C55 C 0.3336(4) 0.5734(5) 0.6760(8) 0.153(6) Uani 1 1 d U . .
C56 C 0.3297(17) 0.561(2) 0.718(3) 0.25(3) Uani 0.36(2) 1 d PU I 44
H56A H 0.3092 0.5561 0.7090 0.382 Uiso 0.36(2) 1 calc PR I 44
H56B H 0.3363 0.5781 0.7429 0.382 Uiso 0.36(2) 1 calc PR I 44
H56C H 0.3410 0.5401 0.7292 0.382 Uiso 0.36(2) 1 calc PR I 44
C57 C 0.3405(10) 0.5406(10) 0.6706(17) 0.131(15) Uani 0.36(2) 1 d PU I 45
H57A H 0.3340 0.5256 0.6898 0.196 Uiso 0.36(2) 1 calc PR I 45
H57B H 0.3616 0.5386 0.6813 0.196 Uiso 0.36(2) 1 calc PR I 45
H57C H 0.3310 0.5341 0.6369 0.196 Uiso 0.36(2) 1 calc PR I 45
C58 C 0.3652(7) 0.5963(9) 0.6963(13) 0.123(15) Uani 0.36(2) 1 d PU I 46
H58A H 0.3771 0.5901 0.7296 0.184 Uiso 0.36(2) 1 calc PR I 46
H58B H 0.3607 0.6205 0.6945 0.184 Uiso 0.36(2) 1 calc PR I 46
H58C H 0.3758 0.5913 0.6765 0.184 Uiso 0.36(2) 1 calc PR I 46
C56D C 0.3463(7) 0.5784(8) 0.7288(12) 0.179(13) Uani 0.64(2) 1 d PU I 47
H56D H 0.3308 0.5837 0.7393 0.269 Uiso 0.64(2) 1 calc PR I 47
H56E H 0.3602 0.5973 0.7372 0.269 Uiso 0.64(2) 1 calc PR I 47
H56F H 0.3563 0.5577 0.7447 0.269 Uiso 0.64(2) 1 calc PR I 47
C57D C 0.3134(12) 0.5456(16) 0.681(2) 0.35(4) Uani 0.64(2) 1 d PU I 48
H57D H 0.3242 0.5311 0.7082 0.531 Uiso 0.64(2) 1 calc PR I 48
H57E H 0.3059 0.5319 0.6515 0.531 Uiso 0.64(2) 1 calc PR I 48
H57F H 0.2972 0.5562 0.6853 0.531 Uiso 0.64(2) 1 calc PR I 48
C58D C 0.3470(6) 0.5523(8) 0.6438(12) 0.176(12) Uani 0.64(2) 1 d PU I 49
H58D H 0.3521 0.5681 0.6237 0.264 Uiso 0.64(2) 1 calc PR I 49
H58E H 0.3326 0.5361 0.6235 0.264 Uiso 0.64(2) 1 calc PR I 49
H58F H 0.3644 0.5401 0.6649 0.264 Uiso 0.64(2) 1 calc PR I 49
C59 C 0.3059(3) 0.7493(3) 0.7549(5) 0.107(4) Uani 1 1 d U . .
C60 C 0.2887(5) 0.7524(9) 0.7815(11) 0.127(9) Uani 0.50 1 d PDU J 50
H60A H 0.3011 0.7509 0.8157 0.191 Uiso 0.50 1 calc PR J 50
H60B H 0.2743 0.7341 0.7725 0.191 Uiso 0.50 1 calc PR J 50
H60C H 0.2787 0.7743 0.7746 0.191 Uiso 0.50 1 calc PR J 50
C61 C 0.3356(3) 0.7395(4) 0.7774(5) 0.147(5) Uani 1 1 d DU J 50
H61A H 0.3451 0.7522 0.8073 0.221 Uiso 1 1 calc R J 50
H61B H 0.3452 0.7444 0.7560 0.221 Uiso 1 1 calc R J 50
H61C H 0.3368 0.7152 0.7844 0.221 Uiso 1 1 calc R J 50
C62 C 0.3154(6) 0.7893(7) 0.7444(11) 0.142(10) Uani 0.50 1 d PU J 70
H62A H 0.2983 0.8040 0.7338 0.213 Uiso 0.50 1 calc PR J 70
H62B H 0.3228 0.7883 0.7194 0.213 Uiso 0.50 1 calc PR J 70
H62C H 0.3304 0.7984 0.7738 0.213 Uiso 0.50 1 calc PR J 70
C60D C 0.2988(12) 0.7833(14) 0.773(2) 0.27(3) Uani 0.50 1 d PU J 51
H60D H 0.3009 0.7808 0.8059 0.408 Uiso 0.50 1 calc PR J 51
H60E H 0.2789 0.7899 0.7525 0.408 Uiso 0.50 1 calc PR J 51
H60F H 0.3122 0.8008 0.7713 0.408 Uiso 0.50 1 calc PR J 51
C62D C 0.2963(8) 0.7257(10) 0.7952(13) 0.173(14) Uani 0.50 1 d PU J 51
H62D H 0.3102 0.7302 0.8280 0.259 Uiso 0.50 1 calc PR J 51
H62E H 0.2965 0.7015 0.7883 0.259 Uiso 0.50 1 calc PR J 51
H62F H 0.2768 0.7323 0.7917 0.259 Uiso 0.50 1 calc PR J 51
C63 C 0.1799(3) 0.5802(4) 0.3670(6) 0.136(5) Uani 1 1 d U . .
C64 C 0.1626(4) 0.6009(5) 0.3195(7) 0.209(8) Uani 1 1 d U K 52
H64A H 0.1759 0.6164 0.3133 0.314 Uiso 1 1 calc R K 52
H64B H 0.1472 0.6140 0.3231 0.314 Uiso 1 1 calc R K 52
H64C H 0.1542 0.5852 0.2926 0.314 Uiso 1 1 calc R K 52
C65 C 0.2055(4) 0.5634(4) 0.3579(6) 0.168(6) Uani 1 1 d U K 53
H65A H 0.2103 0.5413 0.3739 0.252 Uiso 1 1 calc R K 53
H65B H 0.2226 0.5782 0.3706 0.252 Uiso 1 1 calc R K 53
H65C H 0.1997 0.5603 0.3234 0.252 Uiso 1 1 calc R K 53
C66 C 0.1626(3) 0.5553(3) 0.36951(19) 0.172(7) Uani 1 1 d U K 54
H66A H 0.1572 0.5408 0.3412 0.258 Uiso 1 1 calc R K 54
H66B H 0.1451 0.5651 0.3708 0.258 Uiso 1 1 calc R K 54
H66C H 0.1728 0.5418 0.3983 0.258 Uiso 1 1 calc R K 54
N13 N 0.34420(11) 0.72908(13) 0.58494(19) 0.087(2) Uani 1 1 d RDU . .
N14 N 0.37199(10) 0.71550(13) 0.6123(2) 0.097(3) Uani 1 1 d RDU . .
C67 C 0.38268(10) 0.72603(13) 0.65979(19) 0.117(4) Uani 1 1 d RDU . .
C68 C 0.36165(11) 0.74604(13) 0.6634(2) 0.113(4) Uani 1 1 d RU . .
H68 H 0.3625 0.7565 0.6919 0.135 Uiso 1 1 calc R . .
C69 C 0.3381(2) 0.7487(3) 0.6175(4) 0.093(3) Uani 1 1 d U . .
N15 N 0.3676(2) 0.6610(3) 0.5614(4) 0.109(3) Uani 1 1 d U . .
N16 N 0.33895(19) 0.6667(2) 0.5325(3) 0.091(3) Uani 1 1 d U . .
C70 C 0.3275(3) 0.6340(4) 0.5180(5) 0.121(4) Uani 1 1 d U . .
C71 C 0.3487(3) 0.6098(4) 0.5385(5) 0.126(4) Uani 1 1 d U . .
H71 H 0.3466 0.5859 0.5347 0.152 Uiso 1 1 calc R . .
C72 C 0.3732(3) 0.6273(4) 0.5650(5) 0.127(4) Uani 1 1 d U . .
C73 C 0.0578(3) 0.4999(3) 0.7549(5) 0.107(4) Uani 1 1 d U . .
C74 C 0.0670(5) 0.5386(5) 0.7463(8) 0.102(7) Uani 0.50 1 d PDU L 58
H74A H 0.0498 0.5532 0.7347 0.153 Uiso 0.50 1 calc PR L 58
H74B H 0.0754 0.5381 0.7225 0.153 Uiso 0.50 1 calc PR L 58
H74C H 0.0813 0.5477 0.7765 0.153 Uiso 0.50 1 calc PR L 58
C75 C 0.0434(5) 0.5016(8) 0.7840(11) 0.122(9) Uani 0.50 1 d PDU L 58
H75A H 0.0566 0.4960 0.8168 0.183 Uiso 0.50 1 calc PR L 58
H75B H 0.0272 0.4855 0.7730 0.183 Uiso 0.50 1 calc PR L 58
H75C H 0.0359 0.5246 0.7832 0.183 Uiso 0.50 1 calc PR L 58
C76 C 0.0869(3) 0.4873(4) 0.7792(5) 0.137(5) Uani 1 1 d DU L 58
H76A H 0.0940 0.4924 0.8134 0.206 Uiso 1 1 calc R L 58
H76B H 0.0995 0.4983 0.7660 0.206 Uiso 1 1 calc R L 58
H76C H 0.0871 0.4627 0.7747 0.206 Uiso 1 1 calc R L 58
C75D C 0.0423(8) 0.4791(10) 0.7968(14) 0.167(13) Uani 0.50 1 d PU L 59
H75D H 0.0497 0.4911 0.8276 0.251 Uiso 0.50 1 calc PR L 59
H75E H 0.0483 0.4553 0.8020 0.251 Uiso 0.50 1 calc PR L 59
H75F H 0.0211 0.4805 0.7822 0.251 Uiso 0.50 1 calc PR L 59
C74D C 0.0460(13) 0.5323(16) 0.779(2) 0.34(4) Uani 0.50 1 d PU L 60
H74D H 0.0247 0.5325 0.7648 0.511 Uiso 0.50 1 calc PR L 60
H74E H 0.0531 0.5538 0.7716 0.511 Uiso 0.50 1 calc PR L 60
H74F H 0.0532 0.5293 0.8134 0.511 Uiso 0.50 1 calc PR L 60
C77 C -0.0714(4) 0.3310(5) 0.3676(6) 0.140(5) Uani 1 1 d U . .
C78 C -0.0793(12) 0.3431(15) 0.322(2) 0.48(6) Uani 0.50 1 d PDU M 61
H78A H -0.0941 0.3607 0.3161 0.724 Uiso 0.50 1 calc PR M 61
H78B H -0.0871 0.3246 0.2993 0.724 Uiso 0.50 1 calc PR M 61
H78C H -0.0623 0.3528 0.3191 0.724 Uiso 0.50 1 calc PR M 61
C79 C -0.0511(6) 0.3111(10) 0.3596(14) 0.146(13) Uani 0.50 1 d PDU M 61
H79A H -0.0530 0.2875 0.3678 0.219 Uiso 0.50 1 calc PR M 61
H79B H -0.0316 0.3192 0.3795 0.219 Uiso 0.50 1 calc PR M 61
H79C H -0.0543 0.3125 0.3258 0.219 Uiso 0.50 1 calc PR M 61
C80 C -0.0873(3) 0.3046(5) 0.3716(5) 0.171(7) Uani 1 1 d DU M 61
H80A H -0.0926 0.2900 0.3434 0.256 Uiso 1 1 calc R M 61
H80B H -0.1049 0.3131 0.3739 0.256 Uiso 1 1 calc R M 61
H80C H -0.0760 0.2916 0.4004 0.256 Uiso 1 1 calc R M 61
C78D C -0.0876(5) 0.3543(6) 0.3193(8) 0.094(7) Uani 0.50 1 d PU M 62
H78D H -0.0732 0.3682 0.3138 0.140 Uiso 0.50 1 calc PR M 62
H78E H -0.1019 0.3690 0.3237 0.140 Uiso 0.50 1 calc PR M 62
H78F H -0.0973 0.3395 0.2917 0.140 Uiso 0.50 1 calc PR M 62
C79D C -0.0378(5) 0.3162(7) 0.3583(9) 0.100(7) Uani 0.50 1 d PU M 62
H79D H -0.0212 0.3302 0.3778 0.150 Uiso 0.50 1 calc PR M 62
H79E H -0.0414 0.3185 0.3245 0.150 Uiso 0.50 1 calc PR M 62
H79F H -0.0338 0.2924 0.3680 0.150 Uiso 0.50 1 calc PR M 62
C81 C 0.0840(4) 0.3238(5) 0.6765(8) 0.154(6) Uani 1 1 d U . .
C82D C 0.1155(8) 0.3457(10) 0.6949(14) 0.156(18) Uani 0.39(2) 1 d PU N 63
H82A H 0.1302 0.3343 0.7226 0.234 Uiso 0.39(2) 1 calc PR N 63
H82B H 0.1125 0.3687 0.7039 0.234 Uiso 0.39(2) 1 calc PR N 63
H82C H 0.1221 0.3467 0.6689 0.234 Uiso 0.39(2) 1 calc PR N 63
C83 C 0.0674(14) 0.2989(19) 0.685(3) 0.36(4) Uani 0.61(2) 1 d PDU N 64
H83A H 0.0778 0.2898 0.7175 0.545 Uiso 0.61(2) 1 calc PR N 64
H83B H 0.0638 0.2806 0.6618 0.545 Uiso 0.61(2) 1 calc PR N 64
H83C H 0.0489 0.3086 0.6823 0.545 Uiso 0.61(2) 1 calc PR N 64
C84 C 0.0970(6) 0.3022(8) 0.6459(11) 0.158(11) Uani 0.61(2) 1 d PDU N 64
H84A H 0.1122 0.2871 0.6671 0.237 Uiso 0.61(2) 1 calc PR N 64
H84B H 0.1053 0.3175 0.6295 0.237 Uiso 0.61(2) 1 calc PR N 64
H84C H 0.0816 0.2887 0.6222 0.237 Uiso 0.61(2) 1 calc PR N 64
C84D C 0.0877(11) 0.2920(12) 0.6759(18) 0.154(17) Uani 0.39(2) 1 d PDU N 65
H82D H 0.0718 0.2803 0.6801 0.231 Uiso 0.39(2) 1 calc PR N 65
H82E H 0.1062 0.2858 0.7019 0.231 Uiso 0.39(2) 1 calc PR N 65
H82F H 0.0881 0.2855 0.6452 0.231 Uiso 0.39(2) 1 calc PR N 65
C83D C 0.083(3) 0.304(3) 0.731(3) 0.66(12) Uiso 0.39(2) 1 d PD N 65
H83D H 0.0856 0.2797 0.7300 0.985 Uiso 0.39(2) 1 calc PR N 65
H83E H 0.0637 0.3087 0.7312 0.985 Uiso 0.39(2) 1 calc PR N 65
H83F H 0.0979 0.3140 0.7592 0.985 Uiso 0.39(2) 1 calc PR N 65
C82 C 0.0952(8) 0.3278(9) 0.7288(13) 0.180(14) Uani 0.61(2) 1 d PU N 66
H84D H 0.0879 0.3093 0.7423 0.270 Uiso 0.61(2) 1 calc PR N 66
H84E H 0.0886 0.3495 0.7364 0.270 Uiso 0.61(2) 1 calc PR N 66
H84F H 0.1164 0.3273 0.7426 0.270 Uiso 0.61(2) 1 calc PR N 66
N17 N 0.11000(16) 0.4762(2) 0.5054(3) 0.083(2) Uani 1 1 d U . .
N18 N 0.13660(19) 0.4652(2) 0.5410(3) 0.095(3) Uani 1 1 d U . .
C85 C 0.1594(2) 0.4772(3) 0.5312(5) 0.104(4) Uani 1 1 d U . .
C86 C 0.1477(2) 0.4935(3) 0.4883(4) 0.104(4) Uani 1 1 d U . .
H86 H 0.1583 0.5037 0.4722 0.125 Uiso 1 1 calc R . .
C87 C 0.1164(2) 0.4928(3) 0.4714(4) 0.093(3) Uani 1 1 d U . .
N19 N 0.09452(16) 0.4789(2) 0.5850(3) 0.081(2) Uani 1 1 d U . .
N20 N 0.12245(18) 0.4651(2) 0.6119(3) 0.092(3) Uani 1 1 d U . .
C88 C 0.1319(3) 0.4754(3) 0.6592(4) 0.104(4) Uani 1 1 d U . .
C89 C 0.1114(3) 0.4961(3) 0.6633(4) 0.110(4) Uani 1 1 d U . .
H89 H 0.1125 0.5071 0.6916 0.132 Uiso 1 1 calc R . .
C90 C 0.0881(2) 0.4982(3) 0.6170(4) 0.081(3) Uani 1 1 d U . .
N21 N 0.08866(18) 0.4162(2) 0.5329(3) 0.083(2) Uani 1 1 d U . .
N22 N 0.11765(19) 0.4105(3) 0.5622(4) 0.099(3) Uani 1 1 d U . .
C91 C 0.1235(3) 0.3768(4) 0.5648(5) 0.122(4) Uani 1 1 d U . .
C92 C 0.0987(3) 0.3594(3) 0.5389(5) 0.116(4) Uani 1 1 d U . .
H92 H 0.0964 0.3356 0.5354 0.139 Uiso 1 1 calc R . .
C93 C 0.0777(3) 0.3840(4) 0.5188(5) 0.108(4) Uani 1 1 d U . .
N23 N 0.00586(14) 0.45285(19) 0.6158(3) 0.068(2) Uani 1 1 d U L .
C94 C -0.00077(18) 0.4851(2) 0.6265(3) 0.072(3) Uani 1 1 d U L .
H94 H -0.0163 0.4975 0.6035 0.086 Uiso 1 1 calc R . .
C95 C 0.0156(2) 0.4994(3) 0.6716(4) 0.082(3) Uani 1 1 d U . .
H95 H 0.0099 0.5208 0.6792 0.098 Uiso 1 1 calc R L .
C96 C 0.0401(2) 0.4835(3) 0.7060(4) 0.084(3) Uani 1 1 d U L .
C97 C 0.0462(2) 0.4507(3) 0.6925(4) 0.093(3) Uani 1 1 d U . .
H97 H 0.0623 0.4383 0.7142 0.111 Uiso 1 1 calc R L .
C98 C 0.0293(2) 0.4363(2) 0.6482(4) 0.076(3) Uani 1 1 d U L .
N24 N -0.03245(18) 0.4011(2) 0.4888(3) 0.083(2) Uani 1 1 d U A .
C99 C -0.0264(2) 0.4044(3) 0.4498(4) 0.101(3) Uani 1 1 d U A .
H99 H -0.0133 0.4218 0.4498 0.121 Uiso 1 1 calc R . .
C100 C -0.0385(3) 0.3831(3) 0.4085(5) 0.118(4) Uani 1 1 d U . .
H100 H -0.0344 0.3871 0.3812 0.142 Uiso 1 1 calc R M .
C101 C -0.0564(3) 0.3564(3) 0.4092(4) 0.103(4) Uani 1 1 d U M .
C102 C -0.0643(2) 0.3530(3) 0.4496(4) 0.103(3) Uani 1 1 d U . .
H102 H -0.0773 0.3358 0.4505 0.124 Uiso 1 1 calc R M .
C103 C -0.0519(2) 0.3764(3) 0.4879(4) 0.081(3) Uani 1 1 d U A .
N25 N -0.04424(17) 0.4021(2) 0.5650(3) 0.086(2) Uani 1 1 d U A .
C104 C -0.0495(3) 0.4058(3) 0.6059(4) 0.102(3) Uani 1 1 d U A .
H104 H -0.0404 0.4236 0.6276 0.123 Uiso 1 1 calc R . .
C105 C -0.0682(2) 0.3832(3) 0.6157(4) 0.094(3) Uani 1 1 d U . .
H105 H -0.0718 0.3860 0.6437 0.113 Uiso 1 1 calc R A .
C106 C -0.0813(2) 0.3568(3) 0.5837(4) 0.091(3) Uani 1 1 d U A .
C107 C -0.0763(2) 0.3537(3) 0.5425(4) 0.084(3) Uani 1 1 d U . .
H107 H -0.0854 0.3360 0.5206 0.101 Uiso 1 1 calc R A .
C108 C -0.0581(2) 0.3763(3) 0.5324(4) 0.083(3) Uani 1 1 d U A .
N26 N 0.01531(16) 0.3912(2) 0.5891(3) 0.085(2) Uani 1 1 d U L .
C109 C 0.0346(2) 0.4008(3) 0.6339(4) 0.087(3) Uani 1 1 d U . .
C110 C 0.0574(3) 0.3808(3) 0.6625(4) 0.113(4) Uani 1 1 d U L .
H110 H 0.0712 0.3893 0.6919 0.135 Uiso 1 1 calc R . .
C111 C 0.0606(3) 0.3455(4) 0.6470(5) 0.126(4) Uani 1 1 d U L .
C112 C 0.0400(3) 0.3384(3) 0.6003(5) 0.115(4) Uani 1 1 d U . .
H112 H 0.0414 0.3172 0.5865 0.138 Uiso 1 1 calc R N .
C113 C 0.0183(2) 0.3596(3) 0.5738(4) 0.094(3) Uani 1 1 d U L .
H113 H 0.0047 0.3522 0.5434 0.112 Uiso 1 1 calc R . .
N27 N -0.03783(19) 0.1005(2) -0.0153(3) 0.092(3) Uani 1 1 d U B .
C114 C -0.0568(2) 0.1261(3) -0.0149(4) 0.084(3) Uani 1 1 d U B .
C115 C -0.0687(3) 0.1500(3) -0.0527(4) 0.108(4) Uani 1 1 d U . .
H115 H -0.0812 0.1673 -0.0504 0.130 Uiso 1 1 calc R B .
C116 C -0.0623(3) 0.1483(3) -0.0941(5) 0.107(4) Uani 1 1 d U B .
C117 C -0.0447(3) 0.1206(3) -0.0955(4) 0.108(4) Uani 1 1 d U . .
H117 H -0.0413 0.1167 -0.1233 0.130 Uiso 1 1 calc R B .
C118 C -0.0321(2) 0.0983(3) -0.0550(4) 0.104(4) Uani 1 1 d U B .
H118 H -0.0191 0.0812 -0.0561 0.125 Uiso 1 1 calc R . .
N28 N -0.04888(18) 0.0997(2) 0.0615(3) 0.089(2) Uani 1 1 d U B .
C119 C -0.0619(2) 0.1265(3) 0.0304(4) 0.087(3) Uani 1 1 d U . .
C120 C -0.0792(2) 0.1507(3) 0.0403(4) 0.084(3) Uani 1 1 d U B .
H120 H -0.0877 0.1686 0.0183 0.101 Uiso 1 1 calc R . .
C121 C -0.0837(2) 0.1485(3) 0.0817(4) 0.084(3) Uani 1 1 d U . .
C122 C -0.0703(2) 0.1210(3) 0.1139(4) 0.104(4) Uani 1 1 d U B .
H122 H -0.0729 0.1184 0.1428 0.124 Uiso 1 1 calc R . .
C123 C -0.0534(3) 0.0981(3) 0.1014(5) 0.107(4) Uani 1 1 d U . .
H123 H -0.0444 0.0801 0.1230 0.129 Uiso 1 1 calc R B .
N29 N 0.00423(16) 0.0483(2) 0.1157(3) 0.076(2) Uani 1 1 d U B .
C124 C 0.0272(2) 0.0659(3) 0.1479(4) 0.088(3) Uani 1 1 d U B .
C125 C 0.0447(2) 0.0517(3) 0.1924(4) 0.112(4) Uani 1 1 d U . .
H125 H 0.0607 0.0645 0.2137 0.134 Uiso 1 1 calc R C .
C126 C 0.0395(2) 0.0186(3) 0.2070(4) 0.097(3) Uani 1 1 d U C .
C127 C 0.0153(2) 0.0006(3) 0.1727(4) 0.089(3) Uani 1 1 d U . .
H127 H 0.0104 -0.0212 0.1802 0.107 Uiso 1 1 calc R C .
C128 C -0.0012(2) 0.0154(2) 0.1272(4) 0.082(3) Uani 1 1 d U B .
H128 H -0.0164 0.0027 0.1040 0.098 Uiso 1 1 calc R . .
N30 N 0.01243(19) 0.1096(2) 0.0885(3) 0.094(3) Uani 1 1 d U B .
C129 C 0.0319(2) 0.1001(3) 0.1324(4) 0.092(3) Uani 1 1 d U . .
C130 C 0.0546(3) 0.1215(4) 0.1628(5) 0.132(5) Uani 1 1 d U C .
H130 H 0.0674 0.1137 0.1934 0.158 Uiso 1 1 calc R . .
C131 C 0.0580(3) 0.1543(4) 0.1474(6) 0.133(5) Uani 1 1 d U C .
C132 C 0.0368(3) 0.1648(3) 0.1003(4) 0.110(4) Uani 1 1 d U . .
H132 H 0.0380 0.1867 0.0884 0.133 Uiso 1 1 calc R D .
C133 C 0.0151(3) 0.1428(3) 0.0731(4) 0.109(4) Uani 1 1 d U B .
H133 H 0.0015 0.1502 0.0428 0.130 Uiso 1 1 calc R . .
N31 N 0.71195(18) 0.6496(2) 0.4853(3) 0.084(2) Uani 1 1 d U E .
C134 C 0.7180(2) 0.6528(3) 0.4460(4) 0.096(3) Uani 1 1 d U E .
H134 H 0.7305 0.6703 0.4448 0.115 Uiso 1 1 calc R . .
C135 C 0.7053(2) 0.6295(3) 0.4053(4) 0.101(3) Uani 1 1 d U . .
H135 H 0.7090 0.6333 0.3776 0.122 Uiso 1 1 calc R E .
C136 C 0.6879(3) 0.6016(3) 0.4062(5) 0.104(4) Uani 1 1 d U E .
C137 C 0.6816(2) 0.5998(3) 0.4483(4) 0.107(4) Uani 1 1 d U . .
H137 H 0.6694 0.5823 0.4508 0.128 Uiso 1 1 calc R E .
C138 C 0.6935(2) 0.6240(3) 0.4861(4) 0.083(3) Uani 1 1 d U E .
N32 N 0.70078(17) 0.6501(2) 0.5624(3) 0.083(2) Uani 1 1 d U E .
C139 C 0.6878(2) 0.6235(3) 0.5309(4) 0.081(3) Uani 1 1 d U . .
C140 C 0.6710(2) 0.5991(3) 0.5422(4) 0.084(3) Uani 1 1 d U E .
H140 H 0.6630 0.5809 0.5205 0.101 Uiso 1 1 calc R . .
C141 C 0.6655(2) 0.6004(3) 0.5835(4) 0.088(3) Uani 1 1 d U E .
C142 C 0.6789(2) 0.6279(3) 0.6145(4) 0.104(4) Uani 1 1 d U . .
H142 H 0.6762 0.6303 0.6433 0.125 Uiso 1 1 calc R F .
C143 C 0.6961(2) 0.6518(3) 0.6033(4) 0.100(3) Uani 1 1 d U E .
H143 H 0.7048 0.6698 0.6251 0.120 Uiso 1 1 calc R . .
N33 N 0.76283(18) 0.6403(2) 0.5904(3) 0.088(2) Uani 1 1 d U E .
C144 C 0.7654(2) 0.6078(3) 0.5754(4) 0.100(3) Uani 1 1 d U E .
H144 H 0.7515 0.6003 0.5453 0.120 Uiso 1 1 calc R . .
C145 C 0.7869(3) 0.5861(3) 0.6020(5) 0.120(4) Uani 1 1 d U . .
H145 H 0.7885 0.5649 0.5886 0.144 Uiso 1 1 calc R G .
C146 C 0.8074(3) 0.5944(3) 0.6497(5) 0.126(4) Uani 1 1 d U G .
C147 C 0.8045(3) 0.6289(4) 0.6626(5) 0.125(4) Uani 1 1 d U . .
H147 H 0.8187 0.6378 0.6915 0.150 Uiso 1 1 calc R G .
C148 C 0.7821(2) 0.6495(3) 0.6347(4) 0.085(3) Uani 1 1 d U E .
N34 N 0.75480(15) 0.7023(2) 0.6174(3) 0.071(2) Uani 1 1 d U E .
C149 C 0.7777(2) 0.6849(3) 0.6493(4) 0.082(3) Uani 1 1 d U . .
C150 C 0.7952(2) 0.6988(3) 0.6941(4) 0.097(3) Uani 1 1 d U G .
H150 H 0.8107 0.6857 0.7158 0.117 Uiso 1 1 calc R . .
C151 C 0.7905(2) 0.7320(3) 0.7080(4) 0.093(3) Uani 1 1 d U G .
C152 C 0.7664(2) 0.7495(3) 0.6742(4) 0.086(3) Uani 1 1 d U . .
H152 H 0.7615 0.7712 0.6819 0.103 Uiso 1 1 calc R H .
C153 C 0.74947(19) 0.7350(2) 0.6285(4) 0.079(3) Uani 1 1 d U E .
H153 H 0.7344 0.7478 0.6055 0.095 Uiso 1 1 calc R . .
N35 N 0.25548(15) 0.70208(19) 0.6145(3) 0.069(2) Uani 1 1 d U J .
C154 C 0.24840(19) 0.7345(2) 0.6254(3) 0.076(3) Uani 1 1 d U J .
H154 H 0.2326 0.7464 0.6024 0.092 Uiso 1 1 calc R . .
C155 C 0.2645(2) 0.7494(3) 0.6701(4) 0.084(3) Uani 1 1 d U . .
H155 H 0.2587 0.7709 0.6770 0.101 Uiso 1 1 calc R J .
C156 C 0.2888(2) 0.7336(3) 0.7047(4) 0.087(3) Uani 1 1 d U J .
C157 C 0.2956(2) 0.7005(3) 0.6914(4) 0.102(3) Uani 1 1 d U . .
H157 H 0.3116 0.6883 0.7135 0.122 Uiso 1 1 calc R J .
C158 C 0.2790(2) 0.6859(3) 0.6465(4) 0.079(3) Uani 1 1 d U J .
N36 N 0.26507(18) 0.6419(2) 0.5872(3) 0.091(2) Uani 1 1 d U I .
C159 C 0.2849(2) 0.6512(3) 0.6320(4) 0.092(3) Uani 1 1 d U . .
C160 C 0.3074(3) 0.6306(3) 0.6619(5) 0.128(4) Uani 1 1 d U I .
H160 H 0.3202 0.6384 0.6925 0.153 Uiso 1 1 calc R . .
C161 C 0.3108(3) 0.5968(4) 0.6453(5) 0.132(5) Uani 1 1 d U I .
C162 C 0.2898(3) 0.5874(3) 0.5993(4) 0.109(4) Uani 1 1 d U . .
H162 H 0.2908 0.5655 0.5871 0.131 Uiso 1 1 calc R I .
C163 C 0.2682(2) 0.6093(3) 0.5724(4) 0.100(3) Uani 1 1 d U I .
H163 H 0.2548 0.6018 0.5420 0.120 Uiso 1 1 calc R . .
N37 N 0.2179(2) 0.6508(2) 0.4884(3) 0.090(2) Uani 1 1 d U J .
C164 C 0.2234(3) 0.6534(3) 0.4491(5) 0.114(4) Uani 1 1 d U J .
H164 H 0.2366 0.6705 0.4490 0.136 Uiso 1 1 calc R . .
C165 C 0.2112(3) 0.6323(4) 0.4074(5) 0.122(4) Uani 1 1 d U . .
H165 H 0.2154 0.6362 0.3802 0.146 Uiso 1 1 calc R K .
C166 C 0.1929(3) 0.6061(3) 0.4078(5) 0.110(4) Uani 1 1 d U K .
C167 C 0.1856(3) 0.6032(3) 0.4486(4) 0.105(4) Uani 1 1 d U . .
H167 H 0.1725 0.5862 0.4494 0.126 Uiso 1 1 calc R K .
C168 C 0.1982(2) 0.6261(3) 0.4873(4) 0.080(3) Uani 1 1 d U J .
N38 N 0.20569(17) 0.6521(2) 0.5639(3) 0.086(2) Uani 1 1 d U J .
C169 C 0.1918(2) 0.6258(3) 0.5318(4) 0.095(3) Uani 1 1 d U . .
C170 C 0.1735(2) 0.6034(3) 0.5420(4) 0.085(3) Uani 1 1 d U K .
H170 H 0.1643 0.5858 0.5198 0.102 Uiso 1 1 calc R . .
C171 C 0.1680(2) 0.6059(3) 0.5835(4) 0.096(3) Uani 1 1 d U . .
C172 C 0.1819(2) 0.6328(3) 0.6147(4) 0.090(3) Uani 1 1 d U K .
H172 H 0.1786 0.6358 0.6429 0.108 Uiso 1 1 calc R . .
C173 C 0.2004(3) 0.6552(3) 0.6047(4) 0.103(3) Uani 1 1 d U . .
H173 H 0.2095 0.6730 0.6265 0.123 Uiso 1 1 calc R K .
N39 N 0.36006(17) 0.7267(2) 0.5054(3) 0.092(3) Uani 1 1 d U . .
N40 N 0.3867(2) 0.7153(2) 0.5417(4) 0.101(3) Uani 1 1 d U . .
N41 N 0.01543(17) 0.0542(2) 0.0280(3) 0.087(2) Uani 1 1 d U B .
N42 N 0.26698(17) 0.6975(2) 0.5304(3) 0.085(2) Uani 1 1 d U J .
N43 N 0.2890(2) 0.6932(3) 0.4085(4) 0.120(3) Uani 1 1 d U J .
N44 N 0.20821(18) 0.7164(2) 0.5210(3) 0.084(2) Uani 1 1 d U J .
N45 N 0.76585(16) 0.6966(2) 0.5280(3) 0.079(2) Uani 1 1 d U E .
N46 N 0.70485(16) 0.7199(2) 0.5209(3) 0.078(2) Uani 1 1 d U E .
N47 N 0.01730(16) 0.4479(2) 0.5309(3) 0.078(2) Uani 1 1 d U L .
N48 N 0.0384(2) 0.4425(3) 0.4089(4) 0.112(3) Uani 1 1 d U L .
Co1 Co 0.73279(3) 0.67890(3) 0.54858(5) 0.0591(5) Uani 1 1 d U . .
Co2 Co -0.01393(3) 0.42882(3) 0.54990(4) 0.0566(5) Uani 1 1 d U . .
Co3 Co -0.01741(3) 0.07138(3) 0.04763(5) 0.0637(5) Uani 1 1 d U . .
Co4 Co 0.23596(3) 0.67854(3) 0.54909(5) 0.0619(5) Uani 1 1 d U . .
Fe1 Fe 0.67765(3) 0.79165(4) 0.48722(5) 0.0727(5) Uani 1 1 d U . .
Fe2 Fe 0.07270(3) 0.46442(4) 0.51466(5) 0.0733(5) Uani 1 1 d U . .
Fe4 Fe 0.32271(3) 0.71474(4) 0.51485(6) 0.0797(5) Uani 1 1 d U . .
Fe3 Fe 0.07232(3) 0.04164(4) 0.01287(6) 0.0808(5) Uani 1 1 d U . .
C174 C 0.0384(2) 0.4533(2) 0.5256(3) 0.073(3) Uani 1 1 d U . .
C175 C 0.0606(2) 0.5200(3) 0.6042(4) 0.096(3) Uani 1 1 d U . .
H17A H 0.0478 0.5166 0.5705 0.144 Uiso 1 1 calc R . .
H17B H 0.0661 0.5440 0.6097 0.144 Uiso 1 1 calc R . .
H17C H 0.0505 0.5133 0.6243 0.144 Uiso 1 1 calc R . .
C176 C 0.0523(2) 0.4496(3) 0.4477(4) 0.080(3) Uani 1 1 d U . .
C177 C -0.05538(18) 0.4916(2) 0.5058(3) 0.069(3) Uani 1 1 d U . .
C178 C 0.0939(2) 0.5085(3) 0.4268(4) 0.104(3) Uani 1 1 d U . .
H17D H 0.0745 0.5037 0.4254 0.156 Uiso 1 1 calc R . .
H17E H 0.0956 0.4989 0.3985 0.156 Uiso 1 1 calc R . .
H17F H 0.0969 0.5331 0.4275 0.156 Uiso 1 1 calc R . .
C179 C 0.1546(3) 0.3622(4) 0.5953(5) 0.157(5) Uani 1 1 d U . .
H17G H 0.1677 0.3809 0.6116 0.235 Uiso 1 1 calc R . .
H17H H 0.1619 0.3505 0.5742 0.235 Uiso 1 1 calc R . .
H17I H 0.1535 0.3463 0.6191 0.235 Uiso 1 1 calc R . .
C180 C 0.1909(2) 0.4680(3) 0.5636(4) 0.121(4) Uani 1 1 d U . .
H2EE H 0.1913 0.4550 0.5912 0.181 Uiso 1 1 calc R . .
H4DD H 0.2022 0.4888 0.5748 0.181 Uiso 1 1 calc R . .
H6D H 0.1992 0.4543 0.5455 0.181 Uiso 1 1 calc R . .
C181 C 0.1617(3) 0.4633(4) 0.6978(5) 0.138(5) Uani 1 1 d U . .
H18G H 0.1715 0.4491 0.6826 0.207 Uiso 1 1 calc R . .
H18H H 0.1584 0.4501 0.7223 0.207 Uiso 1 1 calc R . .
H18I H 0.1737 0.4830 0.7126 0.207 Uiso 1 1 calc R . .
B1 B 0.1368(3) 0.4425(4) 0.5832(5) 0.101(4) Uani 1 1 d U . .
H1DE H 0.1570 0.4358 0.6047 0.121 Uiso 1 1 calc R . .
C182 C 0.2885(2) 0.7030(2) 0.5244(4) 0.081(3) Uani 1 1 d U . .
C183 C 0.4096(3) 0.7274(3) 0.5311(5) 0.107(4) Uani 1 1 d U . .
C184 C 0.3105(2) 0.7704(3) 0.6040(4) 0.105(3) Uani 1 1 d U . .
H18J H 0.2982 0.7675 0.5700 0.158 Uiso 1 1 calc R . .
H18K H 0.3159 0.7943 0.6105 0.158 Uiso 1 1 calc R . .
H18L H 0.2999 0.7633 0.6231 0.158 Uiso 1 1 calc R . .
C185 C 0.1494(3) 0.5775(4) 0.5958(5) 0.101(4) Uani 1 1 d U K .
C186 C 0.3980(3) 0.7440(3) 0.4889(5) 0.105(4) Uani 1 1 d U . .
H186 H 0.4087 0.7542 0.4730 0.126 Uiso 1 1 calc R . .
C187 C 0.3670(2) 0.7437(3) 0.4718(4) 0.097(3) Uani 1 1 d U . .
C188 C 0.2963(3) 0.6261(3) 0.4861(5) 0.124(4) Uani 1 1 d U . .
H18M H 0.2853 0.6473 0.4765 0.185 Uiso 1 1 calc R . .
H18N H 0.2879 0.6119 0.5035 0.185 Uiso 1 1 calc R . .
H18O H 0.2954 0.6141 0.4576 0.185 Uiso 1 1 calc R . .
C189 C 0.3446(2) 0.7586(3) 0.4276(4) 0.114(4) Uani 1 1 d U . .
H18P H 0.3253 0.7538 0.4265 0.171 Uiso 1 1 calc R . .
H18Q H 0.3464 0.7488 0.3995 0.171 Uiso 1 1 calc R . .
H18R H 0.3474 0.7832 0.4278 0.171 Uiso 1 1 calc R . .
C190 C 0.4411(2) 0.7171(3) 0.5640(5) 0.125(4) Uani 1 1 d U . .
H19M H 0.4411 0.7050 0.5920 0.188 Uiso 1 1 calc R . .
H1UU H 0.4531 0.7375 0.5745 0.188 Uiso 1 1 calc R . .
H19O H 0.4489 0.7024 0.5463 0.188 Uiso 1 1 calc R . .
C191 C 0.4041(3) 0.6137(4) 0.5940(6) 0.169(6) Uani 1 1 d U . .
H19P H 0.4167 0.6324 0.6117 0.253 Uiso 1 1 calc R . .
H19Q H 0.4117 0.6037 0.5721 0.253 Uiso 1 1 calc R . .
H19R H 0.4035 0.5964 0.6165 0.253 Uiso 1 1 calc R . .
C192 C 0.4121(3) 0.7135(4) 0.6976(5) 0.150(5) Uani 1 1 d U . .
H19S H 0.4217 0.6994 0.6820 0.225 Uiso 1 1 calc R . .
H19T H 0.4088 0.7002 0.7220 0.225 Uiso 1 1 calc R . .
H19U H 0.4243 0.7331 0.7127 0.225 Uiso 1 1 calc R . .
C196 C 0.3025(2) 0.7004(3) 0.4481(4) 0.088(3) Uani 1 1 d U . .
C197 C 0.1947(2) 0.7409(3) 0.5056(3) 0.077(3) Uani 1 1 d U . .
C198 C 0.6544(2) 0.7484(3) 0.5734(4) 0.110(4) Uani 1 1 d U . .
H19N H 0.6739 0.7570 0.5798 0.165 Uiso 1 1 calc R . .
H19V H 0.6541 0.7237 0.5697 0.165 Uiso 1 1 calc R . .
H19W H 0.6494 0.7542 0.6002 0.165 Uiso 1 1 calc R . .
C199 C 0.5598(2) 0.7908(3) 0.4354(4) 0.110(4) Uani 1 1 d U . .
H4PO H 0.5600 0.8049 0.4092 0.165 Uiso 1 1 calc R . .
H19 H 0.5502 0.8030 0.4528 0.165 Uiso 1 1 calc R . .
H2UU H 0.5492 0.7697 0.4224 0.165 Uiso 1 1 calc R . .
C200 C 0.6989(2) 0.8038(3) 0.5539(4) 0.084(3) Uani 1 1 d U . .
C201 C 0.6893(2) 0.7360(3) 0.3976(4) 0.110(4) Uani 1 1 d U . .
H8DS H 0.7019 0.7388 0.4316 0.165 Uiso 1 1 calc R . .
H10S H 0.6999 0.7428 0.3782 0.165 Uiso 1 1 calc R . .
H12D H 0.6835 0.7122 0.3912 0.165 Uiso 1 1 calc R . .
C202 C 0.5897(3) 0.7948(3) 0.3043(5) 0.131(4) Uani 1 1 d U . .
H20G H 0.5804 0.8104 0.3188 0.196 Uiso 1 1 calc R . .
H20H H 0.5770 0.7754 0.2906 0.196 Uiso 1 1 calc R . .
H20I H 0.5934 0.8066 0.2791 0.196 Uiso 1 1 calc R . .
N49 N 0.7127(2) 0.8101(3) 0.5936(4) 0.114(3) Uani 1 1 d U . .
C203 C 0.69287(19) 0.7464(2) 0.5058(3) 0.071(3) Uani 1 1 d U . .
C204 C 0.0513(2) 0.0536(3) -0.0539(4) 0.093(3) Uani 1 1 d U . .
C205 C 0.0371(2) 0.0499(3) 0.0222(4) 0.084(3) Uani 1 1 d U . .
N50 N 0.0377(2) 0.0597(3) -0.0941(4) 0.121(3) Uani 1 1 d U . .
C206 C 0.0413(3) 0.1277(3) -0.0180(5) 0.122(4) Uani 1 1 d U . .
H20J H 0.0323 0.1054 -0.0270 0.184 Uiso 1 1 calc R . .
H20K H 0.0392 0.1403 -0.0468 0.184 Uiso 1 1 calc R . .
H20L H 0.0318 0.1402 -0.0006 0.184 Uiso 1 1 calc R . .
C207 C 0.0959(3) -0.0017(3) -0.0723(4) 0.121(4) Uani 1 1 d U . .
H20M H 0.0764 0.0031 -0.0747 0.181 Uiso 1 1 calc R . .
H20N H 0.0990 -0.0263 -0.0713 0.181 Uiso 1 1 calc R . .
H20O H 0.0982 0.0077 -0.1002 0.181 Uiso 1 1 calc R . .
C208 C 0.1902(2) 0.0415(3) 0.0650(4) 0.113(4) Uani 1 1 d U . .
H20P H 0.1899 0.0551 0.0916 0.170 Uiso 1 1 calc R . .
H20Q H 0.1996 0.0544 0.0477 0.170 Uiso 1 1 calc R . .
H20R H 0.2011 0.0206 0.0774 0.170 Uiso 1 1 calc R . .
C209 C 0.1501(3) 0.1461(4) 0.0892(6) 0.166(6) Uani 1 1 d U . .
H20S H 0.1628 0.1271 0.1053 0.248 Uiso 1 1 calc R . .
H20T H 0.1501 0.1626 0.1132 0.248 Uiso 1 1 calc R . .
H20U H 0.1570 0.1569 0.0670 0.248 Uiso 1 1 calc R . .
C210 C 0.0608(2) -0.0140(3) 0.1026(4) 0.117(4) Uani 1 1 d U . .
H21A H 0.0480 -0.0111 0.0687 0.175 Uiso 1 1 calc R . .
H21B H 0.0505 -0.0074 0.1224 0.175 Uiso 1 1 calc R . .
H21C H 0.0666 -0.0379 0.1087 0.175 Uiso 1 1 calc R . .
C211 C 0.1602(3) 0.0449(4) 0.1955(5) 0.146(5) Uani 1 1 d U . .
H21D H 0.1691 0.0608 0.1809 0.220 Uiso 1 1 calc R . .
H21E H 0.1733 0.0257 0.2089 0.220 Uiso 1 1 calc R . .
H21F H 0.1567 0.0563 0.2211 0.220 Uiso 1 1 calc R . .
N51 N -0.04535(17) 0.0303(2) 0.0200(3) 0.084(2) Uani 1 1 d U B .
C212 C -0.0574(2) 0.0034(3) 0.0047(4) 0.084(3) Uani 1 1 d U . .
B3 B 0.1345(3) 0.0679(4) 0.0808(6) 0.122(5) Uani 1 1 d U . .
H1DD H 0.1542 0.0764 0.1021 0.147 Uiso 1 1 calc R . .
C213 C 0.0464(2) 0.3765(3) 0.4864(4) 0.115(4) Uani 1 1 d U . .
H21G H 0.0345 0.3967 0.4841 0.172 Uiso 1 1 calc R . .
H21H H 0.0394 0.3577 0.4998 0.172 Uiso 1 1 calc R . .
H21I H 0.0450 0.3704 0.4546 0.172 Uiso 1 1 calc R . .
N52 N -0.04178(16) 0.4670(2) 0.5221(3) 0.075(2) Uani 1 1 d U L .
C214 C 0.7085(2) 0.8774(3) 0.5167(4) 0.111(4) Uani 1 1 d U . .
H21J H 0.7177 0.8551 0.5256 0.167 Uiso 1 1 calc R . .
H21K H 0.7107 0.8899 0.5457 0.167 Uiso 1 1 calc R . .
H21L H 0.7176 0.8901 0.4990 0.167 Uiso 1 1 calc R . .
B4 B 0.6149(3) 0.8167(4) 0.4185(5) 0.105(4) Uani 1 1 d U . .
H3FF H 0.5950 0.8247 0.3969 0.126 Uiso 1 1 calc R . .
C215 C 0.5996(3) 0.8968(4) 0.4098(5) 0.154(5) Uani 1 1 d U . .
H21M H 0.5861 0.8782 0.3949 0.231 Uiso 1 1 calc R . .
H21N H 0.6001 0.9122 0.3850 0.231 Uiso 1 1 calc R . .
H21O H 0.5931 0.9093 0.4314 0.231 Uiso 1 1 calc R . .
C216 C 0.7874(2) 0.7003(3) 0.5227(4) 0.080(3) Uani 1 1 d U . .
P1 P 0.25100(8) 0.49759(13) 0.99959(13) 0.145(2) Uani 1 1 d U . .
F1 F 0.2530(4) 0.4585(4) 0.9880(6) 0.261(6) Uani 1 1 d U . .
F2 F 0.2528(3) 0.5077(4) 0.9505(6) 0.249(6) Uani 1 1 d U . .
F3 F 0.2188(4) 0.4975(5) 0.9766(6) 0.282(7) Uani 1 1 d U . .
F4 F 0.2481(4) 0.5340(4) 1.0123(6) 0.250(6) Uani 1 1 d U . .
F5 F 0.2498(3) 0.4882(4) 1.0504(6) 0.259(6) Uani 1 1 d U . .
F6 F 0.2831(3) 0.4958(4) 1.0230(6) 0.265(6) Uani 1 1 d U . .
P2 P 1.0000 0.8761(3) 0.7500 0.186(3) Uani 1 2 d SU . .
P3 P 0.0000 0.3825(3) 0.7500 0.182(3) Uani 1 2 d SU . .
P4 P 0.49891(8) 0.75249(13) -0.00079(13) 0.145(2) Uani 1 1 d U . .
F7 F 0.4970(3) 0.7426(4) 0.0488(5) 0.244(6) Uani 1 1 d U . .
F8 F 0.5307(4) 0.7515(5) 0.0223(6) 0.281(7) Uani 1 1 d U . .
F9 F 0.5015(3) 0.7159(4) -0.0133(6) 0.248(6) Uani 1 1 d U . .
F10 F 0.5002(3) 0.7620(4) -0.0509(6) 0.252(6) Uani 1 1 d U . .
F11 F 0.4661(3) 0.7534(4) -0.0242(6) 0.264(6) Uani 1 1 d U . .
F12 F 0.4967(4) 0.7907(4) 0.0114(6) 0.261(6) Uani 1 1 d U . .
F13 F 1.0060(4) 0.9053(4) 0.7903(6) 0.260(6) Uani 1 1 d U . .
F14 F 0.9667(3) 0.8763(4) 0.7401(5) 0.228(5) Uani 1 1 d U . .
P5 P 0.25158(12) 0.6294(2) 0.74853(14) 0.185(3) Uani 1 1 d U . .
F15 F 0.2598(5) 0.6002(6) 0.7864(8) 0.361(10) Uani 1 1 d U . .
F16 F 0.2447(5) 0.6011(6) 0.7062(8) 0.363(10) Uani 1 1 d U . .
F17 F 0.2184(3) 0.6266(4) 0.7366(5) 0.226(5) Uani 1 1 d U . .
F18 F 0.2450(3) 0.6587(4) 0.7098(6) 0.257(6) Uani 1 1 d U . .
F19 F 0.2568(3) 0.6555(4) 0.7913(6) 0.249(6) Uani 1 1 d U . .
F20 F 0.2851(3) 0.6289(4) 0.7594(5) 0.236(5) Uani 1 1 d U . .
F21 F 0.0333(3) 0.3792(4) 0.7622(5) 0.240(6) Uani 1 1 d U . .
F22 F -0.0060(3) 0.4093(4) 0.7084(5) 0.247(6) Uani 1 1 d U . .
F23 F -0.0071(5) 0.3536(6) 0.7127(8) 0.359(10) Uani 1 1 d U . .
F24 F 0.9920(5) 0.8468(6) 0.7077(8) 0.371(11) Uani 1 1 d U . .
B5 B 0.3864(3) 0.6927(4) 0.5838(5) 0.105(4) Uani 1 1 d U . .
H5 H 0.4065 0.6859 0.6055 0.125 Uiso 1 1 calc R . .
O1 O -0.0025(4) 0.4040(5) 0.3334(7) 0.231(6) Uani 1 1 d U . .
H1 H -0.0048 0.4198 0.3141 0.347 Uiso 1 1 calc R . .
O2 O 0.2479(4) 0.6551(5) 0.3331(7) 0.239(7) Uani 1 1 d U . .
H2 H 0.2416 0.6489 0.3533 0.358 Uiso 1 1 calc R . .
O3 O 0.2549(5) 0.6530(6) 0.1702(9) 0.291(9) Uani 1 1 d U . .
H3 H 0.2630 0.6487 0.1517 0.436 Uiso 1 1 calc R . .
O4 O -0.0052(6) 0.0972(6) 0.8311(9) 0.301(9) Uani 1 1 d U . .
H4 H -0.0115 0.1013 0.8521 0.451 Uiso 1 1 calc R . .
C2S C 0.2636(8) 0.6283(10) 0.3244(12) 0.350(19) Uani 1 1 d U . .
H2S1 H 0.2787 0.6375 0.3155 0.525 Uiso 1 1 calc R . .
H2S2 H 0.2504 0.6142 0.2982 0.525 Uiso 1 1 calc R . .
H2S3 H 0.2725 0.6145 0.3533 0.525 Uiso 1 1 calc R . .
C1S C 0.0130(8) 0.3796(10) 0.3254(13) 0.35(2) Uani 1 1 d U . .
H1S1 H 0.0000 0.3634 0.3023 0.528 Uiso 1 1 calc R . .
H1S2 H 0.0243 0.3678 0.3554 0.528 Uiso 1 1 calc R . .
H1S3 H 0.0261 0.3894 0.3124 0.528 Uiso 1 1 calc R . .
C4S C 0.0094(9) 0.1283(11) 0.8228(14) 0.41(2) Uani 1 1 d U . .
H4S1 H 0.0283 0.1312 0.8495 0.615 Uiso 1 1 calc R . .
H4S2 H -0.0026 0.1482 0.8207 0.615 Uiso 1 1 calc R . .
H4S3 H 0.0120 0.1257 0.7929 0.615 Uiso 1 1 calc R . .
C3S C 0.2410(10) 0.6234(11) 0.1770(15) 0.42(3) Uani 1 1 d U . .
H3S1 H 0.2268 0.6154 0.1461 0.627 Uiso 1 1 calc R . .
H3S2 H 0.2312 0.6287 0.1980 0.627 Uiso 1 1 calc R . .
H3S3 H 0.2555 0.6057 0.1917 0.627 Uiso 1 1 calc R . .

loop_
_atom_site_aniso_label
_atom_site_aniso_U_11
_atom_site_aniso_U_22
_atom_site_aniso_U_33
_atom_site_aniso_U_23
_atom_site_aniso_U_13
_atom_site_aniso_U_12
C193 0.203(11) 0.219(12) 0.216(11) 0.019(9) 0.108(9) -0.015(8)
C195 0.210(12) 0.228(13) 0.223(12) -0.013(9) 0.087(9) -0.019(9)
C194 0.183(10) 0.141(9) 0.177(10) 0.005(8) 0.063(8) -0.009(8)
C1 0.127(8) 0.113(8) 0.110(7) 0.012(7) 0.045(6) -0.015(7)
C2 0.101(10) 0.091(11) 0.105(11) 0.026(8) 0.032(8) -0.018(8)
C3 0.163(17) 0.183(18) 0.171(17) 0.011(10) 0.078(11) 0.000(10)
C4 0.216(12) 0.217(13) 0.240(12) 0.007(9) 0.098(9) -0.015(9)
C2D 0.23(3) 0.22(3) 0.23(3) 0.007(10) 0.087(14) -0.005(10)
C3D 0.24(3) 0.25(3) 0.24(3) 0.008(10) 0.101(14) 0.001(10)
C221 0.143(8) 0.119(8) 0.118(8) 0.012(7) 0.045(7) 0.000(7)
C6 0.121(11) 0.125(12) 0.101(11) 0.003(9) 0.045(9) 0.003(9)
C7 0.123(12) 0.104(12) 0.109(12) 0.007(9) 0.047(9) 0.015(9)
C8 0.190(10) 0.157(9) 0.152(9) 0.040(7) 0.075(7) -0.016(8)
C6D 0.26(3) 0.25(3) 0.25(3) -0.005(10) 0.101(13) 0.000(10)
C7D 0.16(2) 0.16(2) 0.16(2) 0.003(10) 0.065(11) -0.004(10)
C9 0.122(8) 0.145(9) 0.163(9) 0.014(8) 0.072(7) 0.000(7)
C10 0.201(11) 0.192(11) 0.219(12) 0.011(9) 0.094(9) -0.005(9)
C11 0.238(13) 0.232(13) 0.236(13) -0.015(9) 0.127(9) 0.000(9)
C12 0.236(12) 0.226(13) 0.250(13) -0.005(9) 0.111(9) 0.026(9)
C13 0.123(7) 0.129(8) 0.108(8) 0.017(7) 0.043(6) 0.000(7)
C14 0.129(14) 0.141(15) 0.135(15) -0.013(10) 0.058(10) 0.007(9)
C15 0.174(17) 0.175(18) 0.162(18) -0.007(10) 0.069(11) 0.004(10)
C16 0.181(19) 0.18(2) 0.177(19) 0.000(10) 0.075(11) 0.006(10)
C14D 0.119(12) 0.121(13) 0.123(13) -0.010(9) 0.045(9) 0.005(9)
C15D 0.150(15) 0.152(16) 0.145(15) 0.009(10) 0.057(10) -0.002(10)
C16D 0.24(2) 0.24(2) 0.24(2) 0.001(10) 0.095(12) -0.002(10)
C17 0.165(9) 0.162(9) 0.157(9) -0.003(7) 0.060(6) -0.011(6)
C18 0.24(4) 0.23(4) 0.24(4) 0.001(11) 0.095(18) 0.000(11)
C19 0.12(2) 0.12(2) 0.12(2) -0.006(10) 0.046(11) -0.004(10)
C20D 0.191(14) 0.177(15) 0.191(15) -0.001(10) 0.070(10) -0.002(9)
C18D 0.187(15) 0.195(16) 0.185(16) -0.007(9) 0.074(10) -0.001(9)
C19D 0.37(3) 0.37(3) 0.37(3) 0.002(10) 0.146(16) -0.004(10)
C20 0.19(3) 0.19(3) 0.19(3) 0.001(10) 0.081(15) -0.001(10)
N1 0.091(5) 0.120(7) 0.122(6) -0.018(6) 0.043(5) -0.018(5)
N2 0.087(5) 0.106(6) 0.118(6) -0.029(5) 0.044(5) -0.037(5)
C21 0.137(8) 0.108(7) 0.128(8) 0.007(6) 0.064(6) -0.014(7)
C22 0.129(7) 0.095(7) 0.132(8) -0.008(6) 0.053(6) -0.030(6)
C23 0.134(8) 0.125(8) 0.124(8) -0.019(7) 0.063(6) -0.040(7)
N3 0.081(5) 0.128(6) 0.092(5) -0.003(5) 0.031(4) 0.003(5)
N4 0.088(5) 0.110(6) 0.104(6) -0.006(5) 0.044(5) -0.003(4)
C24 0.091(6) 0.122(7) 0.109(7) 0.014(6) 0.049(6) 0.005(6)
C25 0.097(6) 0.113(7) 0.108(7) 0.000(6) 0.051(6) 0.006(5)
C26 0.096(6) 0.113(7) 0.099(7) -0.013(6) 0.048(5) 0.006(5)
N5 0.083(5) 0.100(6) 0.090(5) -0.001(5) 0.035(4) 0.003(4)
N6 0.091(5) 0.117(6) 0.106(6) -0.019(5) 0.039(5) -0.005(5)
C27 0.118(7) 0.134(8) 0.113(8) -0.011(7) 0.042(6) 0.004(6)
C28 0.126(8) 0.148(9) 0.109(8) -0.004(7) 0.050(6) -0.006(7)
C29 0.092(6) 0.107(7) 0.092(7) 0.001(6) 0.033(5) 0.002(5)
C30 0.135(8) 0.107(7) 0.087(7) -0.005(6) 0.036(6) -0.009(6)
C31 0.234(12) 0.228(13) 0.222(12) -0.017(9) 0.086(9) 0.003(9)
C32 0.198(10) 0.179(10) 0.156(9) -0.019(8) 0.073(8) -0.006(8)
C33 0.183(9) 0.155(9) 0.160(9) -0.028(7) 0.071(7) 0.012(8)
C34 0.098(6) 0.096(7) 0.097(7) 0.008(6) 0.047(5) -0.015(5)
C35 0.230(12) 0.219(12) 0.223(12) 0.013(9) 0.100(9) -0.014(9)
C36 0.133(12) 0.120(12) 0.130(12) -0.004(9) 0.056(9) -0.015(9)
C37 0.127(14) 0.133(15) 0.130(14) 0.003(9) 0.049(9) -0.011(9)
C36D 0.195(18) 0.191(19) 0.188(18) -0.002(10) 0.072(11) -0.004(10)
C37D 0.23(3) 0.24(3) 0.23(3) 0.000(10) 0.094(15) -0.002(10)
C38 0.167(10) 0.159(10) 0.162(10) -0.001(8) 0.056(8) 0.026(8)
C39 0.112(19) 0.11(2) 0.11(2) -0.004(10) 0.037(11) 0.005(10)
C40 0.116(19) 0.116(19) 0.114(19) -0.011(10) 0.050(11) 0.013(10)
C41 0.15(3) 0.15(3) 0.15(3) 0.002(10) 0.056(14) 0.006(10)
C39D 0.35(3) 0.35(4) 0.35(3) -0.006(11) 0.140(16) 0.006(10)
C40D 0.37(3) 0.37(3) 0.37(3) 0.001(10) 0.153(16) -0.004(10)
C41D 0.204(15) 0.193(15) 0.199(15) 0.005(10) 0.077(10) 0.009(9)
C42 0.112(7) 0.125(8) 0.101(7) -0.012(6) 0.036(6) 0.010(6)
C43 0.189(18) 0.189(18) 0.194(18) -0.003(10) 0.079(11) 0.001(10)
C44 0.23(2) 0.23(2) 0.23(2) 0.001(10) 0.088(13) -0.001(10)
C45 0.136(8) 0.162(9) 0.154(9) -0.017(7) 0.043(7) -0.012(7)
C43D 0.115(11) 0.120(12) 0.112(11) -0.003(9) 0.041(8) -0.005(9)
C44D 0.151(13) 0.146(14) 0.154(14) 0.000(9) 0.055(9) 0.005(9)
N7 0.074(5) 0.109(6) 0.088(5) 0.007(5) 0.034(4) 0.000(4)
N8 0.079(5) 0.100(5) 0.089(5) 0.006(4) 0.035(4) 0.001(4)
C46 0.085(6) 0.116(7) 0.110(7) -0.023(6) 0.049(5) -0.003(5)
C47 0.090(6) 0.115(7) 0.113(7) -0.004(6) 0.052(5) -0.005(5)
C48 0.094(6) 0.098(7) 0.097(7) 0.011(5) 0.043(5) -0.009(5)
N9 0.075(4) 0.093(5) 0.079(5) 0.010(4) 0.033(4) 0.003(4)
N10 0.088(5) 0.115(6) 0.092(5) 0.010(5) 0.035(4) 0.016(4)
C49 0.111(7) 0.124(8) 0.102(7) 0.015(6) 0.048(6) -0.001(6)
C50 0.117(7) 0.133(8) 0.103(7) 0.011(6) 0.053(6) -0.001(6)
C51 0.086(6) 0.096(6) 0.082(6) 0.006(5) 0.036(5) -0.002(5)
N11 0.083(5) 0.098(6) 0.108(6) 0.017(5) 0.043(4) 0.018(4)
N12 0.093(5) 0.108(6) 0.110(6) 0.010(5) 0.038(5) 0.016(5)
C52 0.125(7) 0.116(8) 0.124(8) 0.001(6) 0.060(6) 0.038(6)
C53 0.123(7) 0.092(7) 0.123(7) 0.007(6) 0.049(6) 0.025(6)
C54 0.122(7) 0.088(7) 0.118(7) -0.008(6) 0.061(6) 0.012(6)
C55 0.159(9) 0.140(9) 0.150(10) -0.008(8) 0.052(7) 0.030(8)
C56 0.26(4) 0.25(4) 0.25(4) 0.001(11) 0.101(17) -0.001(11)
C57 0.135(17) 0.122(17) 0.137(18) 0.000(10) 0.057(11) -0.005(10)
C58 0.122(17) 0.117(17) 0.129(18) 0.008(9) 0.050(10) 0.006(9)
C56D 0.185(16) 0.180(16) 0.174(16) 0.008(9) 0.075(10) 0.003(10)
C57D 0.35(4) 0.35(4) 0.35(4) 0.001(10) 0.141(17) -0.001(10)
C58D 0.177(14) 0.176(15) 0.172(14) -0.016(9) 0.067(9) 0.019(9)
C59 0.112(7) 0.108(7) 0.098(7) -0.020(6) 0.040(6) -0.005(6)
C60 0.129(12) 0.132(13) 0.125(12) -0.010(9) 0.056(9) 0.012(9)
C61 0.140(8) 0.151(9) 0.138(8) -0.014(7) 0.042(7) 0.001(7)
C62 0.143(13) 0.139(13) 0.139(13) -0.017(9) 0.052(9) -0.010(9)
C60D 0.27(3) 0.28(3) 0.27(3) 0.002(10) 0.114(14) -0.004(10)
C62D 0.176(16) 0.174(16) 0.166(16) 0.004(10) 0.068(10) -0.011(10)
C63 0.149(8) 0.133(8) 0.117(8) -0.007(7) 0.044(7) 0.016(7)
C64 0.227(11) 0.204(12) 0.196(11) -0.009(8) 0.085(8) 0.022(8)
C65 0.177(9) 0.168(10) 0.159(9) -0.019(7) 0.068(7) 0.037(8)
C66 0.166(10) 0.171(10) 0.168(10) -0.005(8) 0.056(7) 0.002(8)
N13 0.068(4) 0.102(6) 0.089(5) 0.011(5) 0.030(4) 0.000(4)
N14 0.090(5) 0.114(6) 0.090(5) 0.006(5) 0.040(4) 0.007(4)
C67 0.112(7) 0.138(8) 0.098(7) 0.013(6) 0.040(6) 0.007(6)
C68 0.110(7) 0.126(8) 0.105(7) 0.004(6) 0.046(6) -0.002(6)
C69 0.086(6) 0.102(7) 0.089(6) 0.011(5) 0.034(5) 0.000(5)
N15 0.096(6) 0.102(6) 0.131(7) 0.023(5) 0.049(5) 0.020(5)
N16 0.100(5) 0.069(5) 0.104(6) 0.002(4) 0.041(4) 0.019(4)
C70 0.122(7) 0.135(8) 0.122(8) 0.001(7) 0.066(6) 0.029(7)
C71 0.141(8) 0.112(8) 0.131(8) 0.016(7) 0.061(7) 0.021(7)
C72 0.128(8) 0.125(8) 0.131(8) 0.013(7) 0.056(6) 0.045(7)
C73 0.110(7) 0.118(8) 0.095(7) -0.023(6) 0.044(6) 0.005(6)
C74 0.108(10) 0.091(10) 0.099(10) -0.021(8) 0.034(7) -0.012(8)
C75 0.124(12) 0.123(13) 0.119(12) -0.002(9) 0.049(9) -0.003(9)
C76 0.133(8) 0.134(8) 0.124(8) -0.023(7) 0.031(6) -0.008(7)
C75D 0.169(16) 0.168(16) 0.168(16) -0.003(10) 0.071(10) -0.014(10)
C74D 0.34(4) 0.34(4) 0.34(4) -0.004(11) 0.135(17) 0.005(11)
C77 0.161(9) 0.138(9) 0.124(8) -0.020(7) 0.061(7) 0.007(7)
C78 0.48(6) 0.48(6) 0.48(6) 0.001(11) 0.20(3) -0.002(11)
C79 0.135(16) 0.154(16) 0.149(15) 0.004(10) 0.059(10) -0.009(10)
C80 0.171(10) 0.184(11) 0.157(10) -0.020(8) 0.067(8) 0.002(8)
C78D 0.106(10) 0.091(10) 0.074(9) -0.005(8) 0.027(7) 0.026(8)
C79D 0.107(10) 0.089(10) 0.101(11) -0.009(8) 0.040(8) 0.009(8)
C81 0.159(9) 0.127(9) 0.160(10) -0.017(8) 0.047(7) 0.022(8)
C82D 0.152(19) 0.15(2) 0.16(2) -0.006(10) 0.057(11) 0.006(10)
C83 0.36(4) 0.37(4) 0.36(4) 0.002(11) 0.150(18) 0.000(11)
C84 0.154(13) 0.159(14) 0.158(14) -0.005(9) 0.060(9) 0.023(9)
C84D 0.157(18) 0.143(19) 0.157(19) 0.004(10) 0.058(11) 0.001(10)
C82 0.185(16) 0.171(16) 0.176(16) 0.003(9) 0.065(10) 0.013(9)
N17 0.073(4) 0.092(5) 0.085(5) 0.016(4) 0.033(4) 0.004(4)
N18 0.078(5) 0.121(6) 0.092(5) -0.002(5) 0.042(4) 0.001(4)
C85 0.091(6) 0.127(8) 0.108(7) -0.002(6) 0.055(6) 0.003(6)
C86 0.095(6) 0.125(7) 0.111(7) -0.004(6) 0.060(6) -0.007(6)
C87 0.089(6) 0.103(7) 0.092(6) 0.002(5) 0.043(5) -0.009(5)
N19 0.070(4) 0.088(5) 0.083(5) 0.011(4) 0.028(4) 0.003(4)
N20 0.084(5) 0.101(6) 0.088(5) 0.005(5) 0.031(4) 0.009(4)
C88 0.106(7) 0.113(7) 0.089(6) 0.014(6) 0.034(5) -0.001(6)
C89 0.109(7) 0.123(8) 0.103(7) 0.003(6) 0.047(6) -0.004(6)
C90 0.076(5) 0.082(6) 0.083(6) 0.011(5) 0.029(5) 0.003(4)
N21 0.096(5) 0.058(4) 0.097(5) -0.001(4) 0.040(4) 0.010(4)
N22 0.088(5) 0.097(6) 0.116(6) 0.029(5) 0.044(5) 0.026(5)
C91 0.120(7) 0.120(8) 0.132(8) 0.014(7) 0.056(6) 0.043(6)
C92 0.130(8) 0.103(7) 0.123(8) 0.009(6) 0.059(6) 0.020(6)
C93 0.107(6) 0.121(8) 0.111(7) 0.010(6) 0.059(6) 0.039(6)
N23 0.061(4) 0.066(4) 0.069(4) 0.005(4) 0.019(3) -0.002(3)
C94 0.071(5) 0.064(5) 0.071(5) -0.002(5) 0.019(4) 0.001(4)
C95 0.083(5) 0.074(6) 0.084(6) -0.012(5) 0.028(5) -0.002(5)
C96 0.087(6) 0.092(6) 0.077(6) -0.017(5) 0.037(5) -0.018(5)
C97 0.086(6) 0.097(6) 0.082(6) 0.000(5) 0.021(5) 0.005(5)
C98 0.079(5) 0.064(5) 0.080(6) 0.000(5) 0.026(5) -0.005(4)
N24 0.111(5) 0.071(5) 0.076(5) -0.005(4) 0.047(4) 0.009(4)
C99 0.124(7) 0.093(7) 0.084(6) 0.000(5) 0.041(5) 0.012(5)
C100 0.135(8) 0.117(8) 0.108(7) 0.004(6) 0.055(6) 0.017(6)
C101 0.116(7) 0.097(7) 0.085(6) -0.006(6) 0.028(5) 0.024(6)
C102 0.114(7) 0.102(7) 0.091(6) 0.000(6) 0.040(5) 0.016(6)
C103 0.096(6) 0.068(6) 0.069(5) -0.006(5) 0.023(5) 0.008(5)
N25 0.098(5) 0.075(5) 0.077(5) -0.002(4) 0.028(4) 0.005(4)
C104 0.123(7) 0.105(7) 0.082(6) -0.005(6) 0.045(5) 0.000(6)
C105 0.101(6) 0.090(6) 0.085(6) -0.003(5) 0.031(5) -0.001(5)
C106 0.088(6) 0.095(7) 0.089(6) 0.009(6) 0.034(5) 0.002(5)
C107 0.090(6) 0.087(6) 0.069(6) -0.009(5) 0.026(5) -0.001(5)
C108 0.092(6) 0.077(6) 0.076(6) 0.008(5) 0.029(5) 0.008(5)
N26 0.077(4) 0.080(5) 0.088(5) -0.003(4) 0.023(4) 0.011(4)
C109 0.089(6) 0.079(6) 0.076(6) -0.006(5) 0.015(5) 0.017(5)
C110 0.121(7) 0.092(7) 0.098(7) -0.010(6) 0.017(5) 0.012(6)
C111 0.129(7) 0.108(7) 0.114(7) -0.018(6) 0.020(6) 0.028(6)
C112 0.110(7) 0.108(7) 0.114(7) -0.011(6) 0.031(6) 0.016(6)
C113 0.097(6) 0.079(6) 0.095(6) -0.005(5) 0.030(5) 0.023(5)
N27 0.105(5) 0.088(6) 0.087(5) 0.001(5) 0.043(4) -0.007(4)
C114 0.099(6) 0.081(6) 0.067(5) 0.007(5) 0.030(5) 0.007(5)
C115 0.125(7) 0.107(7) 0.088(6) 0.006(6) 0.038(6) 0.009(6)
C116 0.127(7) 0.103(7) 0.090(7) 0.011(6) 0.042(6) 0.009(6)
C117 0.130(7) 0.113(7) 0.082(6) 0.014(6) 0.045(5) -0.013(6)
C118 0.115(7) 0.098(7) 0.100(7) -0.005(6) 0.044(6) -0.008(5)
N28 0.107(5) 0.085(5) 0.069(5) 0.004(4) 0.032(4) 0.008(4)
C119 0.084(6) 0.083(6) 0.080(6) 0.002(5) 0.019(5) -0.003(5)
C120 0.096(6) 0.086(6) 0.068(6) 0.010(5) 0.032(5) -0.004(5)
C121 0.092(6) 0.060(5) 0.094(6) 0.000(5) 0.033(5) 0.001(4)
C122 0.113(7) 0.109(7) 0.089(6) 0.015(6) 0.041(5) 0.003(6)
C123 0.121(7) 0.090(7) 0.106(7) 0.010(6) 0.040(6) 0.002(6)
N29 0.078(5) 0.074(5) 0.071(5) 0.004(4) 0.025(4) 0.002(4)
C124 0.084(6) 0.095(7) 0.074(6) 0.002(5) 0.021(5) -0.007(5)
C125 0.098(6) 0.119(7) 0.110(7) 0.009(6) 0.033(6) -0.005(6)
C126 0.092(6) 0.110(7) 0.087(6) 0.015(6) 0.034(5) 0.000(5)
C127 0.097(6) 0.082(6) 0.086(6) 0.014(5) 0.033(5) 0.011(5)
C128 0.083(5) 0.066(5) 0.083(6) 0.011(5) 0.019(5) 0.008(5)
N30 0.098(5) 0.086(5) 0.085(5) 0.012(5) 0.027(4) -0.007(4)
C129 0.094(6) 0.085(6) 0.096(7) 0.009(5) 0.037(5) 0.002(5)
C130 0.133(8) 0.122(8) 0.125(8) 0.019(7) 0.037(6) -0.028(7)
C131 0.139(8) 0.120(8) 0.133(8) 0.008(7) 0.047(7) -0.029(7)
C132 0.130(7) 0.090(7) 0.097(7) 0.005(6) 0.031(6) -0.025(6)
C133 0.112(7) 0.100(7) 0.100(7) 0.009(6) 0.027(5) -0.008(6)
N31 0.098(5) 0.076(5) 0.077(5) -0.004(4) 0.032(4) 0.006(4)
C134 0.107(6) 0.088(6) 0.094(6) 0.004(6) 0.041(5) 0.005(5)
C135 0.120(7) 0.106(7) 0.088(6) -0.010(6) 0.053(5) 0.010(6)
C136 0.117(7) 0.093(7) 0.095(7) 0.001(6) 0.035(6) -0.011(6)
C137 0.117(7) 0.101(7) 0.093(6) -0.016(6) 0.033(5) -0.009(6)
C138 0.094(6) 0.076(6) 0.074(6) -0.010(5) 0.028(5) -0.006(5)
N32 0.094(5) 0.080(5) 0.069(5) 0.001(4) 0.026(4) 0.002(4)
C139 0.086(6) 0.073(6) 0.071(6) 0.000(5) 0.019(5) 0.002(5)
C140 0.086(6) 0.082(6) 0.076(6) -0.002(5) 0.025(5) -0.006(5)
C141 0.085(6) 0.086(6) 0.082(6) -0.017(5) 0.023(5) 0.004(5)
C142 0.103(6) 0.108(7) 0.101(7) -0.002(6) 0.041(5) -0.004(6)
C143 0.108(7) 0.090(7) 0.088(6) -0.010(6) 0.027(5) -0.001(5)
N33 0.090(5) 0.080(5) 0.087(5) -0.003(4) 0.029(4) 0.011(4)
C144 0.103(6) 0.091(6) 0.093(6) 0.002(6) 0.025(5) 0.007(5)
C145 0.129(7) 0.105(7) 0.108(7) -0.004(6) 0.030(6) 0.023(6)
C146 0.139(8) 0.096(7) 0.125(8) -0.010(6) 0.034(6) 0.030(6)
C147 0.131(8) 0.114(8) 0.118(8) -0.007(7) 0.039(6) 0.012(6)
C148 0.082(6) 0.085(6) 0.075(6) 0.009(5) 0.020(5) 0.010(5)
N34 0.066(4) 0.073(5) 0.069(4) -0.005(4) 0.021(3) -0.005(4)
C149 0.076(5) 0.085(6) 0.078(6) 0.007(5) 0.024(5) 0.006(5)
C150 0.091(6) 0.111(7) 0.079(6) 0.003(6) 0.024(5) 0.003(5)
C151 0.090(6) 0.110(7) 0.079(6) -0.016(6) 0.034(5) -0.003(5)
C152 0.092(6) 0.077(6) 0.081(6) -0.010(5) 0.026(5) 0.001(5)
C153 0.079(5) 0.065(5) 0.082(6) -0.005(5) 0.021(5) -0.001(4)
N35 0.065(4) 0.062(4) 0.074(5) -0.001(4) 0.020(3) -0.002(3)
C154 0.083(5) 0.067(5) 0.068(5) -0.010(5) 0.019(4) 0.002(4)
C155 0.090(6) 0.078(6) 0.084(6) -0.004(5) 0.035(5) -0.010(5)
C156 0.093(6) 0.088(6) 0.086(6) -0.010(5) 0.042(5) -0.014(5)
C157 0.089(6) 0.101(7) 0.100(7) -0.005(6) 0.022(5) 0.006(5)
C158 0.083(5) 0.074(6) 0.070(5) -0.002(5) 0.021(4) 0.000(5)
N36 0.088(5) 0.087(5) 0.086(5) 0.001(5) 0.024(4) 0.013(4)
C159 0.099(6) 0.075(6) 0.089(6) -0.012(5) 0.026(5) 0.012(5)
C160 0.131(7) 0.109(7) 0.119(8) -0.018(6) 0.026(6) 0.025(6)
C161 0.131(8) 0.127(8) 0.123(8) -0.015(7) 0.034(6) 0.036(7)
C162 0.112(7) 0.098(7) 0.107(7) -0.011(6) 0.032(5) 0.023(6)
C163 0.106(6) 0.088(6) 0.100(7) -0.006(6) 0.036(5) 0.013(5)
N37 0.124(6) 0.078(5) 0.079(5) 0.003(4) 0.053(4) 0.015(4)
C164 0.139(8) 0.103(7) 0.100(7) 0.010(6) 0.050(6) 0.018(6)
C165 0.144(8) 0.121(8) 0.099(7) 0.002(6) 0.048(6) 0.022(7)
C166 0.123(7) 0.109(7) 0.090(7) -0.010(6) 0.036(6) 0.027(6)
C167 0.117(7) 0.102(7) 0.093(7) 0.014(6) 0.040(6) 0.012(6)
C168 0.098(6) 0.065(5) 0.071(6) -0.004(5) 0.027(5) 0.008(5)
N38 0.097(5) 0.075(5) 0.083(5) -0.004(4) 0.032(4) 0.004(4)
C169 0.101(6) 0.092(7) 0.083(6) -0.011(6) 0.026(5) 0.012(5)
C170 0.091(6) 0.077(6) 0.078(6) -0.008(5) 0.023(5) 0.000(5)
C171 0.094(6) 0.099(7) 0.085(6) -0.001(6) 0.026(5) 0.012(5)
C172 0.112(6) 0.086(6) 0.077(6) 0.003(5) 0.044(5) -0.009(5)
C173 0.127(7) 0.098(7) 0.090(6) -0.011(6) 0.051(6) 0.006(6)
N39 0.077(5) 0.100(5) 0.092(5) 0.012(5) 0.027(4) -0.003(4)
N40 0.088(5) 0.114(6) 0.107(6) -0.001(5) 0.045(5) 0.005(5)
N41 0.081(5) 0.079(5) 0.100(5) -0.004(4) 0.036(4) -0.001(4)
N42 0.077(5) 0.087(5) 0.093(5) -0.007(4) 0.036(4) 0.006(4)
N43 0.119(6) 0.121(7) 0.114(6) -0.003(6) 0.042(5) 0.009(5)
N44 0.095(5) 0.074(5) 0.078(5) 0.004(4) 0.031(4) -0.011(4)
N45 0.076(5) 0.067(5) 0.093(5) 0.005(4) 0.034(4) 0.002(4)
N46 0.085(5) 0.072(5) 0.070(5) -0.003(4) 0.022(4) -0.006(4)
N47 0.074(5) 0.077(5) 0.085(5) -0.008(4) 0.034(4) 0.003(4)
N48 0.113(6) 0.111(6) 0.103(6) 0.005(5) 0.035(5) 0.006(5)
Co1 0.0665(9) 0.0471(9) 0.0579(9) 0.0002(7) 0.0191(7) -0.0040(6)
Co2 0.0673(9) 0.0449(8) 0.0530(9) -0.0003(6) 0.0196(7) -0.0026(6)
Co3 0.0707(9) 0.0514(9) 0.0624(9) 0.0024(7) 0.0202(7) 0.0056(7)
Co4 0.0736(9) 0.0492(9) 0.0598(9) -0.0016(7) 0.0238(7) -0.0027(7)
Fe1 0.0647(9) 0.0771(10) 0.0750(10) 0.0101(8) 0.0271(8) 0.0044(7)
Fe2 0.0629(9) 0.0839(11) 0.0709(10) 0.0104(8) 0.0249(8) 0.0017(7)
Fe4 0.0673(10) 0.0922(12) 0.0780(11) 0.0116(9) 0.0276(8) 0.0010(8)
Fe3 0.0683(10) 0.0896(12) 0.0829(11) -0.0112(9) 0.0292(8) -0.0025(8)
C174 0.072(5) 0.061(5) 0.081(6) -0.003(4) 0.026(4) 0.000(4)
C175 0.093(6) 0.099(6) 0.100(6) -0.002(5) 0.042(5) -0.011(5)
C176 0.081(6) 0.075(6) 0.079(6) -0.002(5) 0.026(5) 0.004(5)
C177 0.068(5) 0.073(5) 0.061(5) 0.000(4) 0.021(4) -0.022(4)
C178 0.114(6) 0.103(7) 0.097(6) 0.009(6) 0.044(5) -0.013(5)
C179 0.146(8) 0.168(9) 0.163(9) 0.013(7) 0.069(7) 0.032(7)
C180 0.100(6) 0.138(8) 0.124(7) -0.018(6) 0.045(6) -0.010(6)
C181 0.128(7) 0.159(9) 0.121(7) 0.003(7) 0.046(6) 0.013(7)
B1 0.089(6) 0.119(8) 0.101(8) 0.001(7) 0.043(6) 0.002(6)
C182 0.075(5) 0.066(5) 0.092(6) 0.003(5) 0.024(5) 0.000(5)
C183 0.090(6) 0.129(8) 0.116(7) -0.005(6) 0.055(6) 0.012(6)
C184 0.101(6) 0.110(7) 0.109(7) -0.015(6) 0.046(5) -0.001(5)
C185 0.091(6) 0.122(8) 0.088(6) -0.005(6) 0.033(5) 0.001(6)
C186 0.101(6) 0.115(7) 0.111(7) 0.002(6) 0.056(6) -0.003(6)
C187 0.100(6) 0.106(7) 0.088(6) 0.010(5) 0.042(5) -0.001(5)
C188 0.136(8) 0.117(8) 0.121(7) -0.003(6) 0.055(6) 0.011(6)
C189 0.119(7) 0.121(7) 0.105(7) 0.006(6) 0.048(6) -0.010(6)
C190 0.100(7) 0.148(8) 0.131(8) -0.012(7) 0.051(6) -0.009(6)
C191 0.167(9) 0.176(10) 0.173(9) 0.024(8) 0.079(7) 0.016(8)
C192 0.141(8) 0.167(9) 0.133(8) 0.006(7) 0.046(6) 0.016(7)
C196 0.087(6) 0.087(6) 0.083(6) -0.007(5) 0.028(5) 0.005(5)
C197 0.073(5) 0.083(6) 0.070(6) -0.006(5) 0.025(4) -0.016(5)
C198 0.116(7) 0.107(7) 0.104(7) 0.007(6) 0.043(5) -0.007(6)
C199 0.089(6) 0.118(7) 0.127(7) 0.003(6) 0.048(5) 0.002(5)
C200 0.087(6) 0.071(6) 0.089(6) 0.006(5) 0.029(5) 0.007(5)
C201 0.101(6) 0.113(7) 0.119(7) -0.003(6) 0.047(5) -0.009(6)
C202 0.131(7) 0.131(8) 0.123(7) 0.009(6) 0.044(6) 0.001(6)
N49 0.116(6) 0.096(6) 0.116(6) -0.001(5) 0.034(5) 0.011(5)
C203 0.071(5) 0.073(5) 0.065(5) -0.005(5) 0.024(4) -0.006(4)
C204 0.095(6) 0.086(6) 0.090(6) -0.002(6) 0.027(5) 0.001(5)
C205 0.080(6) 0.078(6) 0.091(6) -0.006(5) 0.032(5) -0.005(5)
N50 0.128(7) 0.103(6) 0.121(7) 0.016(6) 0.040(5) -0.012(5)
C206 0.128(7) 0.118(8) 0.129(7) 0.002(6) 0.060(6) -0.010(6)
C207 0.130(7) 0.124(8) 0.108(7) -0.007(6) 0.048(6) -0.001(6)
C208 0.095(6) 0.119(7) 0.131(7) 0.008(6) 0.051(5) 0.001(5)
C209 0.158(9) 0.165(10) 0.172(9) -0.013(8) 0.065(7) -0.028(7)
C210 0.111(7) 0.121(7) 0.119(7) 0.003(6) 0.048(6) -0.001(6)
C211 0.147(8) 0.146(9) 0.142(8) -0.006(7) 0.053(7) 0.001(7)
N51 0.087(5) 0.070(5) 0.087(5) 0.011(4) 0.026(4) 0.019(4)
C212 0.083(6) 0.081(6) 0.084(6) 0.009(5) 0.029(5) 0.013(5)
B3 0.106(8) 0.143(10) 0.125(9) -0.024(8) 0.054(7) -0.013(7)
C213 0.126(7) 0.105(7) 0.118(7) -0.008(6) 0.055(6) 0.021(6)
N52 0.088(5) 0.069(5) 0.062(4) 0.013(4) 0.023(4) -0.004(4)
C214 0.115(7) 0.098(7) 0.122(7) -0.005(6) 0.049(6) 0.012(6)
B4 0.089(7) 0.123(8) 0.107(8) 0.013(7) 0.044(6) 0.018(6)
C215 0.147(8) 0.154(9) 0.163(9) -0.003(7) 0.065(7) 0.035(7)
C216 0.075(5) 0.082(6) 0.084(6) 0.002(5) 0.033(5) 0.008(5)
P1 0.136(4) 0.177(5) 0.130(4) 0.008(4) 0.062(3) 0.038(4)
F1 0.277(9) 0.260(10) 0.241(9) -0.016(8) 0.099(7) 0.018(8)
F2 0.257(9) 0.259(10) 0.238(9) 0.002(7) 0.108(7) 0.021(7)
F3 0.272(10) 0.307(11) 0.271(10) -0.009(8) 0.113(8) 0.016(8)
F4 0.261(9) 0.243(9) 0.260(9) -0.001(8) 0.121(7) 0.014(7)
F5 0.263(9) 0.280(10) 0.250(9) 0.013(8) 0.122(7) 0.016(7)
F6 0.246(9) 0.276(10) 0.281(10) -0.027(8) 0.113(7) 0.015(8)
P2 0.195(6) 0.193(7) 0.150(6) 0.000 0.051(5) 0.000
P3 0.214(7) 0.188(6) 0.125(5) 0.000 0.048(5) 0.000
P4 0.138(4) 0.176(5) 0.128(4) 0.011(4) 0.062(3) 0.041(4)
F7 0.258(9) 0.256(10) 0.230(9) -0.001(7) 0.113(7) 0.025(7)
F8 0.274(10) 0.298(11) 0.271(10) -0.012(8) 0.112(8) 0.022(8)
F9 0.260(9) 0.240(9) 0.250(9) -0.021(8) 0.109(7) 0.015(7)
F10 0.253(9) 0.272(10) 0.242(9) 0.020(7) 0.112(7) 0.024(7)
F11 0.242(9) 0.286(10) 0.271(10) -0.013(8) 0.110(7) 0.015(8)
F12 0.272(9) 0.252(10) 0.259(9) 0.008(8) 0.109(7) 0.016(8)
F13 0.265(9) 0.263(10) 0.256(9) -0.006(7) 0.109(7) 0.002(8)
F14 0.223(8) 0.227(9) 0.226(8) 0.019(7) 0.081(7) 0.000(7)
P5 0.205(6) 0.207(6) 0.117(4) -0.004(3) 0.039(4) 0.007(3)
F15 0.353(13) 0.364(14) 0.360(13) 0.011(9) 0.136(9) 0.000(9)
F16 0.379(13) 0.344(13) 0.353(13) -0.043(9) 0.133(9) 0.022(9)
F17 0.222(8) 0.227(9) 0.216(8) 0.019(7) 0.077(6) -0.010(7)
F18 0.259(9) 0.257(10) 0.243(9) 0.023(8) 0.089(7) -0.005(7)
F19 0.253(9) 0.266(10) 0.230(9) -0.005(7) 0.099(7) 0.007(7)
F20 0.221(8) 0.260(9) 0.222(8) 0.009(7) 0.084(7) 0.002(7)
F21 0.231(8) 0.265(10) 0.224(9) 0.002(7) 0.092(7) 0.017(7)
F22 0.258(9) 0.248(9) 0.220(8) 0.024(7) 0.084(7) -0.014(7)
F23 0.361(13) 0.334(13) 0.358(13) -0.012(9) 0.119(9) 0.022(9)
F24 0.376(13) 0.363(14) 0.371(13) -0.029(9) 0.149(9) 0.002(9)
B5 0.088(7) 0.123(8) 0.106(8) 0.019(7) 0.043(6) 0.004(6)
O1 0.232(9) 0.226(10) 0.223(10) -0.015(7) 0.078(7) 0.004(8)
O2 0.243(10) 0.236(10) 0.238(10) -0.021(8) 0.098(7) -0.004(8)
O3 0.288(12) 0.290(12) 0.287(12) -0.008(9) 0.109(8) 0.005(9)
O4 0.299(12) 0.297(13) 0.303(12) -0.009(9) 0.118(9) 0.005(9)
C2S 0.35(2) 0.35(2) 0.36(2) -0.009(10) 0.144(12) 0.003(10)
C1S 0.35(2) 0.35(2) 0.35(2) -0.002(10) 0.141(12) 0.000(10)
C4S 0.41(3) 0.41(3) 0.41(2) 0.004(10) 0.165(13) -0.004(10)
C3S 0.42(3) 0.42(3) 0.42(3) -0.005(10) 0.173(14) 0.002(10)

loop_
_atom_type_symbol
_atom_type_description
_atom_type_scat_dispersion_real
_atom_type_scat_dispersion_imag
_atom_type_scat_source
C C 0.0181 0.0091 'International Tables Vol C Tables 4.2.6.8 and 6.1.1.4'
H H 0.0000 0.0000 'International Tables Vol C Tables 4.2.6.8 and 6.1.1.4'
B B 0.0090 0.0039 'International Tables Vol C Tables 4.2.6.8 and 6.1.1.4'
N N 0.0311 0.0180 'International Tables Vol C Tables 4.2.6.8 and 6.1.1.4'
O O 0.0492 0.0322 'International Tables Vol C Tables 4.2.6.8 and 6.1.1.4'
F F 0.0727 0.0534 'International Tables Vol C Tables 4.2.6.8 and 6.1.1.4'
P P 0.2955 0.4335 'International Tables Vol C Tables 4.2.6.8 and 6.1.1.4'
Fe Fe -1.1336 3.1974 'International Tables Vol C Tables 4.2.6.8 and 6.1.1.4'
Co Co -2.3653 3.6143 'International Tables Vol C Tables 4.2.6.8 and 6.1.1.4'

loop_
_geom_angle_atom_site_label_1
_geom_angle_atom_site_label_2
_geom_angle_atom_site_label_3
_geom_angle
_geom_angle_site_symmetry_1
_geom_angle_site_symmetry_3
C185 C193 H1YU 109.5 . .
C185 C193 H3WQ 109.4 . .
H1YU C193 H3WQ 109.5 . .
C185 C193 H5YU 109.5 . .
H1YU C193 H5YU 109.5 . .
H3WQ C193 H5YU 109.5 . .
C185 C195 H2YU 109.5 . .
C185 C195 H4WQ 109.5 . .
H2YU C195 H4WQ 109.5 . .
C185 C195 H6YU 109.4 . .
H2YU C195 H6YU 109.5 . .
H4WQ C195 H6YU 109.5 . .
C185 C194 H19J 109.5 . .
C185 C194 H19K 109.5 . .
H19J C194 H19K 109.5 . .
C185 C194 H19L 109.5 . .
H19J C194 H19L 109.5 . .
H19K C194 H19L 109.5 . .
C2D C1 C4 85(3) . .
C2D C1 C3 108(4) . .
C4 C1 C3 106(2) . .
C2D C1 C2 22(3) . .
C4 C1 C2 102.9(17) . .
C3 C1 C2 113(2) . .
C2D C1 C3D 120(4) . .
C4 C1 C3D 87(2) . .
C3 C1 C3D 23(3) . .
C2 C1 C3D 132(3) . .
C2D C1 C106 130(3) . .
C4 C1 C106 113.4(16) . .
C3 C1 C106 110(2) . .
C2 C1 C106 111.0(14) . .
C3D C1 C106 107(2) . .
C1 C2 H2A 109.5 . .
C1 C2 H2B 109.5 . .
C1 C2 H2C 109.4 . .
C1 C3 H3A 109.4 . .
C1 C3 H3B 109.5 . .
C1 C3 H3C 109.5 . .
C1 C4 H4A 109.5 . .
C1 C4 H4B 109.4 . .
C1 C4 H4C 109.5 . .
C1 C2D H2D1 109.5 . .
C1 C2D H2D2 109.5 . .
H2D1 C2D H2D2 109.5 . .
C1 C2D H2D3 109.5 . .
H2D1 C2D H2D3 109.5 . .
H2D2 C2D H2D3 109.5 . .
C1 C3D H3D1 109.4 . .
C1 C3D H3D2 109.6 . .
H3D1 C3D H3D2 109.5 . .
C1 C3D H3D3 109.5 . .
H3D1 C3D H3D3 109.5 . .
H3D2 C3D H3D3 109.5 . .
C7D C221 C116 122(4) . .
C7D C221 C6 118(3) . .
C116 C221 C6 109.0(16) . .
C7D C221 C8 94(3) . .
C116 C221 C8 106.7(13) . .
C6 C221 C8 103.5(17) . .
C7D C221 C6D 91(3) . .
C116 C221 C6D 117(2) . .
C6 C221 C6D 31.1(19) . .
C8 C221 C6D 124(2) . .
C7D C221 C7 14(4) . .
C116 C221 C7 113.0(15) . .
C6 C221 C7 116.2(17) . .
C8 C221 C7 107.6(16) . .
C6D C221 C7 86(2) . .
C221 C6 H6A 109.5 . .
C221 C6 H6B 109.5 . .
C221 C6 H6C 109.4 . .
C221 C7 H7A 109.5 . .
C221 C7 H7B 109.5 . .
C221 C7 H7C 109.4 . .
C221 C8 H8A 109.4 . .
C221 C8 H8B 109.5 . .
C221 C8 H8C 109.5 . .
C221 C6D H6D1 109.5 . .
C221 C6D H6D2 109.5 . .
C221 C6D H6D3 109.4 . .
C221 C7D H7D1 109.5 . .
C221 C7D H7D2 109.5 . .
C221 C7D H7D3 109.4 . .
C11 C9 C12 90.1(14) . .
C11 C9 C10 87.1(15) . .
C12 C9 C10 118(2) . .
C11 C9 C121 118(2) . .
C12 C9 C121 123.6(18) . .
C10 C9 C121 111.4(15) . .
C9 C10 H10A 109.5 . .
C9 C10 H10B 109.5 . .
H10A C10 H10B 109.5 . .
C9 C10 H10C 109.5 . .
H10A C10 H10C 109.5 . .
H10B C10 H10C 109.5 . .
C9 C11 H11A 109.5 . .
C9 C11 H11B 109.5 . .
H11A C11 H11B 109.5 . .
C9 C11 H11C 109.4 . .
H11A C11 H11C 109.5 . .
H11B C11 H11C 109.5 . .
C9 C12 H12A 109.4 . .
C9 C12 H12B 109.5 . .
H12A C12 H12B 109.5 . .
C9 C12 H12C 109.5 . .
H12A C12 H12C 109.5 . .
H12B C12 H12C 109.5 . .
C15D C13 C14D 130(2) . .
C15D C13 C14 110(3) . .
C14D C13 C14 29.4(18) . .
C15D C13 C16 52(2) . .
C14D C13 C16 110(2) . .
C14 C13 C16 118(2) . .
C15D C13 C126 114.5(18) . .
C14D C13 C126 114.5(17) . .
C14 C13 C126 121.0(18) . .
C16 C13 C126 120(2) . .
C15D C13 C16D 103(2) . .
C14D C13 C16D 73(2) . .
C14 C13 C16D 98(2) . .
C16 C13 C16D 52(2) . .
C126 C13 C16D 107.0(18) . .
C15D C13 C15 46.6(18) . .
C14D C13 C15 108(2) . .
C14 C13 C15 78(2) . .
C16 C13 C15 97(2) . .
C126 C13 C15 106.3(16) . .
C16D C13 C15 143(2) . .
C13 C14 H14A 109.5 . .
C13 C14 H14B 109.5 . .
C13 C14 H14C 109.4 . .
C13 C15 H15A 109.5 . .
C13 C15 H15B 109.5 . .
C13 C15 H15C 109.5 . .
C13 C16 H16A 109.5 . .
C13 C16 H16B 109.5 . .
C13 C16 H16C 109.4 . .
C13 C14D H14D 109.5 . .
C13 C14D H14E 109.5 . .
C13 C14D H14F 109.5 . .
C13 C15D H15D 109.5 . .
C13 C15D H15E 109.4 . .
C13 C15D H15F 109.5 . .
C13 C16D H16D 109.5 . .
C13 C16D H16E 109.5 . .
C13 C16D H16F 109.4 . .
C18 C17 C18D 49(3) . .
C18 C17 C131 124(5) . .
C18D C17 C131 115(2) . .
C18 C17 C19D 46(4) . .
C18D C17 C19D 91(3) . .
C131 C17 C19D 91(3) . .
C18 C17 C20D 106(3) . .
C18D C17 C20D 127(2) . .
C131 C17 C20D 116(2) . .
C19D C17 C20D 98(3) . .
C18 C17 C20 69(4) . .
C18D C17 C20 101(3) . .
C131 C17 C20 139(3) . .
C19D C17 C20 70(3) . .
C20D C17 C20 37(3) . .
C18 C17 C19 112(4) . .
C18D C17 C19 68.6(19) . .
C131 C17 C19 104(2) . .
C19D C17 C19 158(3) . .
C20D C17 C19 89.3(18) . .
C20 C17 C19 105(3) . .
C17 C18 H18A 110.9 . .
C17 C18 H18B 110.8 . .
C17 C18 H18C 112.0 . .
C17 C19 H19A 109.5 . .
C17 C19 H19B 109.5 . .
C17 C19 H19C 109.4 . .
C17 C20D H20A 109.4 . .
C17 C20D H20B 109.5 . .
C17 C20D H20C 109.5 . .
C17 C18D H18D 109.3 . .
C17 C18D H18E 109.5 . .
C17 C18D H18F 109.6 . .
C17 C19D H19D 109.4 . .
C17 C19D H19E 109.4 . .
H19D C19D H19E 109.5 . .
C17 C19D H19F 109.6 . .
H19D C19D H19F 109.5 . .
H19E C19D H19F 109.5 . .
C17 C20 H20D 110.0 . .
C17 C20 H20E 108.9 . .
H20D C20 H20E 109.5 . .
C17 C20 H20F 109.5 . .
H20D C20 H20F 109.5 . .
H20E C20 H20F 109.5 . .
N2 N1 C23 110.1(11) . .
N2 N1 B3 118.9(11) . .
C23 N1 B3 130.9(12) . .
N1 N2 C21 105.5(9) . .
N1 N2 Fe3 120.1(8) . .
C21 N2 Fe3 134.0(8) . .
C22 C21 C206 132.9(14) . .
C22 C21 N2 103.8(12) . .
C206 C21 N2 123.1(12) . .
C23 C22 C21 114.6(13) . .
C23 C22 H22 122.7 . .
C21 C22 H22 122.7 . .
C22 C23 N1 105.8(12) . .
C22 C23 C209 135.4(15) . .
N1 C23 C209 118.6(14) . .
C26 N3 N4 105.4(9) . .
C26 N3 Fe3 136.4(8) . .
N4 N3 Fe3 118.1(7) . .
C24 N4 N3 110.3(10) . .
C24 N4 B3 131.1(11) . .
N3 N4 B3 118.4(9) . .
C25 C24 N4 107.9(10) . .
C25 C24 C208 131.4(12) . .
N4 C24 C208 120.7(12) . .
C24 C25 C26 107.3(11) . .
C24 C25 H25 126.4 . .
C26 C25 H25 126.4 . .
N3 C26 C25 108.9(10) . .
N3 C26 C207 122.7(11) . .
C25 C26 C207 128.3(11) . .
C29 N5 N6 105.7(9) . .
C29 N5 Fe3 136.1(8) . .
N6 N5 Fe3 118.1(7) . .
C27 N6 N5 107.2(10) . .
C27 N6 B3 135.7(11) . .
N5 N6 B3 116.8(10) . .
C28 C27 N6 111.1(13) . .
C28 C27 C211 129.3(15) . .
N6 C27 C211 119.5(13) . .
C27 C28 C29 106.1(13) . .
C27 C28 H28 127.0 . .
C29 C28 H28 127.0 . .
N5 C29 C28 109.9(11) . .
N5 C29 C210 125.0(11) . .
C28 C29 C210 125.1(12) . .
C32 C30 C136 119.4(14) . .
C32 C30 C31 108.1(14) . .
C136 C30 C31 107.9(13) . .
C32 C30 C33 108.0(14) . .
C136 C30 C33 105.6(12) . .
C31 C30 C33 107.4(13) . .
C30 C31 H31A 109.5 . .
C30 C31 H31B 109.5 . .
H31A C31 H31B 109.5 . .
C30 C31 H31C 109.5 . .
H31A C31 H31C 109.5 . .
H31B C31 H31C 109.5 . .
C30 C32 H32A 109.5 . .
C30 C32 H32B 109.5 . .
H32A C32 H32B 109.5 . .
C30 C32 H32C 109.5 . .
H32A C32 H32C 109.5 . .
H32B C32 H32C 109.5 . .
C30 C33 H33A 109.5 . .
C30 C33 H33B 109.5 . .
H33A C33 H33B 109.5 . .
C30 C33 H33C 109.5 . .
H33A C33 H33C 109.5 . .
H33B C33 H33C 109.5 . .
C37D C34 C35 85(3) . .
C37D C34 C36D 132(4) . .
C35 C34 C36D 83.6(18) . .
C37D C34 C36 112(4) . .
C35 C34 C36 111.4(16) . .
C36D C34 C36 35.6(17) . .
C37D C34 C37 18(3) . .
C35 C34 C37 102.7(19) . .
C36D C34 C37 132(2) . .
C36 C34 C37 102.8(18) . .
C37D C34 C141 114(3) . .
C35 C34 C141 113.4(14) . .
C36D C34 C141 113(2) . .
C36 C34 C141 117.6(16) . .
C37 C34 C141 107.2(18) . .
C34 C35 H35A 109.5 . .
C34 C35 H35B 109.4 . .
C34 C35 H35C 109.5 . .
C34 C36 H36A 109.4 . .
C34 C36 H36B 109.5 . .
C34 C36 H36C 109.5 . .
C34 C37 H37A 109.5 . .
C34 C37 H37B 109.5 . .
C34 C37 H37C 109.5 . .
C34 C36D H36D 109.4 . .
C34 C36D H36E 109.5 . .
C34 C36D H36F 109.5 . .
C34 C37D H37D 109.5 . .
C34 C37D H37E 109.4 . .
C34 C37D H37F 109.5 . .
C39D C38 C40 83(4) . .
C39D C38 C146 126(3) . .
C40 C38 C146 143(3) . .
C39D C38 C40D 80(3) . .
C40 C38 C40D 61(3) . .
C146 C38 C40D 99(3) . .
C39D C38 C41D 115(3) . .
C40 C38 C41D 43(2) . .
C146 C38 C41D 119(2) . .
C40D C38 C41D 95(3) . .
C39D C38 C41 15(4) . .
C40 C38 C41 94(3) . .
C146 C38 C41 112(3) . .
C40D C38 C41 76(3) . .
C41D C38 C41 129(3) . .
C39D C38 C39 72(3) . .
C40 C38 C39 103(2) . .
C146 C38 C39 107(2) . .
C40D C38 C39 149(3) . .
C41D C38 C39 85(2) . .
C41 C38 C39 80(2) . .
C38 C39 H39A 109.4 . .
C38 C39 H39B 109.5 . .
C38 C39 H39C 109.5 . .
C38 C40 H40A 109.5 . .
C38 C40 H40B 109.5 . .
C38 C40 H40C 109.5 . .
C38 C41 H41A 109.5 . .
C38 C41 H41B 109.5 . .
C38 C41 H41C 109.5 . .
C38 C39D H39D 109.3 . .
C38 C39D H39E 109.4 . .
C38 C39D H39F 109.7 . .
C38 C40D H40D 110.1 . .
C38 C40D H40E 109.9 . .
C38 C40D H40F 110.0 . .
C38 C41D H41D 109.5 . .
C38 C41D H41E 109.4 . .
C38 C41D H41F 109.5 . .
C45 C42 C43D 119.5(16) . .
C45 C42 C44 117(2) . .
C43D C42 C44 52(2) . .
C45 C42 C151 117.8(12) . .
C43D C42 C151 114.1(15) . .
C44 C42 C151 120(2) . .
C45 C42 C44D 88.3(15) . .
C43D C42 C44D 106.6(19) . .
C44 C42 C44D 55(2) . .
C151 C42 C44D 104.9(15) . .
C45 C42 C43 94.9(16) . .
C43D C42 C43 38.9(16) . .
C44 C42 C43 89(3) . .
C151 C42 C43 108.6(17) . .
C44D C42 C43 140(2) . .
C42 C43 H43A 109.5 . .
C42 C43 H43B 109.4 . .
C42 C43 H43C 109.5 . .
C42 C44 H44A 109.4 . .
C42 C44 H44B 109.5 . .
C42 C44 H44C 109.5 . .
C42 C45 H45A 109.5 . .
C42 C45 H45B 109.5 . .
C42 C45 H45C 109.5 . .
C42 C43D H43D 109.5 . .
C42 C43D H43E 109.4 . .
C42 C43D H43F 109.5 . .
C42 C44D H44D 109.5 . .
C42 C44D H44E 109.5 . .
C42 C44D H44F 109.5 . .
C48 N7 N8 106.2(8) . .
C48 N7 Fe1 136.1(8) . .
N8 N7 Fe1 117.7(7) . .
C46 N8 N7 110.5(9) . .
C46 N8 B4 130.0(10) . .
N7 N8 B4 119.4(9) . .
C47 C46 N8 106.8(10) . .
C47 C46 C199 131.9(12) . .
N8 C46 C199 121.3(12) . .
C46 C47 C48 107.7(10) . .
C46 C47 H47 126.2 . .
C48 C47 H47 126.2 . .
N7 C48 C47 108.7(10) . .
N7 C48 C198 124.2(10) . .
C47 C48 C198 127.1(11) . .
C51 N9 N10 107.0(7) . .
C51 N9 Fe1 135.8(7) . .
N10 N9 Fe1 116.8(6) . .
C49 N10 N9 107.7(8) . .
C49 N10 B4 133.0(9) . .
N9 N10 B4 118.8(8) . .
C50 C49 N10 108.8(10) . .
C50 C49 C202 129.5(12) . .
N10 C49 C202 121.6(11) . .
C49 C50 C51 108.6(11) . .
C49 C50 H50 125.7 . .
C51 C50 H50 125.7 . .
N9 C51 C50 107.7(9) . .
N9 C51 C201 125.2(10) . .
C50 C51 C201 127.0(11) . .
N12 N11 C54 105.5(9) . .
N12 N11 Fe1 120.1(8) . .
C54 N11 Fe1 134.1(8) . .
N11 N12 C52 110.5(10) . .
N11 N12 B4 118.3(10) . .
C52 N12 B4 131.1(11) . .
C53 C52 N12 106.7(11) . .
C53 C52 C215 132.3(14) . .
N12 C52 C215 121.0(13) . .
C52 C53 C54 112.7(12) . .
C52 C53 H53 123.7 . .
C54 C53 H53 123.7 . .
C53 C54 C214 131.8(12) . .
C53 C54 N11 104.5(11) . .
C214 C54 N11 123.5(11) . .
C57 C55 C56 85(4) . .
C57 C55 C161 133(3) . .
C56 C55 C161 115(3) . .
C57 C55 C56D 104(3) . .
C56 C55 C56D 41(3) . .
C161 C55 C56D 119.2(19) . .
C57 C55 C57D 63(3) . .
C56 C55 C57D 49(4) . .
C161 C55 C57D 97(3) . .
C56D C55 C57D 90(3) . .
C57 C55 C58D 42(2) . .
C56 C55 C58D 126(4) . .
C161 C55 C58D 110.0(19) . .
C56D C55 C58D 128(2) . .
C57D C55 C58D 98(3) . .
C57 C55 C58 107(3) . .
C56 C55 C58 107(4) . .
C161 C55 C58 105.7(19) . .
C56D C55 C58 66.9(18) . .
C57D C55 C58 153(3) . .
C58D C55 C58 86.3(19) . .
C55 C56 H56A 109.8 . .
C55 C56 H56B 109.7 . .
C55 C56 H56C 109.0 . .
C55 C57 H57A 109.5 . .
C55 C57 H57B 109.5 . .
C55 C57 H57C 109.4 . .
C55 C58 H58A 109.4 . .
C55 C58 H58B 109.5 . .
C55 C58 H58C 109.5 . .
C55 C56D H56D 109.5 . .
C55 C56D H56E 109.4 . .
C55 C56D H56F 109.5 . .
C55 C57D H57D 110.4 . .
C55 C57D H57E 110.0 . .
C55 C57D H57F 110.5 . .
C55 C58D H58D 109.4 . .
C55 C58D H58E 109.4 . .
C55 C58D H58F 109.5 . .
C60 C59 C61 121.1(17) . .
C60 C59 C60D 56(2) . .
C61 C59 C60D 114(2) . .
C60 C59 C156 112.1(16) . .
C61 C59 C156 115.1(12) . .
C60D C59 C156 125(2) . .
C60 C59 C62 108(2) . .
C61 C59 C62 91.3(14) . .
C60D C59 C62 52(2) . .
C156 C59 C62 105.4(14) . .
C60 C59 C62D 40.2(16) . .
C61 C59 C62D 93.1(16) . .
C60D C59 C62D 92(3) . .
C156 C59 C62D 106.2(15) . .
C62 C59 C62D 142.5(19) . .
C59 C60 H60A 109.5 . .
C59 C60 H60B 109.4 . .
H60A C60 H60B 109.5 . .
C59 C60 H60C 109.5 . .
H60A C60 H60C 109.5 . .
H60B C60 H60C 109.5 . .
C59 C61 H61A 109.5 . .
C59 C61 H61B 109.4 . .
C59 C61 H61C 109.5 . .
C59 C62 H62A 109.5 . .
C59 C62 H62B 109.5 . .
C59 C62 H62C 109.5 . .
C59 C60D H60D 109.4 . .
C59 C60D H60E 109.5 . .
H60D C60D H60E 109.5 . .
C59 C60D H60F 109.5 . .
H60D C60D H60F 109.5 . .
H60E C60D H60F 109.5 . .
C59 C62D H62D 109.5 . .
C59 C62D H62E 109.4 . .
C59 C62D H62F 109.5 . .
C66 C63 C166 121.2(14) . .
C66 C63 C65 107.7(15) . .
C166 C63 C65 108.0(13) . .
C66 C63 C64 107.6(13) . .
C166 C63 C64 107.2(13) . .
C65 C63 C64 103.8(14) . .
C63 C64 H64A 109.5 . .
C63 C64 H64B 109.5 . .
C63 C64 H64C 109.5 . .
C63 C65 H65A 109.5 . .
C63 C65 H65B 109.5 . .
H65A C65 H65B 109.5 . .
C63 C65 H65C 109.5 . .
H65A C65 H65C 109.5 . .
H65B C65 H65C 109.5 . .
C63 C66 H66A 109.5 . .
C63 C66 H66B 109.5 . .
C63 C66 H66C 109.5 . .
C69 N13 N14 104.1(5) . .
C69 N13 Fe4 136.4(5) . .
N14 N13 Fe4 119.39(16) . .
C67 N14 N13 112.06(7) . .
C67 N14 B5 131.3(5) . .
N13 N14 B5 116.5(5) . .
C68 C67 N14 105.80(10) . .
C68 C67 C192 131.8(6) . .
N14 C67 C192 122.3(6) . .
C67 C68 C69 109.1(5) . .
C67 C68 H68 125.5 . .
C69 C68 H68 125.4 . .
N13 C69 C68 108.9(8) . .
N13 C69 C184 123.9(9) . .
C68 C69 C184 127.2(9) . .
C72 N15 N16 110.2(11) . .
C72 N15 B5 133.4(12) . .
N16 N15 B5 116.4(10) . .
N15 N16 C70 103.9(9) . .
N15 N16 Fe4 121.8(8) . .
C70 N16 Fe4 134.0(8) . .
C71 C70 N16 110.3(12) . .
C71 C70 C188 124.4(15) . .
N16 C70 C188 125.2(12) . .
C72 C71 C70 105.7(14) . .
C72 C71 H71 127.2 . .
C70 C71 H71 127.2 . .
N15 C72 C71 109.9(12) . .
N15 C72 C191 121.1(15) . .
C71 C72 C191 128.9(15) . .
C75 C73 C76 112.7(16) . .
C75 C73 C96 113.9(17) . .
C76 C73 C96 115.1(11) . .
C75 C73 C74 108.5(17) . .
C76 C73 C74 96.0(12) . .
C96 C73 C74 108.9(12) . .
C75 C73 C74D 46(2) . .
C76 C73 C74D 120(2) . .
C96 C73 C74D 125(2) . .
C74 C73 C74D 63(2) . .
C75 C73 C75D 28.4(18) . .
C76 C73 C75D 96.6(15) . .
C96 C73 C75D 103.7(14) . .
C74 C73 C75D 135.5(16) . .
C74D C73 C75D 74(3) . .
C73 C74 H74A 109.5 . .
C73 C74 H74B 109.5 . .
C73 C74 H74C 109.5 . .
C73 C75 H75A 109.5 . .
C73 C75 H75B 109.4 . .
C73 C75 H75C 109.5 . .
C73 C76 H76A 109.5 . .
C73 C76 H76B 109.4 . .
C73 C76 H76C 109.5 . .
C73 C75D H75D 109.5 . .
C73 C75D H75E 109.5 . .
C73 C75D H75F 109.5 . .
C73 C74D H74D 109.5 . .
C73 C74D H74E 109.5 . .
H74D C74D H74E 109.5 . .
C73 C74D H74F 109.5 . .
H74D C74D H74F 109.5 . .
H74E C74D H74F 109.5 . .
C80 C77 C78 115(3) . .
C80 C77 C79 95(2) . .
C78 C77 C79 87(3) . .
C80 C77 C101 122.3(16) . .
C78 C77 C101 117(3) . .
C79 C77 C101 111(2) . .
C80 C77 C78D 114.4(17) . .
C78 C77 C78D 20(3) . .
C79 C77 C78D 107(2) . .
C101 C77 C78D 105.8(14) . .
C80 C77 C79D 111.9(16) . .
C78 C77 C79D 82(3) . .
C79 C77 C79D 16.9(19) . .
C101 C77 C79D 98.6(12) . .
C78D C77 C79D 100.6(14) . .
C77 C78 H78A 109.4 . .
C77 C78 H78B 109.5 . .
H78A C78 H78B 109.5 . .
C77 C78 H78C 109.5 . .
H78A C78 H78C 109.5 . .
H78B C78 H78C 109.5 . .
C77 C79 H79A 109.5 . .
C77 C79 H79B 109.5 . .
C77 C79 H79C 109.4 . .
C77 C80 H80A 109.4 . .
C77 C80 H80B 109.5 . .
C77 C80 H80C 109.5 . .
C77 C78D H78D 109.5 . .
C77 C78D H78E 109.5 . .
C77 C78D H78F 109.5 . .
C77 C79D H79D 109.5 . .
C77 C79D H79E 109.5 . .
H79D C79D H79E 109.5 . .
C77 C79D H79F 109.5 . .
H79D C79D H79F 109.5 . .
H79E C79D H79F 109.5 . .
C84D C81 C83 54(3) . .
C84D C81 C111 132(3) . .
C83 C81 C111 98(3) . .
C84D C81 C82 97(3) . .
C83 C81 C82 82(4) . .
C111 C81 C82 118(2) . .
C84D C81 C84 50(3) . .
C83 C81 C84 99(3) . .
C111 C81 C84 112.3(19) . .
C82 C81 C84 129(2) . .
C84D C81 C82D 113(3) . .
C83 C81 C82D 149(4) . .
C111 C81 C82D 109(2) . .
C82 C81 C82D 72(2) . .
C84 C81 C82D 85.0(19) . .
C84D C81 C83D 70(4) . .
C83 C81 C83D 45(5) . .
C111 C81 C83D 119(4) . .
C82 C81 C83D 38(4) . .
C84 C81 C83D 118(4) . .
C82D C81 C83D 107(4) . .
C81 C82D H82A 109.4 . .
C81 C82D H82B 109.5 . .
C81 C82D H82C 109.5 . .
C81 C83 H83A 112.4 . .
C81 C83 H83B 111.8 . .
C81 C83 H83C 112.2 . .
C81 C84 H84A 109.5 . .
C81 C84 H84B 109.4 . .
C81 C84 H84C 109.5 . .
C81 C84D H82D 109.5 . .
C81 C84D H82E 109.7 . .
C81 C84D H82F 109.3 . .
C81 C83D H83D 108.9 . .
C81 C83D H83E 110.3 . .
H83D C83D H83E 109.5 . .
C81 C83D H83F 109.2 . .
H83D C83D H83F 109.5 . .
H83E C83D H83F 109.5 . .
C81 C82 H84D 109.5 . .
C81 C82 H84E 109.5 . .
C81 C82 H84F 109.5 . .
C87 N17 N18 106.7(8) . .
C87 N17 Fe2 135.9(7) . .
N18 N17 Fe2 117.4(7) . .
C85 N18 N17 110.1(9) . .
C85 N18 B1 130.1(10) . .
N17 N18 B1 119.8(9) . .
C86 C85 N18 107.3(10) . .
C86 C85 C180 131.4(11) . .
N18 C85 C180 120.9(12) . .
C85 C86 C87 108.5(10) . .
C85 C86 H86 125.8 . .
C87 C86 H86 125.8 . .
N17 C87 C86 107.2(10) . .
N17 C87 C178 123.8(10) . .
C86 C87 C178 128.9(11) . .
C90 N19 N20 105.4(8) . .
C90 N19 Fe2 135.5(7) . .
N20 N19 Fe2 118.9(7) . .
C88 N20 N19 109.4(9) . .
C88 N20 B1 133.5(10) . .
N19 N20 B1 117.1(9) . .
C89 C88 N20 108.6(11) . .
C89 C88 C181 130.3(13) . .
N20 C88 C181 121.1(12) . .
C88 C89 C90 107.1(12) . .
C88 C89 H89 126.4 . .
C90 C89 H89 126.5 . .
N19 C90 C89 109.5(9) . .
N19 C90 C175 125.0(9) . .
C89 C90 C175 125.5(11) . .
C93 N21 N22 103.6(8) . .
C93 N21 Fe2 134.6(8) . .
N22 N21 Fe2 121.4(7) . .
C91 N22 N21 110.2(10) . .
C91 N22 B1 133.2(11) . .
N21 N22 B1 116.5(9) . .
N22 C91 C92 109.3(11) . .
N22 C91 C179 122.3(14) . .
C92 C91 C179 128.3(14) . .
C91 C92 C93 105.3(12) . .
C91 C92 H92 127.4 . .
C93 C92 H92 127.4 . .
N21 C93 C92 111.5(11) . .
N21 C93 C213 124.3(10) . .
C92 C93 C213 124.2(13) . .
C98 N23 C94 119.2(8) . .
C98 N23 Co2 114.9(6) . .
C94 N23 Co2 125.4(6) . .
N23 C94 C95 119.8(8) . .
N23 C94 H94 120.1 . .
C95 C94 H94 120.1 . .
C96 C95 C94 122.9(9) . .
C96 C95 H95 118.5 . .
C94 C95 H95 118.5 . .
C95 C96 C97 114.5(9) . .
C95 C96 C73 121.7(10) . .
C97 C96 C73 123.7(11) . .
C98 C97 C96 122.1(10) . .
C98 C97 H97 119.0 . .
C96 C97 H97 118.9 . .
N23 C98 C97 121.3(9) . .
N23 C98 C109 115.7(9) . .
C97 C98 C109 122.9(10) . .
C99 N24 C103 117.7(10) . .
C99 N24 Co2 125.1(8) . .
C103 N24 Co2 117.2(7) . .
N24 C99 C100 123.7(12) . .
N24 C99 H99 118.2 . .
C100 C99 H99 118.2 . .
C101 C100 C99 118.5(13) . .
C101 C100 H100 120.7 . .
C99 C100 H100 120.7 . .
C100 C101 C102 119.2(12) . .
C100 C101 C77 125.4(14) . .
C102 C101 C77 115.2(13) . .
C103 C102 C101 117.3(12) . .
C103 C102 H102 121.4 . .
C101 C102 H102 121.4 . .
N24 C103 C102 123.5(11) . .
N24 C103 C108 113.0(9) . .
C102 C103 C108 123.5(11) . .
C104 N25 C108 119.6(10) . .
C104 N25 Co2 125.5(8) . .
C108 N25 Co2 114.6(7) . .
N25 C104 C105 120.9(11) . .
N25 C104 H104 119.6 . .
C105 C104 H104 119.5 . .
C106 C105 C104 119.1(11) . .
C106 C105 H105 120.4 . .
C104 C105 H105 120.5 . .
C107 C106 C105 119.5(11) . .
C107 C106 C1 121.2(12) . .
C105 C106 C1 119.0(12) . .
C106 C107 C108 121.5(10) . .
C106 C107 H107 119.3 . .
C108 C107 H107 119.3 . .
C107 C108 N25 119.3(10) . .
C107 C108 C103 126.4(11) . .
N25 C108 C103 114.2(10) . .
C113 N26 C109 117.5(9) . .
C113 N26 Co2 127.0(7) . .
C109 N26 Co2 115.3(7) . .
N26 C109 C110 123.3(10) . .
N26 C109 C98 113.7(9) . .
C110 C109 C98 122.9(10) . .
C109 C110 C111 120.0(11) . .
C109 C110 H110 120.0 . .
C111 C110 H110 120.0 . .
C112 C111 C81 126.5(14) . .
C112 C111 C110 112.0(12) . .
C81 C111 C110 121.2(13) . .
C113 C112 C111 124.5(12) . .
C113 C112 H112 117.8 . .
C111 C112 H112 117.8 . .
C112 C113 N26 122.4(11) . .
C112 C113 H113 118.8 . .
N26 C113 H113 118.8 . .
C118 N27 C114 116.9(10) . .
C118 N27 Co3 125.0(8) . .
C114 N27 Co3 117.9(7) . .
N27 C114 C115 122.5(10) . .
N27 C114 C119 112.9(10) . .
C115 C114 C119 124.5(11) . .
C114 C115 C116 121.1(12) . .
C114 C115 H115 119.5 . .
C116 C115 H115 119.5 . .
C117 C116 C115 115.4(12) . .
C117 C116 C221 121.0(13) . .
C115 C116 C221 123.4(13) . .
C116 C117 C118 120.8(12) . .
C116 C117 H117 119.6 . .
C118 C117 H117 119.6 . .
N27 C118 C117 123.0(12) . .
N27 C118 H118 118.5 . .
C117 C118 H118 118.5 . .
C123 N28 C119 117.0(10) . .
C123 N28 Co3 125.3(8) . .
C119 N28 Co3 116.5(8) . .
N28 C119 C120 121.9(10) . .
N28 C119 C114 114.2(10) . .
C120 C119 C114 123.8(10) . .
C121 C120 C119 120.2(10) . .
C121 C120 H120 119.9 . .
C119 C120 H120 119.9 . .
C120 C121 C122 118.0(11) . .
C120 C121 C9 125.2(12) . .
C122 C121 C9 116.5(13) . .
C123 C122 C121 118.1(11) . .
C123 C122 H122 121.0 . .
C121 C122 H122 121.0 . .
N28 C123 C122 124.7(12) . .
N28 C123 H123 117.6 . .
C122 C123 H123 117.6 . .
C124 N29 C128 119.1(8) . .
C124 N29 Co3 115.9(7) . .
C128 N29 Co3 124.5(7) . .
N29 C124 C125 120.8(11) . .
N29 C124 C129 115.6(10) . .
C125 C124 C129 123.6(11) . .
C124 C125 C126 122.7(11) . .
C124 C125 H125 118.7 . .
C126 C125 H125 118.7 . .
C127 C126 C125 115.6(10) . .
C127 C126 C13 121.2(11) . .
C125 C126 C13 123.2(12) . .
C128 C127 C126 119.9(10) . .
C128 C127 H127 120.0 . .
C126 C127 H127 120.0 . .
N29 C128 C127 121.8(9) . .
N29 C128 H128 119.1 . .
C127 C128 H128 119.1 . .
C129 N30 C133 117.1(10) . .
C129 N30 Co3 116.1(8) . .
C133 N30 Co3 126.6(8) . .
N30 C129 C130 123.5(11) . .
N30 C129 C124 114.9(10) . .
C130 C129 C124 121.5(11) . .
C131 C130 C129 120.1(13) . .
C131 C130 H130 120.0 . .
C129 C130 H130 120.0 . .
C130 C131 C132 116.6(13) . .
C130 C131 C17 123.9(16) . .
C132 C131 C17 119.5(14) . .
C133 C132 C131 120.0(12) . .
C133 C132 H132 120.0 . .
C131 C132 H132 120.0 . .
C132 C133 N30 122.6(11) . .
C132 C133 H133 118.7 . .
N30 C133 H133 118.7 . .
C134 N31 C138 118.5(9) . .
C134 N31 Co1 123.3(8) . .
C138 N31 Co1 118.0(7) . .
N31 C134 C135 121.1(11) . .
N31 C134 H134 119.5 . .
C135 C134 H134 119.5 . .
C136 C135 C134 122.1(11) . .
C136 C135 H135 118.9 . .
C134 C135 H135 119.0 . .
C135 C136 C137 114.4(11) . .
C135 C136 C30 124.7(13) . .
C137 C136 C30 120.8(12) . .
C138 C137 C136 121.3(12) . .
C138 C137 H137 119.4 . .
C136 C137 H137 119.4 . .
N31 C138 C137 122.5(11) . .
N31 C138 C139 113.8(9) . .
C137 C138 C139 123.7(11) . .
C143 N32 C139 117.6(10) . .
C143 N32 Co1 125.1(8) . .
C139 N32 Co1 116.3(7) . .
N32 C139 C140 120.3(10) . .
N32 C139 C138 114.0(10) . .
C140 C139 C138 125.7(10) . .
C141 C140 C139 123.5(10) . .
C141 C140 H140 118.2 . .
C139 C140 H140 118.2 . .
C140 C141 C142 114.7(11) . .
C140 C141 C34 125.1(10) . .
C142 C141 C34 120.0(11) . .
C143 C142 C141 121.3(12) . .
C143 C142 H142 119.3 . .
C141 C142 H142 119.3 . .
N32 C143 C142 122.6(11) . .
N32 C143 H143 118.7 . .
C142 C143 H143 118.7 . .
C148 N33 C144 117.0(9) . .
C148 N33 Co1 116.6(7) . .
C144 N33 Co1 126.3(8) . .
C145 C144 N33 122.7(11) . .
C145 C144 H144 118.6 . .
N33 C144 H144 118.6 . .
C144 C145 C146 122.3(12) . .
C144 C145 H145 118.9 . .
C146 C145 H145 118.9 . .
C38 C146 C145 121.2(15) . .
C38 C146 C147 125.5(16) . .
C145 C146 C147 112.4(12) . .
C148 C147 C146 122.4(13) . .
C148 C147 H147 118.8 . .
C146 C147 H147 118.8 . .
N33 C148 C147 122.6(11) . .
N33 C148 C149 114.3(9) . .
C147 C148 C149 123.1(11) . .
C149 N34 C153 119.2(8) . .
C149 N34 Co1 116.0(7) . .
C153 N34 Co1 124.3(6) . .
N34 C149 C150 121.2(10) . .
N34 C149 C148 116.1(9) . .
C150 C149 C148 122.7(10) . .
C149 C150 C151 122.2(10) . .
C149 C150 H150 118.9 . .
C151 C150 H150 118.9 . .
C152 C151 C150 115.3(10) . .
C152 C151 C42 122.2(11) . .
C150 C151 C42 122.3(11) . .
C151 C152 C153 121.1(10) . .
C151 C152 H152 119.5 . .
C153 C152 H152 119.5 . .
N34 C153 C152 120.9(9) . .
N34 C153 H153 119.6 . .
C152 C153 H153 119.6 . .
C158 N35 C154 119.4(8) . .
C158 N35 Co4 115.1(6) . .
C154 N35 Co4 125.1(6) . .
N35 C154 C155 120.8(9) . .
N35 C154 H154 119.6 . .
C155 C154 H154 119.6 . .
C154 C155 C156 122.1(10) . .
C154 C155 H155 119.0 . .
C156 C155 H155 119.0 . .
C155 C156 C157 115.0(10) . .
C155 C156 C59 122.3(10) . .
C157 C156 C59 122.6(11) . .
C158 C157 C156 121.9(10) . .
C158 C157 H157 119.0 . .
C156 C157 H157 119.0 . .
N35 C158 C157 120.8(10) . .
N35 C158 C159 115.8(9) . .
C157 C158 C159 123.3(10) . .
C159 N36 C163 115.9(9) . .
C159 N36 Co4 116.1(7) . .
C163 N36 Co4 127.9(8) . .
N36 C159 C160 124.5(10) . .
N36 C159 C158 112.7(9) . .
C160 C159 C158 122.8(11) . .
C159 C160 C161 118.9(12) . .
C159 C160 H160 120.5 . .
C161 C160 H160 120.6 . .
C162 C161 C160 115.7(12) . .
C162 C161 C55 122.7(14) . .
C160 C161 C55 121.5(14) . .
C163 C162 C161 121.4(12) . .
C163 C162 H162 119.3 . .
C161 C162 H162 119.3 . .
C162 C163 N36 123.5(11) . .
C162 C163 H163 118.2 . .
N36 C163 H163 118.3 . .
C164 N37 C168 116.0(10) . .
C164 N37 Co4 126.8(9) . .
C168 N37 Co4 117.2(7) . .
N37 C164 C165 125.5(13) . .
N37 C164 H164 117.2 . .
C165 C164 H164 117.2 . .
C166 C165 C164 118.0(13) . .
C166 C165 H165 121.0 . .
C164 C165 H165 121.0 . .
C165 C166 C167 118.2(13) . .
C165 C166 C63 123.7(14) . .
C167 C166 C63 118.1(14) . .
C168 C167 C166 119.2(12) . .
C168 C167 H167 120.4 . .
C166 C167 H167 120.4 . .
N37 C168 C167 122.9(11) . .
N37 C168 C169 113.1(10) . .
C167 C168 C169 124.0(11) . .
C173 N38 C169 118.1(10) . .
C173 N38 Co4 126.0(8) . .
C169 N38 Co4 115.4(8) . .
C170 C169 N38 120.0(11) . .
C170 C169 C168 126.8(11) . .
N38 C169 C168 113.1(11) . .
C169 C170 C171 122.9(11) . .
C169 C170 H170 118.6 . .
C171 C170 H170 118.6 . .
C170 C171 C172 116.0(11) . .
C170 C171 C185 120.8(11) . .
C172 C171 C185 123.0(11) . .
C171 C172 C173 121.1(11) . .
C171 C172 H172 119.4 . .
C173 C172 H172 119.4 . .
N38 C173 C172 121.8(11) . .
N38 C173 H173 119.1 . .
C172 C173 H173 119.1 . .
C187 N39 N40 106.7(8) . .
C187 N39 Fe4 136.9(8) . .
N40 N39 Fe4 116.4(7) . .
C183 N40 N39 108.6(10) . .
C183 N40 B5 131.7(10) . .
N39 N40 B5 119.7(9) . .
C205 N41 Co3 166.7(9) . .
C182 N42 Co4 166.2(9) . .
C197 N44 Co4 172.2(8) . .
C216 N45 Co1 164.9(8) . .
C203 N46 Co1 169.1(8) . .
C174 N47 Co2 166.1(9) . .
N46 Co1 N45 96.2(3) . .
N46 Co1 N31 92.7(3) . .
N45 Co1 N31 93.9(3) . .
N46 Co1 N34 93.5(3) . .
N45 Co1 N34 89.5(3) . .
N31 Co1 N34 172.5(3) . .
N46 Co1 N32 93.0(3) . .
N45 Co1 N32 166.7(3) . .
N31 Co1 N32 76.0(3) . .
N34 Co1 N32 99.5(3) . .
N46 Co1 N33 169.0(3) . .
N45 Co1 N33 87.7(3) . .
N31 Co1 N33 97.2(3) . .
N34 Co1 N33 76.2(3) . .
N32 Co1 N33 85.1(3) . .
N52 Co2 N47 95.3(3) . .
N52 Co2 N24 91.8(3) . .
N47 Co2 N24 93.3(3) . .
N52 Co2 N25 91.3(3) . .
N47 Co2 N25 170.7(3) . .
N24 Co2 N25 79.9(4) . .
N52 Co2 N23 92.7(3) . .
N47 Co2 N23 89.1(3) . .
N24 Co2 N23 174.7(3) . .
N25 Co2 N23 97.2(3) . .
N52 Co2 N26 171.2(3) . .
N47 Co2 N26 88.7(3) . .
N24 Co2 N26 95.7(3) . .
N25 Co2 N26 85.7(3) . .
N23 Co2 N26 79.5(3) . .
N51 Co3 N41 96.6(3) . .
N51 Co3 N27 93.1(3) . .
N41 Co3 N27 93.7(4) . .
N51 Co3 N28 93.0(3) . .
N41 Co3 N28 166.7(4) . .
N27 Co3 N28 76.5(4) . .
N51 Co3 N29 93.4(3) . .
N41 Co3 N29 89.4(3) . .
N27 Co3 N29 172.4(3) . .
N28 Co3 N29 99.2(3) . .
N51 Co3 N30 169.4(3) . .
N41 Co3 N30 86.8(3) . .
N27 Co3 N30 96.7(3) . .
N28 Co3 N30 85.3(3) . .
N29 Co3 N30 76.6(3) . .
N44 Co4 N42 95.2(3) . .
N44 Co4 N37 91.8(3) . .
N42 Co4 N37 93.1(4) . .
N44 Co4 N38 91.1(3) . .
N42 Co4 N38 170.9(3) . .
N37 Co4 N38 80.0(4) . .
N44 Co4 N36 172.0(4) . .
N42 Co4 N36 87.9(3) . .
N37 Co4 N36 95.3(3) . .
N38 Co4 N36 86.7(3) . .
N44 Co4 N35 93.3(3) . .
N42 Co4 N35 89.2(3) . .
N37 Co4 N35 174.1(3) . .
N38 Co4 N35 97.0(3) . .
N36 Co4 N35 79.4(3) . .
C216 Fe1 C203 85.3(4) 7_666 .
C216 Fe1 C200 88.6(4) 7_666 .
C203 Fe1 C200 86.2(4) . .
C216 Fe1 N11 92.0(4) 7_666 .
C203 Fe1 N11 176.2(4) . .
C200 Fe1 N11 90.9(4) . .
C216 Fe1 N7 177.4(4) 7_666 .
C203 Fe1 N7 93.5(4) . .
C200 Fe1 N7 93.7(4) . .
N11 Fe1 N7 89.3(4) . .
C216 Fe1 N9 90.3(4) 7_666 .
C203 Fe1 N9 92.3(3) . .
C200 Fe1 N9 178.2(4) . .
N11 Fe1 N9 90.5(4) . .
N7 Fe1 N9 87.5(3) . .
C177 Fe2 C174 86.6(4) 5_566 .
C177 Fe2 C176 87.3(4) 5_566 .
C174 Fe2 C176 89.2(4) . .
C177 Fe2 N21 176.1(4) 5_566 .
C174 Fe2 N21 91.4(4) . .
C176 Fe2 N21 89.4(4) . .
C177 Fe2 N19 94.0(3) 5_566 .
C174 Fe2 N19 91.2(4) . .
C176 Fe2 N19 178.6(4) . .
N21 Fe2 N19 89.3(3) . .
C177 Fe2 N17 94.1(4) 5_566 .
C174 Fe2 N17 178.2(4) . .
C176 Fe2 N17 92.5(4) . .
N21 Fe2 N17 88.0(3) . .
N19 Fe2 N17 87.1(3) . .
C182 Fe4 C197 87.1(4) . 7_566
C182 Fe4 C196 88.2(4) . .
C197 Fe4 C196 87.1(4) 7_566 .
C182 Fe4 N16 91.5(4) . .
C197 Fe4 N16 176.2(4) 7_566 .
C196 Fe4 N16 89.4(4) . .
C182 Fe4 N13 92.0(3) . .
C197 Fe4 N13 93.8(3) 7_566 .
C196 Fe4 N13 179.1(4) . .
N16 Fe4 N13 89.7(3) . .
C182 Fe4 N39 178.9(4) . .
C197 Fe4 N39 94.0(4) 7_566 .
C196 Fe4 N39 92.2(4) . .
N16 Fe4 N39 87.5(4) . .
N13 Fe4 N39 87.5(3) . .
C212 Fe3 C205 85.2(4) 5 .
C212 Fe3 C204 86.8(4) 5 .
C205 Fe3 C204 88.3(5) . .
C212 Fe3 N2 176.6(4) 5 .
C205 Fe3 N2 92.4(4) . .
C204 Fe3 N2 90.8(4) . .
C212 Fe3 N3 93.9(4) 5 .
C205 Fe3 N3 177.9(4) . .
C204 Fe3 N3 93.6(4) . .
N2 Fe3 N3 88.6(4) . .
C212 Fe3 N5 92.2(4) 5 .
C205 Fe3 N5 90.7(4) . .
C204 Fe3 N5 178.7(4) . .
N2 Fe3 N5 90.2(4) . .
N3 Fe3 N5 87.4(4) . .
N47 C174 Fe2 177.1(10) . .
C90 C175 H17A 109.5 . .
C90 C175 H17B 109.5 . .
H17A C175 H17B 109.5 . .
C90 C175 H17C 109.5 . .
H17A C175 H17C 109.5 . .
H17B C175 H17C 109.5 . .
N48 C176 Fe2 173.8(11) . .
N52 C177 Fe2 171.4(8) . 5_566
C87 C178 H17D 109.5 . .
C87 C178 H17E 109.5 . .
H17D C178 H17E 109.5 . .
C87 C178 H17F 109.5 . .
H17D C178 H17F 109.5 . .
H17E C178 H17F 109.5 . .
C91 C179 H17G 109.5 . .
C91 C179 H17H 109.5 . .
H17G C179 H17H 109.5 . .
C91 C179 H17I 109.5 . .
H17G C179 H17I 109.5 . .
H17H C179 H17I 109.5 . .
C85 C180 H2EE 109.5 . .
C85 C180 H4DD 109.5 . .
H2EE C180 H4DD 109.5 . .
C85 C180 H6D 109.5 . .
H2EE C180 H6D 109.5 . .
H4DD C180 H6D 109.5 . .
C88 C181 H18G 109.5 . .
C88 C181 H18H 109.5 . .
H18G C181 H18H 109.5 . .
C88 C181 H18I 109.5 . .
H18G C181 H18I 109.5 . .
H18H C181 H18I 109.5 . .
N22 B1 N18 109.0(10) . .
N22 B1 N20 109.5(9) . .
N18 B1 N20 106.0(10) . .
N22 B1 H1DE 110.7 . .
N18 B1 H1DE 110.7 . .
N20 B1 H1DE 110.7 . .
N42 C182 Fe4 176.4(9) . .
C186 C183 N40 107.8(11) . .
C186 C183 C190 132.9(12) . .
N40 C183 C190 119.0(12) . .
C69 C184 H18J 109.5 . .
C69 C184 H18K 109.5 . .
H18J C184 H18K 109.5 . .
C69 C184 H18L 109.4 . .
H18J C184 H18L 109.5 . .
H18K C184 H18L 109.5 . .
C195 C185 C194 104.0(15) . .
C195 C185 C193 104.6(14) . .
C194 C185 C193 122.2(15) . .
C195 C185 C171 111.3(15) . .
C194 C185 C171 109.0(12) . .
C193 C185 C171 105.5(12) . .
C183 C186 C187 109.3(11) . .
C183 C186 H186 125.3 . .
C187 C186 H186 125.3 . .
N39 C187 C186 107.4(10) . .
N39 C187 C189 122.6(11) . .
C186 C187 C189 130.0(12) . .
C70 C188 H18M 109.5 . .
C70 C188 H18N 109.5 . .
H18M C188 H18N 109.5 . .
C70 C188 H18O 109.5 . .
H18M C188 H18O 109.5 . .
H18N C188 H18O 109.5 . .
C187 C189 H18P 109.5 . .
C187 C189 H18Q 109.5 . .
H18P C189 H18Q 109.5 . .
C187 C189 H18R 109.5 . .
H18P C189 H18R 109.5 . .
H18Q C189 H18R 109.5 . .
C183 C190 H19M 109.5 . .
C183 C190 H1UU 109.5 . .
H19M C190 H1UU 109.5 . .
C183 C190 H19O 109.5 . .
H19M C190 H19O 109.5 . .
H1UU C190 H19O 109.5 . .
C72 C191 H19P 109.5 . .
C72 C191 H19Q 109.5 . .
H19P C191 H19Q 109.5 . .
C72 C191 H19R 109.5 . .
H19P C191 H19R 109.5 . .
H19Q C191 H19R 109.5 . .
C67 C192 H19S 109.4 . .
C67 C192 H19T 109.5 . .
H19S C192 H19T 109.5 . .
C67 C192 H19U 109.5 . .
H19S C192 H19U 109.5 . .
H19T C192 H19U 109.5 . .
N43 C196 Fe4 175.3(11) . .
N44 C197 Fe4 171.8(9) . 7_566
C48 C198 H19N 109.5 . .
C48 C198 H19V 109.5 . .
H19N C198 H19V 109.5 . .
C48 C198 H19W 109.5 . .
H19N C198 H19W 109.5 . .
H19V C198 H19W 109.5 . .
C46 C199 H4PO 109.5 . .
C46 C199 H19 109.5 . .
H4PO C199 H19 109.5 . .
C46 C199 H2UU 109.5 . .
H4PO C199 H2UU 109.5 . .
H19 C199 H2UU 109.5 . .
N49 C200 Fe1 176.5(11) . .
C51 C201 H8DS 109.5 . .
C51 C201 H10S 109.5 . .
H8DS C201 H10S 109.5 . .
C51 C201 H12D 109.5 . .
H8DS C201 H12D 109.5 . .
H10S C201 H12D 109.5 . .
C49 C202 H20G 109.5 . .
C49 C202 H20H 109.5 . .
H20G C202 H20H 109.5 . .
C49 C202 H20I 109.5 . .
H20G C202 H20I 109.5 . .
H20H C202 H20I 109.5 . .
N46 C203 Fe1 173.1(8) . .
N50 C204 Fe3 177.0(12) . .
N41 C205 Fe3 178.6(10) . .
C21 C206 H20J 109.5 . .
C21 C206 H20K 109.5 . .
H20J C206 H20K 109.5 . .
C21 C206 H20L 109.5 . .
H20J C206 H20L 109.5 . .
H20K C206 H20L 109.5 . .
C26 C207 H20M 109.5 . .
C26 C207 H20N 109.5 . .
H20M C207 H20N 109.5 . .
C26 C207 H20O 109.5 . .
H20M C207 H20O 109.5 . .
H20N C207 H20O 109.5 . .
C24 C208 H20P 109.5 . .
C24 C208 H20Q 109.5 . .
H20P C208 H20Q 109.5 . .
C24 C208 H20R 109.5 . .
H20P C208 H20R 109.5 . .
H20Q C208 H20R 109.5 . .
C23 C209 H20S 109.5 . .
C23 C209 H20T 109.5 . .
H20S C209 H20T 109.5 . .
C23 C209 H20U 109.5 . .
H20S C209 H20U 109.5 . .
H20T C209 H20U 109.5 . .
C29 C210 H21A 109.5 . .
C29 C210 H21B 109.5 . .
H21A C210 H21B 109.5 . .
C29 C210 H21C 109.5 . .
H21A C210 H21C 109.5 . .
H21B C210 H21C 109.5 . .
C27 C211 H21D 109.5 . .
C27 C211 H21E 109.5 . .
H21D C211 H21E 109.5 . .
C27 C211 H21F 109.5 . .
H21D C211 H21F 109.5 . .
H21E C211 H21F 109.5 . .
C212 N51 Co3 168.9(8) . .
N51 C212 Fe3 172.8(9) . 5
N1 B3 N4 109.5(12) . .
N1 B3 N6 110.3(11) . .
N4 B3 N6 103.8(11) . .
N1 B3 H1DD 111.0 . .
N4 B3 H1DD 111.0 . .
N6 B3 H1DD 111.0 . .
C93 C213 H21G 109.5 . .
C93 C213 H21H 109.5 . .
H21G C213 H21H 109.5 . .
C93 C213 H21I 109.5 . .
H21G C213 H21I 109.5 . .
H21H C213 H21I 109.5 . .
C177 N52 Co2 172.1(8) . .
C54 C214 H21J 109.5 . .
C54 C214 H21K 109.5 . .
H21J C214 H21K 109.5 . .
C54 C214 H21L 109.5 . .
H21J C214 H21L 109.5 . .
H21K C214 H21L 109.5 . .
N12 B4 N8 109.0(10) . .
N12 B4 N10 107.5(10) . .
N8 B4 N10 105.7(10) . .
N12 B4 H3FF 111.5 . .
N8 B4 H3FF 111.5 . .
N10 B4 H3FF 111.5 . .
C52 C215 H21M 109.5 . .
C52 C215 H21N 109.5 . .
H21M C215 H21N 109.5 . .
C52 C215 H21O 109.5 . .
H21M C215 H21O 109.5 . .
H21N C215 H21O 109.5 . .
N45 C216 Fe1 177.5(10) . 7_666
F6 P1 F3 177.0(8) . .
F6 P1 F4 97.1(9) . .
F3 P1 F4 85.5(9) . .
F6 P1 F2 90.0(9) . .
F3 P1 F2 91.3(8) . .
F4 P1 F2 93.1(9) . .
F6 P1 F1 84.5(8) . .
F3 P1 F1 92.8(9) . .
F4 P1 F1 176.6(6) . .
F2 P1 F1 90.0(8) . .
F6 P1 F5 89.0(8) . .
F3 P1 F5 89.7(9) . .
F4 P1 F5 85.8(9) . .
F2 P1 F5 178.4(7) . .
F1 P1 F5 91.2(9) . .
F14 P2 F14 179.2(13) 2_756 .
F14 P2 F13 89.8(8) 2_756 2_756
F14 P2 F13 89.6(8) . 2_756
F14 P2 F13 89.6(8) 2_756 .
F14 P2 F13 89.8(8) . .
F13 P2 F13 89.5(13) 2_756 .
F14 P2 F24 93.3(10) 2_756 .
F14 P2 F24 87.3(10) . .
F13 P2 F24 89.5(10) 2_756 .
F13 P2 F24 176.9(11) . .
F14 P2 F24 87.3(10) 2_756 2_756
F14 P2 F24 93.3(10) . 2_756
F13 P2 F24 176.9(11) 2_756 2_756
F13 P2 F24 89.5(10) . 2_756
F24 P2 F24 91.7(17) . 2_756
F23 P3 F23 85.1(18) . 2_556
F23 P3 F21 91.0(11) . .
F23 P3 F21 81.8(11) 2_556 .
F23 P3 F21 81.8(11) . 2_556
F23 P3 F21 91.0(11) 2_556 2_556
F21 P3 F21 170.4(14) . 2_556
F23 P3 F22 173.5(13) . 2_556
F23 P3 F22 89.4(10) 2_556 2_556
F21 P3 F22 91.6(8) . 2_556
F21 P3 F22 94.8(8) 2_556 2_556
F23 P3 F22 89.4(10) . .
F23 P3 F22 173.5(13) 2_556 .
F21 P3 F22 94.8(8) . .
F21 P3 F22 91.6(8) 2_556 .
F22 P3 F22 96.4(13) 2_556 .
F8 P4 F9 84.6(9) . .
F8 P4 F11 179.6(8) . .
F9 P4 F11 95.3(9) . .
F8 P4 F12 94.6(10) . .
F9 P4 F12 178.5(7) . .
F11 P4 F12 85.5(9) . .
F8 P4 F10 90.3(9) . .
F9 P4 F10 86.7(9) . .
F11 P4 F10 90.1(8) . .
F12 P4 F10 92.0(9) . .
F8 P4 F7 90.7(9) . .
F9 P4 F7 92.9(9) . .
F11 P4 F7 88.9(8) . .
F12 P4 F7 88.4(8) . .
F10 P4 F7 178.8(6) . .
F15 P5 F17 93.3(11) . .
F15 P5 F20 84.0(10) . .
F17 P5 F20 175.0(12) . .
F15 P5 F18 176.7(12) . .
F17 P5 F18 89.8(8) . .
F20 P5 F18 92.8(9) . .
F15 P5 F19 87.8(10) . .
F17 P5 F19 92.4(8) . .
F20 P5 F19 91.6(8) . .
F18 P5 F19 93.4(12) . .
F15 P5 F16 89.4(16) . .
F17 P5 F16 84.5(10) . .
F20 P5 F16 91.3(10) . .
F18 P5 F16 89.6(10) . .
F19 P5 F16 175.7(12) . .
N15 B5 N40 107.8(10) . .
N15 B5 N14 111.1(9) . .
N40 B5 N14 106.4(10) . .
N15 B5 H5 110.5 . .
N40 B5 H5 110.5 . .
N14 B5 H5 110.5 . .
C1S O1 H1 109.6 . .
C2S O2 H2 109.3 . .
C3S O3 H3 109.3 . .
C4S O4 H4 109.3 . .
O2 C2S H2S1 109.4 . .
O2 C2S H2S2 109.4 . .
H2S1 C2S H2S2 109.5 . .
O2 C2S H2S3 109.6 . .
H2S1 C2S H2S3 109.5 . .
H2S2 C2S H2S3 109.5 . .
O1 C1S H1S1 109.4 . .
O1 C1S H1S2 109.6 . .
H1S1 C1S H1S2 109.5 . .
O1 C1S H1S3 109.4 . .
H1S1 C1S H1S3 109.5 . .
H1S2 C1S H1S3 109.5 . .
O4 C4S H4S1 109.5 . .
O4 C4S H4S2 109.6 . .
H4S1 C4S H4S2 109.5 . .
O4 C4S H4S3 109.3 . .
H4S1 C4S H4S3 109.5 . .
H4S2 C4S H4S3 109.5 . .
O3 C3S H3S1 109.6 . .
O3 C3S H3S2 109.3 . .
H3S1 C3S H3S2 109.5 . .
O3 C3S H3S3 109.5 . .
H3S1 C3S H3S3 109.5 . .
H3S2 C3S H3S3 109.5 . .

loop_
_geom_bond_atom_site_label_1
_geom_bond_atom_site_label_2
_geom_bond_distance
_geom_bond_site_symmetry_2
C193 C185 1.423(19) .
C193 H1YU 0.9600 .
C193 H3WQ 0.9600 .
C193 H5YU 0.9600 .
C195 C185 1.236(19) .
C195 H2YU 0.9600 .
C195 H4WQ 0.9600 .
C195 H6YU 0.9600 .
C194 C185 1.307(18) .
C194 H19J 0.9600 .
C194 H19K 0.9600 .
C194 H19L 0.9600 .
C1 C2D 1.11(5) .
C1 C4 1.27(2) .
C1 C3 1.45(3) .
C1 C2 1.48(3) .
C1 C3D 1.48(5) .
C1 C106 1.547(16) .
C2 H2A 0.9600 .
C2 H2B 0.9600 .
C2 H2C 0.9600 .
C3 H3A 0.9600 .
C3 H3B 0.9600 .
C3 H3C 0.9600 .
C4 H4A 0.9600 .
C4 H4B 0.9600 .
C4 H4C 0.9600 .
C2D H2D1 0.9600 .
C2D H2D2 0.9600 .
C2D H2D3 0.9600 .
C3D H3D1 0.9600 .
C3D H3D2 0.9600 .
C3D H3D3 0.9600 .
C221 C7D 0.98(4) .
C221 C116 1.466(18) .
C221 C6 1.51(3) .
C221 C8 1.55(2) .
C221 C6D 1.60(4) .
C221 C7 1.61(3) .
C6 H6A 0.9600 .
C6 H6B 0.9600 .
C6 H6C 0.9600 .
C7 H7A 0.9600 .
C7 H7B 0.9600 .
C7 H7C 0.9600 .
C8 H8A 0.9600 .
C8 H8B 0.9600 .
C8 H8C 0.9600 .
C6D H6D1 0.9601 .
C6D H6D2 0.9601 .
C6D H6D3 0.9601 .
C7D H7D1 0.9600 .
C7D H7D2 0.9600 .
C7D H7D3 0.9600 .
C9 C11 1.22(2) .
C9 C12 1.27(2) .
C9 C10 1.31(2) .
C9 C121 1.465(18) .
C10 H10A 0.9600 .
C10 H10B 0.9600 .
C10 H10C 0.9600 .
C11 H11A 0.9600 .
C11 H11B 0.9600 .
C11 H11C 0.9600 .
C12 H12A 0.9600 .
C12 H12B 0.9600 .
C12 H12C 0.9600 .
C13 C15D 1.37(3) .
C13 C14D 1.38(3) .
C13 C14 1.40(3) .
C13 C16 1.47(4) .
C13 C126 1.493(16) .
C13 C16D 1.71(4) .
C13 C15 1.73(4) .
C14 H14A 0.9600 .
C14 H14B 0.9600 .
C14 H14C 0.9600 .
C15 H15A 0.9600 .
C15 H15B 0.9600 .
C15 H15C 0.9600 .
C16 H16A 0.9600 .
C16 H16B 0.9600 .
C16 H16C 0.9600 .
C14D H14D 0.9600 .
C14D H14E 0.9600 .
C14D H14F 0.9600 .
C15D H15D 0.9600 .
C15D H15E 0.9600 .
C15D H15F 0.9600 .
C16D H16D 0.9600 .
C16D H16E 0.9600 .
C16D H16F 0.9600 .
C17 C18 1.21(6) .
C17 C18D 1.43(3) .
C17 C131 1.46(2) .
C17 C19D 1.52(5) .
C17 C20D 1.51(3) .
C17 C20 1.59(6) .
C17 C19 1.63(4) .
C18 H18A 0.9733 .
C18 H18B 0.9731 .
C18 H18C 0.9748 .
C19 H19A 0.9600 .
C19 H19B 0.9600 .
C19 H19C 0.9600 .
C20D H20A 0.9600 .
C20D H20B 0.9600 .
C20D H20C 0.9600 .
C18D H18D 0.9600 .
C18D H18E 0.9600 .
C18D H18F 0.9600 .
C19D H19D 0.9600 .
C19D H19E 0.9600 .
C19D H19F 0.9600 .
C20 H20D 0.9600 .
C20 H20E 0.9600 .
C20 H20F 0.9600 .
N1 N2 1.348(11) .
N1 C23 1.399(15) .
N1 B3 1.480(18) .
N2 C21 1.457(15) .
N2 Fe3 1.984(9) .
C21 C22 1.355(16) .
C21 C206 1.421(16) .
C22 C23 1.286(17) .
C22 H22 0.9300 .
C23 C209 1.510(17) .
N3 C26 1.378(13) .
N3 N4 1.381(11) .
N3 Fe3 1.995(9) .
N4 C24 1.366(13) .
N4 B3 1.553(17) .
C24 C25 1.358(15) .
C24 C208 1.490(14) .
C25 C26 1.402(14) .
C25 H25 0.9300 .
C26 C207 1.466(14) .
N5 C29 1.355(13) .
N5 N6 1.411(10) .
N5 Fe3 1.998(8) .
N6 C27 1.367(14) .
N6 B3 1.586(17) .
C27 C28 1.321(16) .
C27 C211 1.530(17) .
C28 C29 1.411(15) .
C28 H28 0.9300 .
C29 C210 1.508(14) .
C30 C32 1.333(18) .
C30 C136 1.473(16) .
C30 C31 1.50(2) .
C30 C33 1.567(19) .
C31 H31A 0.9600 .
C31 H31B 0.9600 .
C31 H31C 0.9600 .
C32 H32A 0.9600 .
C32 H32B 0.9600 .
C32 H32C 0.9600 .
C33 H33A 0.9600 .
C33 H33B 0.9600 .
C33 H33C 0.9600 .
C34 C37D 1.23(6) .
C34 C35 1.332(19) .
C34 C36D 1.38(4) .
C34 C36 1.40(2) .
C34 C37 1.43(3) .
C34 C141 1.515(15) .
C35 H35A 0.9600 .
C35 H35B 0.9600 .
C35 H35C 0.9600 .
C36 H36A 0.9600 .
C36 H36B 0.9600 .
C36 H36C 0.9600 .
C37 H37A 0.9600 .
C37 H37B 0.9600 .
C37 H37C 0.9600 .
C36D H36D 0.9600 .
C36D H36E 0.9600 .
C36D H36F 0.9600 .
C37D H37D 0.9600 .
C37D H37E 0.9600 .
C37D H37F 0.9600 .
C38 C39D 1.20(5) .
C38 C40 1.34(4) .
C38 C146 1.39(2) .
C38 C40D 1.54(5) .
C38 C41D 1.55(3) .
C38 C41 1.64(5) .
C38 C39 1.73(4) .
C39 H39A 0.9600 .
C39 H39B 0.9600 .
C39 H39C 0.9600 .
C40 H40A 0.9601 .
C40 H40B 0.9601 .
C40 H40C 0.9601 .
C41 H41A 0.9601 .
C41 H41B 0.9601 .
C41 H41C 0.9601 .
C39D H39D 0.9600 .
C39D H39E 0.9600 .
C39D H39F 0.9600 .
C40D H40D 0.9654 .
C40D H40E 0.9653 .
C40D H40F 0.9654 .
C41D H41D 0.9600 .
C41D H41E 0.9600 .
C41D H41F 0.9600 .
C42 C45 1.375(17) .
C42 C43D 1.46(3) .
C42 C44 1.49(5) .
C42 C151 1.493(15) .
C42 C44D 1.66(3) .
C42 C43 1.78(4) .
C43 H43A 0.9600 .
C43 H43B 0.9600 .
C43 H43C 0.9600 .
C44 H44A 0.9600 .
C44 H44B 0.9600 .
C44 H44C 0.9600 .
C45 H45A 0.9600 .
C45 H45B 0.9600 .
C45 H45C 0.9600 .
C43D H43D 0.9600 .
C43D H43E 0.9600 .
C43D H43F 0.9600 .
C44D H44D 0.9600 .
C44D H44E 0.9600 .
C44D H44F 0.9600 .
N7 C48 1.346(12) .
N7 N8 1.376(10) .
N7 Fe1 2.008(8) .
N8 C46 1.360(13) .
N8 B4 1.550(15) .
C46 C47 1.358(15) .
C46 C199 1.482(14) .
C47 C48 1.403(13) .
C47 H47 0.9300 .
C48 C198 1.484(14) .
N9 C51 1.353(12) .
N9 N10 1.403(9) .
N9 Fe1 2.010(7) .
N10 C49 1.374(12) .
N10 B4 1.566(15) .
C49 C50 1.323(14) .
C49 C202 1.516(15) .
C50 C51 1.407(14) .
C50 H50 0.9300 .
C51 C201 1.492(14) .
N11 N12 1.363(11) .
N11 C54 1.424(14) .
N11 Fe1 1.984(9) .
N12 C52 1.379(15) .
N12 B4 1.525(16) .
C52 C53 1.285(16) .
C52 C215 1.526(16) .
C53 C54 1.391(15) .
C53 H53 0.9300 .
C54 C214 1.424(15) .
C55 C57 1.34(4) .
C55 C56 1.42(7) .
C55 C161 1.45(2) .
C55 C56D 1.46(3) .
C55 C57D 1.51(6) .
C55 C58D 1.60(3) .
C55 C58 1.68(4) .
C56 H56A 0.9602 .
C56 H56B 0.9602 .
C56 H56C 0.9602 .
C57 H57A 0.9600 .
C57 H57B 0.9600 .
C57 H57C 0.9600 .
C58 H58A 0.9600 .
C58 H58B 0.9600 .
C58 H58C 0.9600 .
C56D H56D 0.9600 .
C56D H56E 0.9600 .
C56D H56F 0.9600 .
C57D H57D 0.9683 .
C57D H57E 0.9679 .
C57D H57F 0.9684 .
C58D H58D 0.9600 .
C58D H58E 0.9600 .
C58D H58F 0.9600 .
C59 C60 1.39(3) .
C59 C61 1.394(16) .
C59 C60D 1.52(5) .
C59 C156 1.522(15) .
C59 C62 1.68(3) .
C59 C62D 1.73(4) .
C60 H60A 0.9600 .
C60 H60B 0.9600 .
C60 H60C 0.9600 .
C61 H61A 0.9600 .
C61 H61B 0.9600 .
C61 H61C 0.9600 .
C62 H62A 0.9600 .
C62 H62B 0.9600 .
C62 H62C 0.9600 .
C60D H60D 0.9600 .
C60D H60E 0.9600 .
C60D H60F 0.9600 .
C62D H62D 0.9600 .
C62D H62E 0.9600 .
C62D H62F 0.9600 .
C63 C66 1.308(17) .
C63 C166 1.510(18) .
C63 C65 1.55(2) .
C63 C64 1.55(2) .
C64 H64A 0.9600 .
C64 H64B 0.9600 .
C64 H64C 0.9600 .
C65 H65A 0.9600 .
C65 H65B 0.9600 .
C65 H65C 0.9600 .
C66 H66A 0.9600 .
C66 H66B 0.9600 .
C66 H66C 0.9600 .
N13 C69 1.362(12) .
N13 N14 1.3866(17) .
N13 Fe4 2.010(5) .
N14 C67 1.3650(10) .
N14 B5 1.581(15) .
C67 C68 1.3357 .
C67 C192 1.515(13) .
C68 C69 1.403(12) .
C68 H68 0.9302 .
C69 C184 1.510(13) .
N15 C72 1.326(15) .
N15 N16 1.347(11) .
N15 B5 1.521(16) .
N16 C70 1.384(16) .
N16 Fe4 2.006(8) .
C70 C71 1.353(16) .
C70 C188 1.480(16) .
C71 C72 1.333(18) .
C71 H71 0.9300 .
C72 C191 1.514(17) .
C73 C75 1.33(3) .
C73 C76 1.412(16) .
C73 C96 1.507(14) .
C73 C74 1.62(2) .
C73 C74D 1.66(6) .
C73 C75D 1.89(4) .
C74 H74A 0.9600 .
C74 H74B 0.9600 .
C74 H74C 0.9600 .
C75 H75A 0.9600 .
C75 H75B 0.9600 .
C75 H75C 0.9600 .
C76 H76A 0.9600 .
C76 H76B 0.9600 .
C76 H76C 0.9600 .
C75D H75D 0.9600 .
C75D H75E 0.9600 .
C75D H75F 0.9600 .
C74D H74D 0.9600 .
C74D H74E 0.9600 .
C74D H74F 0.9600 .
C77 C80 1.32(2) .
C77 C78 1.33(5) .
C77 C79 1.36(3) .
C77 C101 1.523(18) .
C77 C78D 1.62(3) .
C77 C79D 1.88(3) .
C78 H78A 0.9600 .
C78 H78B 0.9600 .
C78 H78C 0.9600 .
C79 H79A 0.9600 .
C79 H79B 0.9600 .
C79 H79C 0.9600 .
C80 H80A 0.9600 .
C80 H80B 0.9600 .
C80 H80C 0.9600 .
C78D H78D 0.9600 .
C78D H78E 0.9600 .
C78D H78F 0.9600 .
C79D H79D 0.9600 .
C79D H79E 0.9600 .
C79D H79F 0.9600 .
C81 C84D 1.24(4) .
C81 C83 1.36(6) .
C81 C111 1.41(2) .
C81 C82 1.44(4) .
C81 C84 1.56(3) .
C81 C82D 1.66(4) .
C81 C83D 1.81(9) .
C82D H82A 0.9600 .
C82D H82B 0.9600 .
C82D H82C 0.9600 .
C83 H83A 0.9839 .
C83 H83B 0.9826 .
C83 H83C 0.9837 .
C84 H84A 0.9600 .
C84 H84B 0.9600 .
C84 H84C 0.9600 .
C84D H82D 0.9600 .
C84D H82E 0.9600 .
C84D H82F 0.9600 .
C83D H83D 0.9600 .
C83D H83E 0.9600 .
C83D H83F 0.9600 .
C82 H84D 0.9600 .
C82 H84E 0.9600 .
C82 H84F 0.9600 .
N17 C87 1.347(12) .
N17 N18 1.382(10) .
N17 Fe2 2.026(8) .
N18 C85 1.353(13) .
N18 B1 1.539(15) .
C85 C86 1.335(15) .
C85 C180 1.507(14) .
C86 C87 1.421(13) .
C86 H86 0.9300 .
C87 C178 1.480(14) .
N19 C90 1.353(12) .
N19 N20 1.392(9) .
N19 Fe2 2.019(8) .
N20 C88 1.360(13) .
N20 B1 1.579(15) .
C88 C89 1.336(15) .
C88 C181 1.531(15) .
C89 C90 1.402(14) .
C89 H89 0.9300 .
C90 C175 1.509(13) .
N21 C93 1.354(14) .
N21 N22 1.363(10) .
N21 Fe2 2.012(7) .
N22 C91 1.328(15) .
N22 B1 1.530(16) .
C91 C92 1.336(17) .
C91 C179 1.540(16) .
C92 C93 1.358(15) .
C92 H92 0.9300 .
C93 C213 1.485(15) .
N23 C98 1.337(11) .
N23 C94 1.361(10) .
N23 Co2 2.037(7) .
C94 C95 1.379(12) .
C94 H94 0.9300 .
C95 C96 1.378(13) .
C95 H95 0.9300 .
C96 C97 1.400(14) .
C97 C98 1.367(13) .
C97 H97 0.9300 .
C98 C109 1.494(13) .
N24 C99 1.326(13) .
N24 C103 1.348(12) .
N24 Co2 1.993(8) .
C99 C100 1.404(15) .
C99 H99 0.9300 .
C100 C101 1.366(16) .
C100 H100 0.9300 .
C101 C102 1.424(16) .
C102 C103 1.394(14) .
C102 H102 0.9300 .
C103 C108 1.484(14) .
N25 C104 1.359(12) .
N25 C108 1.372(12) .
N25 Co2 2.016(9) .
C104 C105 1.387(15) .
C104 H104 0.9300 .
C105 C106 1.373(14) .
C105 H105 0.9300 .
C106 C107 1.358(14) .
C107 C108 1.371(13) .
C107 H107 0.9300 .
N26 C113 1.333(12) .
N26 C109 1.346(12) .
N26 Co2 2.052(8) .
C109 C110 1.349(14) .
C110 C111 1.469(16) .
C110 H110 0.9300 .
C111 C112 1.385(16) .
C112 C113 1.330(14) .
C112 H112 0.9300 .
C113 H113 0.9300 .
N27 C118 1.333(13) .
N27 C114 1.365(12) .
N27 Co3 2.075(9) .
C114 C115 1.395(14) .
C114 C119 1.476(14) .
C115 C116 1.400(16) .
C115 H115 0.9300 .
C116 C117 1.392(16) .
C117 C118 1.411(15) .
C117 H117 0.9300 .
C118 H118 0.9300 .
N28 C123 1.302(13) .
N28 C119 1.367(12) .
N28 Co3 2.077(9) .
C119 C120 1.379(14) .
C120 C121 1.349(13) .
C120 H120 0.9300 .
C121 C122 1.408(14) .
C122 C123 1.371(15) .
C122 H122 0.9300 .
C123 H123 0.9300 .
N29 C124 1.340(11) .
N29 C128 1.371(11) .
N29 Co3 2.081(7) .
C124 C125 1.377(14) .
C124 C129 1.453(14) .
C125 C126 1.410(15) .
C125 H125 0.9300 .
C126 C127 1.405(14) .
C127 C128 1.399(12) .
C127 H127 0.9300 .
C128 H128 0.9300 .
N30 C129 1.329(13) .
N30 C133 1.387(13) .
N30 Co3 2.098(8) .
C129 C130 1.392(15) .
C130 C131 1.383(17) .
C130 H130 0.9300 .
C131 C132 1.435(17) .
C132 C133 1.354(14) .
C132 H132 0.9300 .
C133 H133 0.9300 .
N31 C134 1.332(13) .
N31 C138 1.355(12) .
N31 Co1 2.087(8) .
C134 C135 1.436(14) .
C134 H134 0.9300 .
C135 C136 1.391(15) .
C135 H135 0.9300 .
C136 C137 1.417(16) .
C137 C138 1.401(14) .
C137 H137 0.9300 .
C138 C139 1.479(14) .
N32 C143 1.337(13) .
N32 C139 1.367(12) .
N32 Co1 2.110(8) .
C139 C140 1.385(13) .
C140 C141 1.370(14) .
C140 H140 0.9300 .
C141 C142 1.391(14) .
C142 C143 1.388(15) .
C142 H142 0.9300 .
C143 H143 0.9300 .
N33 C148 1.329(12) .
N33 C144 1.359(13) .
N33 Co1 2.120(8) .
C144 C145 1.335(14) .
C144 H144 0.9300 .
C145 C146 1.414(17) .
C145 H145 0.9300 .
C146 C147 1.415(17) .
C147 C148 1.348(15) .
C147 H147 0.9300 .
C148 C149 1.478(13) .
N34 C149 1.330(11) .
N34 C153 1.360(11) .
N34 Co1 2.107(7) .
C149 C150 1.378(13) .
C150 C151 1.399(15) .
C150 H150 0.9300 .
C151 C152 1.385(13) .
C152 C153 1.400(12) .
C152 H152 0.9300 .
C153 H153 0.9300 .
N35 C158 1.327(11) .
N35 C154 1.376(11) .
N35 Co4 2.016(7) .
C154 C155 1.376(12) .
C154 H154 0.9300 .
C155 C156 1.376(13) .
C155 H155 0.9300 .
C156 C157 1.419(14) .
C157 C158 1.382(13) .
C157 H157 0.9300 .
C158 C159 1.474(13) .
N36 C159 1.350(12) .
N36 C163 1.366(13) .
N36 Co4 2.014(8) .
C159 C160 1.365(15) .
C160 C161 1.433(17) .
C160 H160 0.9300 .
C161 C162 1.396(16) .
C162 C163 1.344(14) .
C162 H162 0.9300 .
C163 H163 0.9300 .
N37 C164 1.318(13) .
N37 C168 1.357(12) .
N37 Co4 1.983(8) .
C164 C165 1.407(16) .
C164 H164 0.9300 .
C165 C166 1.361(17) .
C165 H165 0.9300 .
C166 C167 1.411(16) .
C167 C168 1.390(14) .
C167 H167 0.9300 .
C168 C169 1.490(14) .
N38 C173 1.354(13) .
N38 C169 1.376(12) .
N38 Co4 2.005(8) .
C169 C170 1.373(14) .
C170 C171 1.378(14) .
C170 H170 0.9300 .
C171 C172 1.380(14) .
C171 C185 1.570(17) .
C172 C173 1.381(14) .
C172 H172 0.9300 .
C173 H173 0.9300 .
N39 C187 1.359(13) .
N39 N40 1.397(11) .
N39 Fe4 2.032(8) .
N40 C183 1.376(13) .
N40 B5 1.539(15) .
N41 C205 1.167(11) .
N41 Co3 2.049(8) .
N42 C182 1.169(11) .
N42 Co4 1.975(8) .
N43 C196 1.136(13) .
N44 C197 1.144(11) .
N44 Co4 1.949(8) .
N45 C216 1.151(11) .
N45 Co1 2.082(8) .
N46 C203 1.178(11) .
N46 Co1 2.045(8) .
N47 C174 1.139(11) .
N47 Co2 1.991(8) .
N48 C176 1.119(12) .
Co2 N52 1.960(8) .
Co3 N51 2.048(8) .
Fe1 C216 1.892(10) 7_666
Fe1 C203 1.896(10) .
Fe1 C200 1.902(11) .
Fe2 C177 1.892(10) 5_566
Fe2 C174 1.900(10) .
Fe2 C176 1.933(10) .
Fe4 C182 1.881(10) .
Fe4 C197 1.904(11) 7_566
Fe4 C196 1.920(10) .
Fe3 C212 1.881(11) 5
Fe3 C205 1.897(10) .
Fe3 C204 1.900(11) .
C175 H17A 0.9600 .
C175 H17B 0.9600 .
C175 H17C 0.9600 .
C177 N52 1.150(11) .
C177 Fe2 1.892(10) 5_566
C178 H17D 0.9600 .
C178 H17E 0.9600 .
C178 H17F 0.9600 .
C179 H17G 0.9600 .
C179 H17H 0.9600 .
C179 H17I 0.9600 .
C180 H2EE 0.9600 .
C180 H4DD 0.9600 .
C180 H6D 0.9600 .
C181 H18G 0.9600 .
C181 H18H 0.9600 .
C181 H18I 0.9600 .
B1 H1DE 0.9800 .
C183 C186 1.324(15) .
C183 C190 1.519(15) .
C184 H18J 0.9600 .
C184 H18K 0.9600 .
C184 H18L 0.9600 .
C186 C187 1.407(14) .
C186 H186 0.9300 .
C187 C189 1.456(14) .
C188 H18M 0.9600 .
C188 H18N 0.9600 .
C188 H18O 0.9600 .
C189 H18P 0.9600 .
C189 H18Q 0.9600 .
C189 H18R 0.9600 .
C190 H19M 0.9600 .
C190 H1UU 0.9600 .
C190 H19O 0.9600 .
C191 H19P 0.9600 .
C191 H19Q 0.9600 .
C191 H19R 0.9600 .
C192 H19S 0.9600 .
C192 H19T 0.9600 .
C192 H19U 0.9600 .
C197 Fe4 1.904(11) 7_566
C198 H19N 0.9600 .
C198 H19V 0.9600 .
C198 H19W 0.9600 .
C199 H4PO 0.9600 .
C199 H19 0.9600 .
C199 H2UU 0.9600 .
C200 N49 1.131(12) .
C201 H8DS 0.9600 .
C201 H10S 0.9600 .
C201 H12D 0.9600 .
C202 H20G 0.9600 .
C202 H20H 0.9600 .
C202 H20I 0.9600 .
C204 N50 1.142(13) .
C206 H20J 0.9600 .
C206 H20K 0.9600 .
C206 H20L 0.9600 .
C207 H20M 0.9600 .
C207 H20N 0.9600 .
C207 H20O 0.9600 .
C208 H20P 0.9600 .
C208 H20Q 0.9600 .
C208 H20R 0.9600 .
C209 H20S 0.9600 .
C209 H20T 0.9600 .
C209 H20U 0.9600 .
C210 H21A 0.9600 .
C210 H21B 0.9600 .
C210 H21C 0.9600 .
C211 H21D 0.9600 .
C211 H21E 0.9600 .
C211 H21F 0.9600 .
N51 C212 1.192(12) .
C212 Fe3 1.881(11) 5
B3 H1DD 0.9800 .
C213 H21G 0.9600 .
C213 H21H 0.9600 .
C213 H21I 0.9600 .
C214 H21J 0.9600 .
C214 H21K 0.9600 .
C214 H21L 0.9600 .
B4 H3FF 0.9800 .
C215 H21M 0.9600 .
C215 H21N 0.9600 .
C215 H21O 0.9600 .
C216 Fe1 1.892(10) 7_666
P1 F6 1.454(15) .
P1 F3 1.458(16) .
P1 F4 1.478(15) .
P1 F2 1.557(16) .
P1 F1 1.564(15) .
P1 F5 1.590(16) .
P2 F14 1.551(14) 2_756
P2 F14 1.551(14) .
P2 F13 1.591(16) 2_756
P2 F13 1.591(16) .
P2 F24 1.62(2) .
P2 F24 1.62(2) 2_756
P3 F23 1.52(2) .
P3 F23 1.52(2) 2_556
P3 F21 1.541(14) .
P3 F21 1.541(14) 2_556
P3 F22 1.553(15) 2_556
P3 F22 1.553(15) .
P4 F8 1.440(16) .
P4 F9 1.483(15) .
P4 F11 1.485(15) .
P4 F12 1.535(15) .
P4 F10 1.572(16) .
P4 F7 1.575(15) .
P5 F15 1.54(2) .
P5 F17 1.536(13) .
P5 F20 1.554(14) .
P5 F18 1.556(16) .
P5 F19 1.567(16) .
P5 F16 1.60(2) .
B5 H5 0.9800 .
O1 C1S 1.30(4) .
O1 H1 0.8200 .
O2 C2S 1.38(3) .
O2 H2 0.8200 .
O3 C3S 1.39(4) .
O3 H3 0.8200 .
O4 C4S 1.48(4) .
O4 H4 0.8200 .
C2S H2S1 0.9600 .
C2S H2S2 0.9600 .
C2S H2S3 0.9600 .
C1S H1S1 0.9600 .
C1S H1S2 0.9600 .
C1S H1S3 0.9600 .
C4S H4S1 0.9600 .
C4S H4S2 0.9600 .
C4S H4S3 0.9600 .
C3S H3S1 0.9600 .
C3S H3S2 0.9600 .
C3S H3S3 0.9600 .
